data_4077348
loop_
_publ_author_name
'Burlakov, V. V.'
'Arndt, P.'
'Baumann, W.'
'Spannenberg, A.'
'Rosenthal, U.'
'Letov, A. V.'
'Lyssenko, K. A.'
'Korlyukov, A. A.'
'Strunkina, L. I.'
'Minacheva, M. Kh.'
'Shur, V. B.'

_publ_section_title
;
 Synthesis and X-ray Crystal Structure Determination of New Zwitterionic
 Complexes of Titanocene
;
_journal_issue 19
_journal_name_full Organometallics
_journal_page_first 4072
_journal_paper_doi 10.1021/om0103052
_journal_volume 20
_journal_year 2001
_chemical_formula_moiety 'C56 H18 B2 F30 O Ti2, 2(C7 H16)'
_chemical_formula_sum 'C70 H34 B2 F30 O Ti2'
_chemical_formula_weight 1578.39
_chemical_melting_point '517-519 K with decomposition'
_chemical_name_systematic
; 
 ? 
;
_space_group_IT_number 14
_symmetry_cell_setting monoclinic
_symmetry_space_group_name_Hall '-P 2ybc'
_symmetry_space_group_name_H-M 'P 1 21/c 1'
_atom_sites_solution_hydrogens geom
_atom_sites_solution_primary direct
_atom_sites_solution_secondary difmap
_audit_creation_method SHELXL-97
_cell_angle_alpha 90.00
_cell_angle_beta 91.40(3)
_cell_angle_gamma 90.00
_cell_formula_units_Z 8
_cell_length_a 11.198(3)
_cell_length_b 45.383(13)
_cell_length_c 24.336(7)
_cell_measurement_reflns_used 328
_cell_measurement_temperature 110(2)
_cell_measurement_theta_max 27
_cell_measurement_theta_min 5
_cell_volume 12364(6)
_computing_cell_refinement 'Bruker SMART and SAINT'
_computing_data_collection 'Bruker SMART'
_computing_data_reduction 'Bruker SHELXTL'
_computing_molecular_graphics 'Bruker SHELXTL'
_computing_publication_material 'Bruker SHELXTL'
_computing_structure_refinement 'SHELXL-97 (Sheldrick, 1997)'
_computing_structure_solution 'SHELXS-97 (Sheldrick, 1990)'
_diffrn_ambient_temperature 110(2)
_diffrn_measured_fraction_theta_full 0.995
_diffrn_measured_fraction_theta_max 0.995
_diffrn_measurement_device_type 'CCD area detector'
_diffrn_measurement_method 'phi and omega scans'
_diffrn_radiation_monochromator graphite
_diffrn_radiation_source 'fine-focus sealed tube'
_diffrn_radiation_type MoK\a
_diffrn_radiation_wavelength 0.71073
_diffrn_reflns_av_R_equivalents 0.0837
_diffrn_reflns_av_sigmaI/netI 0.1612
_diffrn_reflns_limit_h_max 14
_diffrn_reflns_limit_h_min -14
_diffrn_reflns_limit_k_max 59
_diffrn_reflns_limit_k_min -58
_diffrn_reflns_limit_l_max 31
_diffrn_reflns_limit_l_min -31
_diffrn_reflns_number 121271
_diffrn_reflns_theta_full 27.56
_diffrn_reflns_theta_max 27.56
_diffrn_reflns_theta_min 2.18
_exptl_absorpt_coefficient_mu 0.397
_exptl_absorpt_correction_T_max 0.765
_exptl_absorpt_correction_T_min 0.456
_exptl_absorpt_correction_type multi-scan
_exptl_absorpt_process_details 'Sadabs programe'
_exptl_crystal_colour red
_exptl_crystal_density_diffrn 1.696
_exptl_crystal_density_method 'not measured'
_exptl_crystal_description prism
_exptl_crystal_F_000 6288
_exptl_crystal_size_max 0.5
_exptl_crystal_size_mid 0.4
_exptl_crystal_size_min 0.4
_refine_diff_density_max 0.615
_refine_diff_density_min -0.638
_refine_diff_density_rms 0.067
_refine_ls_extinction_method none
_refine_ls_goodness_of_fit_ref 0.884
_refine_ls_hydrogen_treatment mixed
_refine_ls_matrix_type full
_refine_ls_number_parameters 2008
_refine_ls_number_reflns 28451
_refine_ls_number_restraints 0
_refine_ls_restrained_S_all 0.884
_refine_ls_R_factor_all 0.1565
_refine_ls_R_factor_gt 0.0530
_refine_ls_shift/su_max 1.175
_refine_ls_shift/su_mean 0.039
_refine_ls_structure_factor_coef Fsqd
_refine_ls_weighting_details 'calc w=1/[\s^2^(Fo^2^)+(0.0200P)^2^+0.0000P] where P=(Fo^2^+2Fc^2^)/3'
_refine_ls_weighting_scheme calc
_refine_ls_wR_factor_gt 0.0815
_refine_ls_wR_factor_ref 0.0946
_reflns_number_gt 10509
_reflns_number_total 28451
_reflns_threshold_expression >2sigma(I)
_cod_data_source_file om0103052.cif
_cod_data_source_block sample4
_cod_depositor_comments
;
The following automatic conversions were performed:

'_symmetry_cell_setting' value 'Monoclinic' changed to 'monoclinic'
according to /home/saulius/struct/CIF-dictionaries/cif_core.dic
dictionary named 'cif_core.dic' version 2.4.2 from 2011-04-26.

Automatic conversion script
Id: cif_fix_values 1715 2011-07-08 13:25:40Z adriana 
;
_cod_original_sg_symbol_H-M P2(1)/c
_cod_database_code 4077348

loop_
_symmetry_equiv_pos_as_xyz
'x, y, z'
'-x, y+1/2, -z+1/2'
'-x, -y, -z'
'x, -y-1/2, z-1/2'

loop_
_atom_site_label
_atom_site_type_symbol
_atom_site_fract_x
_atom_site_fract_y
_atom_site_fract_z
_atom_site_U_iso_or_equiv
_atom_site_adp_type
_atom_site_occupancy
_atom_site_symmetry_multiplicity
_atom_site_calc_flag
_atom_site_refinement_flags
_atom_site_disorder_assembly
_atom_site_disorder_group
Ti1 Ti 0.08072(6) 0.479551(13) 0.22584(3) 0.03255(17) Uani 1 1 d . . .
O1 O 0.12904(18) 0.44205(4) 0.20722(9) 0.0322(6) Uani 1 1 d . . .
C1 C 0.2030(3) 0.52127(7) 0.19916(14) 0.0313(9) Uani 1 1 d . . .
B1 B 0.3071(4) 0.54022(8) 0.23240(17) 0.0323(11) Uani 1 1 d . . .
Ti2 Ti 0.18201(6) 0.405810(13) 0.18545(3) 0.03491(18) Uani 1 1 d . . .
C2 C 0.2274(3) 0.49601(7) 0.16674(14) 0.0338(9) Uani 1 1 d . . .
H2A H 0.3065 0.4870 0.1636 0.041 Uiso 1 1 calc R . .
B2 B 0.5117(3) 0.39900(8) 0.20388(17) 0.0290(10) Uani 1 1 d . . .
C3 C 0.1268(3) 0.48819(8) 0.13438(15) 0.0411(10) Uani 1 1 d . . .
H3A H 0.1246 0.4736 0.1046 0.049 Uiso 1 1 calc R . .
C4 C 0.0337(3) 0.50719(8) 0.14836(15) 0.0423(10) Uani 1 1 d . . .
H4A H -0.0448 0.5085 0.1299 0.051 Uiso 1 1 calc R . .
C5 C 0.0817(3) 0.52732(7) 0.18663(15) 0.0369(9) Uani 1 1 d . . .
H5A H 0.0378 0.5442 0.2012 0.044 Uiso 1 1 calc R . .
C6 C -0.0197(3) 0.49108(8) 0.30780(15) 0.0393(10) Uani 1 1 d . . .
H6A H 0.0128 0.5028 0.3386 0.047 Uiso 1 1 calc R . .
C7 C -0.0158(3) 0.46003(8) 0.30329(15) 0.0376(10) Uani 1 1 d . . .
H7A H 0.0203 0.4466 0.3305 0.045 Uiso 1 1 calc R . .
C8 C -0.0839(3) 0.45176(7) 0.25826(15) 0.0337(9) Uani 1 1 d . . .
H8A H -0.1041 0.4315 0.2477 0.040 Uiso 1 1 calc R . .
C9 C -0.1278(3) 0.47756(8) 0.23234(15) 0.0388(10) Uani 1 1 d . . .
H9A H -0.1856 0.4783 0.2015 0.047 Uiso 1 1 calc R . .
C10 C -0.0905(3) 0.50160(8) 0.26485(16) 0.0393(10) Uani 1 1 d . . .
H10A H -0.1161 0.5221 0.2598 0.047 Uiso 1 1 calc R . .
C11 C 0.3753(3) 0.39237(7) 0.22379(14) 0.0334(9) Uani 1 1 d . . .
C12 C 0.3048(3) 0.36687(8) 0.21951(15) 0.0406(10) Uani 1 1 d . . .
H12A H 0.3256 0.3491 0.1988 0.049 Uiso 1 1 calc R . .
C13 C 0.2038(3) 0.36972(8) 0.25322(16) 0.0454(11) Uani 1 1 d . . .
H13A H 0.1460 0.3542 0.2611 0.054 Uiso 1 1 calc R . .
C14 C 0.2114(3) 0.39710(8) 0.27917(15) 0.0428(10) Uani 1 1 d . . .
H14A H 0.1603 0.4041 0.3086 0.051 Uiso 1 1 calc R . .
C15 C 0.3148(3) 0.41120(7) 0.26040(14) 0.0331(9) Uani 1 1 d . . .
H15A H 0.3458 0.4301 0.2742 0.040 Uiso 1 1 calc R . .
C16 C 0.0979(5) 0.40510(13) 0.09461(19) 0.0754(16) Uani 1 1 d . . .
H16A H 0.1230 0.4176 0.0641 0.090 Uiso 1 1 calc R . .
C17 C 0.1419(4) 0.37718(14) 0.1066(2) 0.083(2) Uani 1 1 d . . .
H17A H 0.2009 0.3664 0.0854 0.100 Uiso 1 1 calc R . .
C18 C 0.0729(4) 0.36565(9) 0.1483(2) 0.0663(14) Uani 1 1 d . . .
H18A H 0.0745 0.3453 0.1618 0.080 Uiso 1 1 calc R . .
C19 C -0.0077(3) 0.38735(9) 0.16250(16) 0.0424(10) Uani 1 1 d . . .
H19A H -0.0732 0.3849 0.1881 0.051 Uiso 1 1 calc R . .
C20 C 0.0069(4) 0.41090(9) 0.12807(18) 0.0491(11) Uani 1 1 d . . .
H20A H -0.0447 0.4283 0.1260 0.059 Uiso 1 1 calc R . .
C21 C 0.3522(3) 0.52493(7) 0.29074(15) 0.0334(9) Uani 1 1 d . . .
F22 F 0.23059(16) 0.48109(4) 0.28494(8) 0.0389(5) Uani 1 1 d . . .
C22 C 0.3155(3) 0.49848(7) 0.31274(15) 0.0319(9) Uani 1 1 d . . .
F23 F 0.31325(18) 0.45945(4) 0.37738(8) 0.0502(6) Uani 1 1 d . . .
C23 C 0.3552(3) 0.48588(8) 0.36052(15) 0.0338(9) Uani 1 1 d . . .
F24 F 0.4850(2) 0.48829(5) 0.43807(9) 0.0610(7) Uani 1 1 d . . .
C24 C 0.4410(4) 0.50024(9) 0.39137(16) 0.0426(10) Uani 1 1 d . . .
F25 F 0.5701(2) 0.54060(5) 0.40191(9) 0.0658(7) Uani 1 1 d . . .
C25 C 0.4823(4) 0.52658(9) 0.37305(17) 0.0457(11) Uani 1 1 d . . .
F26 F 0.48556(18) 0.56422(4) 0.30851(9) 0.0555(6) Uani 1 1 d . . .
C26 C 0.4377(3) 0.53831(8) 0.32505(16) 0.0384(10) Uani 1 1 d . . .
C27 C 0.4151(3) 0.54141(7) 0.18693(15) 0.0332(9) Uani 1 1 d . . .
F28 F 0.57476(17) 0.52065(4) 0.24066(9) 0.0487(6) Uani 1 1 d . . .
C28 C 0.5318(4) 0.53204(7) 0.19253(16) 0.0372(10) Uani 1 1 d . . .
F29 F 0.72789(19) 0.52366(4) 0.16064(10) 0.0638(7) Uani 1 1 d . . .
C29 C 0.6150(4) 0.53322(8) 0.15130(18) 0.0436(10) Uani 1 1 d . . .
F30 F 0.6624(2) 0.54647(4) 0.06111(9) 0.0671(7) Uani 1 1 d . . .
C30 C 0.5836(4) 0.54457(8) 0.10139(18) 0.0461(11) Uani 1 1 d . . .
F31 F 0.4351(2) 0.56566(5) 0.04327(9) 0.0602(6) Uani 1 1 d . . .
C31 C 0.4676(4) 0.55417(8) 0.09246(16) 0.0422(10) Uani 1 1 d . . .
F32 F 0.27815(19) 0.56360(4) 0.12367(8) 0.0492(6) Uani 1 1 d . . .
C32 C 0.3886(3) 0.55271(7) 0.13453(16) 0.0355(9) Uani 1 1 d . . .
C33 C 0.2603(3) 0.57360(7) 0.24752(14) 0.0343(9) Uani 1 1 d . . .
F34 F 0.09573(17) 0.55415(4) 0.29429(8) 0.0455(6) Uani 1 1 d . . .
C34 C 0.1576(3) 0.57809(7) 0.27703(14) 0.0376(10) Uani 1 1 d . . .
F35 F 0.0085(2) 0.60709(4) 0.31880(9) 0.0581(6) Uani 1 1 d . . .
C35 C 0.1114(4) 0.60505(8) 0.29106(15) 0.0450(11) Uani 1 1 d . . .
F36 F 0.1268(2) 0.65674(4) 0.28950(10) 0.0739(8) Uani 1 1 d . . .
C36 C 0.1699(4) 0.62998(8) 0.27645(16) 0.0474(11) Uani 1 1 d . . .
F37 F 0.3356(2) 0.65200(5) 0.23599(10) 0.0856(9) Uani 1 1 d . . .
C37 C 0.2734(4) 0.62738(8) 0.24893(17) 0.0555(12) Uani 1 1 d . . .
F38 F 0.42165(19) 0.60017(4) 0.20880(9) 0.0620(7) Uani 1 1 d . . .
C38 C 0.3171(4) 0.60007(8) 0.23519(16) 0.0455(11) Uani 1 1 d . . .
C39 C 0.5223(3) 0.42454(7) 0.15617(14) 0.0294(9) Uani 1 1 d . . .
F40 F 0.31413(16) 0.42855(4) 0.13227(7) 0.0372(5) Uani 1 1 d . . .
C40 C 0.4318(3) 0.43668(7) 0.12426(14) 0.0299(9) Uani 1 1 d . . .
F41 F 0.35102(17) 0.46785(4) 0.05488(8) 0.0456(6) Uani 1 1 d . . .
C41 C 0.4458(3) 0.45722(7) 0.08318(15) 0.0323(9) Uani 1 1 d . . .
F42 F 0.57795(17) 0.48656(4) 0.03248(8) 0.0477(6) Uani 1 1 d . . .
C42 C 0.5599(3) 0.46654(7) 0.07224(15) 0.0348(9) Uani 1 1 d . . .
F43 F 0.76602(18) 0.46452(4) 0.09189(8) 0.0501(6) Uani 1 1 d . . .
C43 C 0.6545(3) 0.45523(8) 0.10204(15) 0.0342(9) Uani 1 1 d . . .
F44 F 0.73217(16) 0.42410(4) 0.16899(8) 0.0392(5) Uani 1 1 d . . .
C44 C 0.6341(3) 0.43477(7) 0.14152(15) 0.0328(9) Uani 1 1 d . . .
C45 C 0.5726(3) 0.37042(7) 0.17368(14) 0.0285(9) Uani 1 1 d . . .
F46 F 0.41566(17) 0.37065(4) 0.10672(8) 0.0424(5) Uani 1 1 d . . .
C46 C 0.5204(3) 0.35910(7) 0.12623(16) 0.0345(9) Uani 1 1 d . . .
F47 F 0.51298(18) 0.32869(4) 0.04727(9) 0.0538(6) Uani 1 1 d . . .
C47 C 0.5695(3) 0.33721(8) 0.09361(16) 0.0398(10) Uani 1 1 d . . .
C48 C 0.6780(3) 0.32541(7) 0.11003(16) 0.0379(10) Uani 1 1 d . . .
F49 F 0.84361(18) 0.32533(4) 0.17069(9) 0.0484(6) Uani 1 1 d . . .
C49 C 0.7349(3) 0.33608(7) 0.15529(16) 0.0352(9) Uani 1 1 d . . .
F50 F 0.75091(16) 0.36827(4) 0.22898(8) 0.0388(5) Uani 1 1 d . . .
C50 C 0.6837(3) 0.35832(7) 0.18585(15) 0.0326(9) Uani 1 1 d . . .
C51 C 0.5772(3) 0.40969(7) 0.26067(14) 0.0274(8) Uani 1 1 d . . .
F52 F 0.57002(16) 0.36125(4) 0.29727(8) 0.0399(5) Uani 1 1 d . . .
C52 C 0.5988(3) 0.39050(7) 0.30430(16) 0.0345(9) Uani 1 1 d . . .
F53 F 0.66874(17) 0.37715(4) 0.39350(8) 0.0460(6) Uani 1 1 d . . .
C53 C 0.6488(3) 0.39770(8) 0.35468(15) 0.0307(9) Uani 1 1 d . . .
F54 F 0.71941(19) 0.43499(4) 0.41460(9) 0.0527(6) Uani 1 1 d . . .
C54 C 0.6743(3) 0.42703(8) 0.36585(15) 0.0319(9) Uani 1 1 d . . .
F55 F 0.67398(17) 0.47614(4) 0.33634(8) 0.0448(6) Uani 1 1 d . . .
C55 C 0.6498(3) 0.44749(7) 0.32548(16) 0.0340(9) Uani 1 1 d . . .
F56 F 0.57814(17) 0.46100(4) 0.24016(8) 0.0432(5) Uani 1 1 d . . .
C56 C 0.6033(3) 0.43897(8) 0.27575(15) 0.0333(9) Uani 1 1 d . . .
F68 F 0.72648(17) 0.30387(4) 0.07931(9) 0.0541(6) Uani 1 1 d . . .
Ti1' Ti -0.51152(6) 0.716407(13) 0.52280(3) 0.03723(18) Uani 1 1 d . . .
O1' O -0.46798(18) 0.67893(4) 0.50102(9) 0.0358(6) Uani 1 1 d . . .
B1' B -0.2753(4) 0.77429(8) 0.52685(16) 0.0305(10) Uani 1 1 d . . .
C1' C -0.3861(3) 0.75703(7) 0.49563(14) 0.0321(9) Uani 1 1 d . . .
Ti2' Ti -0.42160(6) 0.641840(14) 0.48076(3) 0.03941(19) Uani 1 1 d . . .
C2' C -0.3733(3) 0.73251(7) 0.45911(14) 0.0349(9) Uani 1 1 d . . .
H2'A H -0.2974 0.7226 0.4521 0.042 Uiso 1 1 calc R . .
B2' B -0.0917(4) 0.63375(8) 0.50009(18) 0.0354(11) Uani 1 1 d . . .
C3' C -0.4797(3) 0.72688(8) 0.43035(15) 0.0411(10) Uani 1 1 d . . .
H3'A H -0.4906 0.7133 0.3994 0.049 Uiso 1 1 calc R . .
C4' C -0.5645(3) 0.74676(8) 0.44983(16) 0.0405(10) Uani 1 1 d . . .
H4'A H -0.6455 0.7497 0.4346 0.049 Uiso 1 1 calc R . .
C5' C -0.5055(3) 0.76500(7) 0.48910(15) 0.0380(10) Uani 1 1 d . . .
H5'A H -0.5421 0.7820 0.5070 0.046 Uiso 1 1 calc R . .
C6' C -0.6070(4) 0.72954(9) 0.60524(18) 0.0562(12) Uani 1 1 d . . .
H6'A H -0.5735 0.7423 0.6343 0.067 Uiso 1 1 calc R . .
C7' C -0.6822(4) 0.73846(9) 0.56240(19) 0.0527(12) Uani 1 1 d . . .
H7'A H -0.7102 0.7586 0.5558 0.063 Uiso 1 1 calc R . .
C8' C -0.7195(3) 0.71329(9) 0.53275(18) 0.0546(12) Uani 1 1 d . . .
H8'A H -0.7797 0.7128 0.5028 0.065 Uiso 1 1 calc R . .
C9' C -0.6707(3) 0.68892(8) 0.56010(18) 0.0480(11) Uani 1 1 d . . .
H9'A H -0.6892 0.6683 0.5515 0.058 Uiso 1 1 calc R . .
C10' C -0.6006(4) 0.69840(9) 0.60400(18) 0.0515(12) Uani 1 1 d . . .
H10B H -0.5620 0.6858 0.6319 0.062 Uiso 1 1 calc R . .
C11' C -0.2288(3) 0.62752(7) 0.51949(15) 0.0352(9) Uani 1 1 d . . .
C12' C -0.3023(3) 0.60241(8) 0.51632(16) 0.0447(11) Uani 1 1 d . . .
H12B H -0.2838 0.5842 0.4966 0.054 Uiso 1 1 calc R . .
C13' C -0.4018(3) 0.60667(8) 0.55023(16) 0.0505(12) Uani 1 1 d . . .
H13B H -0.4613 0.5917 0.5591 0.061 Uiso 1 1 calc R . .
C14' C -0.3908(3) 0.63424(8) 0.57493(16) 0.0461(11) Uani 1 1 d . . .
H14B H -0.4406 0.6419 0.6042 0.055 Uiso 1 1 calc R . .
C15' C -0.2863(3) 0.64726(7) 0.55572(14) 0.0366(9) Uani 1 1 d . . .
H15B H -0.2530 0.6660 0.5687 0.044 Uiso 1 1 calc R . .
C16' C -0.5145(4) 0.64265(9) 0.39114(17) 0.0519(11) Uani 1 1 d . . .
H16B H -0.4945 0.6559 0.3610 0.062 Uiso 1 1 calc R . .
C17' C -0.4669(3) 0.61398(9) 0.40046(17) 0.0519(12) Uani 1 1 d . . .
H17B H -0.4088 0.6039 0.3775 0.062 Uiso 1 1 calc R . .
C18' C -0.5293(3) 0.60129(9) 0.44310(18) 0.0521(12) Uani 1 1 d . . .
H18B H -0.5230 0.5808 0.4554 0.063 Uiso 1 1 calc R . .
C19' C -0.6111(3) 0.62227(9) 0.46181(18) 0.0576(13) Uani 1 1 d . . .
H19B H -0.6731 0.6188 0.4888 0.069 Uiso 1 1 calc R . .
C20' C -0.6032(3) 0.64674(9) 0.42776(18) 0.0518(12) Uani 1 1 d . . .
H20B H -0.6566 0.6638 0.4285 0.062 Uiso 1 1 calc R . .
C21' C -0.2268(3) 0.75786(7) 0.58349(14) 0.0321(9) Uani 1 1 d . . .
F22' F -0.35446(17) 0.71530(4) 0.57757(8) 0.0439(5) Uani 1 1 d . . .
C22' C -0.2677(3) 0.73197(8) 0.60542(15) 0.0335(9) Uani 1 1 d . . .
F23' F -0.2717(2) 0.69313(5) 0.67061(9) 0.0590(6) Uani 1 1 d . . .
C23' C -0.2285(4) 0.71943(8) 0.65395(16) 0.0416(10) Uani 1 1 d . . .
F24' F -0.1003(2) 0.72165(5) 0.73197(9) 0.0704(7) Uani 1 1 d . . .
C24' C -0.1433(4) 0.73364(9) 0.68524(17) 0.0478(11) Uani 1 1 d . . .
F25' F -0.0177(2) 0.77459(5) 0.69699(9) 0.0696(7) Uani 1 1 d . . .
C25' C -0.1018(4) 0.76011(9) 0.66683(17) 0.0463(11) Uani 1 1 d . . .
F26' F -0.09402(18) 0.79717(4) 0.60201(8) 0.0487(6) Uani 1 1 d . . .
C26' C -0.1424(3) 0.77130(8) 0.61812(16) 0.0390(10) Uani 1 1 d . . .
C27' C -0.3165(3) 0.80728(7) 0.54714(14) 0.0306(9) Uani 1 1 d . . .
F28' F -0.19278(19) 0.83575(4) 0.48915(8) 0.0485(6) Uani 1 1 d . . .
C28' C -0.2734(3) 0.83446(8) 0.52955(15) 0.0374(10) Uani 1 1 d . . .
F29' F -0.26048(19) 0.88634(4) 0.53079(9) 0.0593(7) Uani 1 1 d . . .
C29' C -0.3053(3) 0.86124(8) 0.55136(16) 0.0399(10) Uani 1 1 d . . .
F30' F -0.4127(2) 0.88829(4) 0.61573(9) 0.0635(7) Uani 1 1 d . . .
C30' C -0.3809(4) 0.86230(8) 0.59433(17) 0.0435(10) Uani 1 1 d . . .
F31' F -0.4988(2) 0.83696(4) 0.65717(9) 0.0611(7) Uani 1 1 d . . .
C31' C -0.4252(3) 0.83651(9) 0.61451(16) 0.0434(10) Uani 1 1 d . . .
F32' F -0.44501(17) 0.78574(4) 0.61147(8) 0.0479(6) Uani 1 1 d . . .
C32' C -0.3940(3) 0.81021(8) 0.58964(15) 0.0385(10) Uani 1 1 d . . .
C33' C -0.1723(3) 0.77498(7) 0.47955(14) 0.0289(9) Uani 1 1 d . . .
F34' F -0.31182(17) 0.79754(4) 0.41772(8) 0.0449(5) Uani 1 1 d . . .
C34' C -0.2013(3) 0.78549(7) 0.42722(16) 0.0352(9) Uani 1 1 d . . .
F35' F -0.16532(18) 0.79623(4) 0.33407(9) 0.0532(6) Uani 1 1 d . . .
C35' C -0.1280(4) 0.78482(8) 0.38279(15) 0.0384(10) Uani 1 1 d . . .
F36' F 0.05714(19) 0.77212(4) 0.34600(9) 0.0579(6) Uani 1 1 d . . .
C36' C -0.0155(4) 0.77326(8) 0.38877(18) 0.0426(11) Uani 1 1 d . . .
F37' F 0.13147(18) 0.75212(4) 0.44637(9) 0.0571(6) Uani 1 1 d . . .
C37' C 0.0194(3) 0.76337(7) 0.43878(18) 0.0379(10) Uani 1 1 d . . .
F38' F -0.00845(17) 0.75439(4) 0.53086(9) 0.0436(5) Uani 1 1 d . . .
C38' C -0.0558(3) 0.76431(7) 0.48247(16) 0.0356(10) Uani 1 1 d . . .
C39' C -0.0821(3) 0.65792(7) 0.44934(14) 0.0314(9) Uani 1 1 d . . .
F40' F -0.29024(17) 0.65980(4) 0.42489(8) 0.0427(5) Uani 1 1 d . . .
C40' C -0.1726(3) 0.66832(7) 0.41600(15) 0.0334(9) Uani 1 1 d . . .
F41' F -0.25973(19) 0.69571(4) 0.34233(9) 0.0515(6) Uani 1 1 d . . .
C41' C -0.1624(4) 0.68719(8) 0.37198(15) 0.0376(10) Uani 1 1 d . . .
F42' F -0.03635(19) 0.71499(4) 0.31617(8) 0.0540(6) Uani 1 1 d . . .
C42' C -0.0504(4) 0.69683(8) 0.35890(16) 0.0391(10) Uani 1 1 d . . .
F43' F 0.15660(18) 0.69700(4) 0.37847(8) 0.0498(6) Uani 1 1 d . . .
C43' C 0.0464(3) 0.68719(8) 0.39004(16) 0.0387(10) Uani 1 1 d . . .
F44' F 0.12846(17) 0.65994(4) 0.46174(8) 0.0442(5) Uani 1 1 d . . .
C44' C 0.0292(3) 0.66830(7) 0.43286(15) 0.0333(9) Uani 1 1 d . . .
C45' C -0.0260(3) 0.64549(7) 0.55638(15) 0.0333(9) Uani 1 1 d . . .
F46' F -0.03452(17) 0.59775(4) 0.59576(8) 0.0420(5) Uani 1 1 d . . .
C46' C -0.0052(3) 0.62684(7) 0.60105(16) 0.0320(9) Uani 1 1 d . . .
F47' F 0.06306(17) 0.61508(4) 0.69094(8) 0.0459(6) Uani 1 1 d . . .
C47' C 0.0439(3) 0.63523(8) 0.65033(16) 0.0353(9) Uani 1 1 d . . .
F48' F 0.11886(18) 0.67297(4) 0.70839(9) 0.0522(6) Uani 1 1 d . . .
C48' C 0.0722(3) 0.66428(8) 0.65978(16) 0.0365(10) Uani 1 1 d . . .
F49' F 0.07908(18) 0.71269(4) 0.62612(8) 0.0496(6) Uani 1 1 d . . .
C49' C 0.0525(3) 0.68397(8) 0.61838(17) 0.0403(10) Uani 1 1 d . . .
F50' F -0.01880(18) 0.69614(4) 0.53129(8) 0.0453(6) Uani 1 1 d . . .
C50' C 0.0040(3) 0.67482(8) 0.56898(16) 0.0357(9) Uani 1 1 d . . .
C51' C -0.0290(3) 0.60385(7) 0.47355(14) 0.0317(9) Uani 1 1 d . . .
F52' F -0.19162(17) 0.59761(4) 0.41077(8) 0.0423(5) Uani 1 1 d . . .
C52' C -0.0843(3) 0.58846(7) 0.43174(15) 0.0331(9) Uani 1 1 d . . .
F53' F -0.09861(17) 0.54971(4) 0.36643(8) 0.0445(5) Uani 1 1 d . . .
C53' C -0.0361(3) 0.56394(8) 0.40602(15) 0.0359(9) Uani 1 1 d . . .
F54' F 0.12914(16) 0.53160(4) 0.39733(8) 0.0399(5) Uani 1 1 d . . .
C54' C 0.0779(3) 0.55507(7) 0.42110(14) 0.0303(9) Uani 1 1 d . . .
F55' F 0.25065(17) 0.56156(4) 0.47518(8) 0.0405(5) Uani 1 1 d . . .
C55' C 0.1389(3) 0.57040(7) 0.46103(15) 0.0323(9) Uani 1 1 d . . .
F56' F 0.15383(16) 0.60736(4) 0.52585(8) 0.0396(5) Uani 1 1 d . . .
C56' C 0.0861(3) 0.59396(7) 0.48666(15) 0.0305(9) Uani 1 1 d . . .
C1S C 0.2274(6) 0.86984(12) 0.5029(3) 0.098(2) Uani 1 1 d . . .
C2S C 0.1203(4) 0.85351(12) 0.4891(2) 0.0695(14) Uani 1 1 d . . .
H2SA H 0.0720 0.8580 0.4586 0.083 Uiso 1 1 calc R . .
C3S C 0.0955(5) 0.83122(13) 0.5239(2) 0.0840(18) Uani 1 1 d . . .
H3SA H 0.0247 0.8211 0.5166 0.101 Uiso 1 1 calc R . .
C4S C 0.1661(6) 0.82097(16) 0.5719(5) 0.176(5) Uani 1 1 d . . .
H4SA H 0.1467 0.8053 0.5947 0.211 Uiso 1 1 calc R . .
C5S C 0.2505(7) 0.83578(16) 0.5763(3) 0.132(3) Uani 1 1 d . . .
H5SA H 0.3018 0.8295 0.6046 0.159 Uiso 1 1 calc R . .
C6S C 0.2925(5) 0.86004(14) 0.5504(3) 0.110(2) Uani 1 1 d . . .
H6SA H 0.3608 0.8698 0.5631 0.132 Uiso 1 1 calc R . .
C7S C 0.2598(5) 0.89215(12) 0.4678(3) 0.139(2) Uani 1 1 d . . .
H7SA H 0.3324 0.9011 0.4814 0.208 Uiso 1 1 calc R . .
H7SB H 0.1976 0.9067 0.4659 0.208 Uiso 1 1 calc R . .
H7SC H 0.2721 0.8842 0.4319 0.208 Uiso 1 1 calc R . .
C8S C -0.6359(5) 0.75316(18) 0.7505(2) 0.0905(17) Uani 1 1 d . . .
C9S C -0.5490(7) 0.77290(12) 0.7463(2) 0.0897(18) Uani 1 1 d . . .
H9SA H -0.5667 0.7921 0.7357 0.108 Uiso 1 1 calc R . .
C10S C -0.4355(8) 0.7650(2) 0.7573(3) 0.139(3) Uani 1 1 d . . .
H10C H -0.3744 0.7788 0.7549 0.167 Uiso 1 1 calc R . .
C11S C -0.4084(8) 0.7347(3) 0.7731(3) 0.200(7) Uani 1 1 d . . .
H11A H -0.3313 0.7280 0.7811 0.240 Uiso 1 1 calc R . .
C12S C -0.5021(10) 0.7177(3) 0.7748(4) 0.209(6) Uani 1 1 d . . .
H12C H -0.4894 0.6982 0.7849 0.251 Uiso 1 1 calc R . .
C13S C -0.6120(9) 0.72558(16) 0.7637(3) 0.145(3) Uani 1 1 d . . .
H13C H -0.6733 0.7118 0.7651 0.175 Uiso 1 1 calc R . .
C14S C -0.7597(5) 0.76105(17) 0.7393(3) 0.187(4) Uani 1 1 d . . .
H14C H -0.8096 0.7442 0.7450 0.281 Uiso 1 1 calc R . .
H14D H -0.7688 0.7675 0.7018 0.281 Uiso 1 1 calc R . .
H14E H -0.7825 0.7766 0.7635 0.281 Uiso 1 1 calc R . .
C22S C 0.0130(16) 0.9914(2) 0.5032(6) 0.052(3) Uani 0.50 1 d P . .
C23S C 0.1060(18) 1.0127(3) 0.4923(8) 0.043(4) Uani 0.50 1 d P . .
H23A H 0.1896 1.0082 0.4960 0.060 Uiso 0.50 1 d PR . .
C24S C 0.0713(9) 1.0398(2) 0.4760(4) 0.054(3) Uani 0.50 1 d P . .
H24A H 0.1293 1.0543 0.4663 0.060 Uiso 0.50 1 d PR . .
C25S C -0.049(3) 1.0479(9) 0.4763(13) 0.080(7) Uani 0.50 1 d P . .
H25A H -0.0700 1.0677 0.4660 0.062 Uiso 0.50 1 d PR . .
C26S C -0.1357(9) 1.0293(3) 0.4831(4) 0.057(3) Uani 0.50 1 d P . .
H26A H -0.2185 1.0345 0.4786 0.060 Uiso 0.50 1 d PR . .
C27S C -0.100(2) 1.0013(4) 0.5000(9) 0.061(6) Uani 0.50 1 d P . .
H27A H -0.1585 0.9872 0.5115 0.060 Uiso 0.50 1 d PR . .
C28S C 0.044(3) 0.9603(6) 0.5226(12) 0.085(12) Uani 0.50 1 d P . .
H28A H -0.0264 0.9490 0.5285 0.050 Uiso 0.50 1 d PR . .
H28B H 0.0895 0.9514 0.4939 0.050 Uiso 0.50 1 d PR . .
H28C H 0.0921 0.9610 0.5559 0.050 Uiso 0.50 1 d PR . .
C29S C -0.075(2) 0.5026(4) 0.4895(8) 0.072(8) Uani 0.50 1 d P . .
C30S C 0.008(4) 0.5131(9) 0.5302(15) 0.11(2) Uani 0.50 1 d P . .
H30A H -0.0140 0.5289 0.5541 0.060 Uiso 0.50 1 d PR . .
C31S C 0.120(3) 0.5062(6) 0.5390(9) 0.123(14) Uani 0.50 1 d P . .
H31A H 0.1778 0.5133 0.5655 0.060 Uiso 0.50 1 d PR . .
C32S C 0.168(3) 0.4813(5) 0.5005(11) 0.070(7) Uani 0.50 1 d P . .
H32A H 0.2477 0.4740 0.5048 0.060 Uiso 0.50 1 d PR . .
C33S C 0.0949(13) 0.4701(2) 0.4644(5) 0.054(3) Uani 0.50 1 d P . .
H33A H 0.1192 0.4545 0.4404 0.060 Uiso 0.50 1 d PR . .
C34S C -0.024(3) 0.4807(6) 0.4610(12) 0.044(5) Uani 0.50 1 d P . .
H34A H -0.0736 0.4722 0.4325 0.060 Uiso 0.50 1 d PR . .
C35S C -0.193(2) 0.5109(5) 0.4839(11) 0.076(7) Uani 0.50 1 d P . .
H35A H -0.2378 0.5009 0.4554 0.050 Uiso 0.50 1 d PR . .
H35B H -0.2279 0.5068 0.5188 0.050 Uiso 0.50 1 d PR . .
H35C H -0.1954 0.5318 0.4773 0.050 Uiso 0.50 1 d PR . .
C16S C 0.1799(8) 1.09615(16) 0.3040(3) 0.091(2) Uani 1 1 d . . .
H16D H 0.1850 1.0757 0.3141 0.080 Uiso 1 1 d R A .
C15A C 0.1992(18) 1.1195(5) 0.2757(6) 0.069(6) Uani 0.50 1 d P A 1
C16A C 0.1295(19) 1.1453(6) 0.2884(9) 0.052(5) Uani 0.50 1 d P A 1
H16C H 0.1382 1.1631 0.2699 0.062 Uiso 0.50 1 calc PR A 1
C17A C 0.043(2) 1.1412(6) 0.3330(8) 0.079(8) Uani 0.50 1 d P A 1
H17C H -0.0080 1.1562 0.3443 0.094 Uiso 0.50 1 calc PR A 1
C18A C 0.044(3) 1.1119(10) 0.3578(10) 0.106(13) Uani 0.50 1 d P A 1
H18C H -0.0098 1.1084 0.3857 0.127 Uiso 0.50 1 calc PR A 1
C19A C 0.1117(14) 1.0907(3) 0.3441(7) 0.071(4) Uani 0.50 1 d P A 1
H19C H 0.1116 1.0726 0.3621 0.085 Uiso 0.50 1 calc PR A 1
C21A C 0.2922(15) 1.1238(4) 0.2304(6) 0.087(5) Uani 0.50 1 d P A 1
H21A H 0.3353 1.1058 0.2252 0.130 Uiso 0.50 1 calc PR A 1
H21B H 0.3470 1.1392 0.2411 0.130 Uiso 0.50 1 calc PR A 1
H21C H 0.2519 1.1292 0.1965 0.130 Uiso 0.50 1 calc PR A 1
C15S C 0.085(2) 1.1152(6) 0.3296(9) 0.108(6) Uani 0.50 1 d P A 2
C17S C 0.260(2) 1.1061(8) 0.2658(17) 0.198(17) Uani 0.50 1 d P A 2
H17D H 0.3133 1.0932 0.2494 0.238 Uiso 0.50 1 calc PR A 2
C18S C 0.258(4) 1.1342(7) 0.2534(18) 0.179(19) Uani 0.50 1 d P A 2
H18D H 0.3144 1.1410 0.2290 0.215 Uiso 0.50 1 calc PR A 2
C19S C 0.184(2) 1.1533(5) 0.2726(9) 0.136(9) Uani 0.50 1 d P A 2
H19D H 0.1898 1.1729 0.2618 0.163 Uiso 0.50 1 calc PR A 2
C20S C 0.0907(19) 1.1449(4) 0.3110(8) 0.065(7) Uani 0.50 1 d P A 2
H20C H 0.0363 1.1588 0.3230 0.078 Uiso 0.50 1 calc PR A 2
C21S C 0.001(3) 1.1102(9) 0.3697(11) 0.115(10) Uani 0.50 1 d P A 2
H21E H -0.0428 1.1280 0.3761 0.172 Uiso 0.50 1 calc PR A 2
H21F H 0.0416 1.1042 0.4032 0.172 Uiso 0.50 1 calc PR A 2
H21G H -0.0526 1.0949 0.3577 0.172 Uiso 0.50 1 calc PR A 2

loop_
_atom_site_aniso_label
_atom_site_aniso_U_11
_atom_site_aniso_U_22
_atom_site_aniso_U_33
_atom_site_aniso_U_23
_atom_site_aniso_U_13
_atom_site_aniso_U_12
Ti1 0.0284(4) 0.0307(4) 0.0387(4) -0.0007(3) 0.0027(3) 0.0004(3)
O1 0.0202(13) 0.0363(14) 0.0400(15) -0.0016(11) -0.0013(11) -0.0032(11)
C1 0.030(2) 0.032(2) 0.032(2) 0.0079(18) 0.0032(18) -0.0004(17)
B1 0.035(3) 0.027(2) 0.035(3) -0.001(2) 0.003(2) 0.000(2)
Ti2 0.0240(4) 0.0324(4) 0.0485(5) -0.0063(3) 0.0042(3) -0.0012(3)
C2 0.032(2) 0.035(2) 0.034(2) 0.0025(18) 0.0033(19) -0.0025(18)
B2 0.019(2) 0.031(2) 0.037(3) 0.002(2) 0.004(2) -0.0012(19)
C3 0.046(3) 0.042(2) 0.035(2) 0.0059(19) -0.001(2) -0.006(2)
C4 0.040(3) 0.043(2) 0.044(3) 0.003(2) 0.001(2) -0.001(2)
C5 0.037(2) 0.031(2) 0.043(3) 0.0081(18) 0.006(2) 0.0019(18)
C6 0.039(3) 0.038(2) 0.041(3) -0.0098(19) 0.013(2) -0.0036(19)
C7 0.037(2) 0.039(2) 0.038(3) 0.0048(19) 0.013(2) 0.0033(19)
C8 0.028(2) 0.025(2) 0.048(3) -0.0016(18) 0.011(2) -0.0042(17)
C9 0.023(2) 0.044(2) 0.049(3) 0.001(2) -0.0017(19) 0.0042(19)
C10 0.029(2) 0.035(2) 0.054(3) -0.002(2) 0.008(2) 0.0057(18)
C11 0.030(2) 0.027(2) 0.043(2) -0.0012(18) 0.0034(19) 0.0056(17)
C12 0.032(2) 0.030(2) 0.060(3) -0.0042(19) 0.007(2) 0.0064(18)
C13 0.037(3) 0.033(2) 0.066(3) 0.008(2) 0.011(2) 0.0035(19)
C14 0.041(3) 0.043(3) 0.045(3) 0.005(2) 0.012(2) 0.009(2)
C15 0.030(2) 0.032(2) 0.038(2) -0.0014(18) -0.0016(19) 0.0011(18)
C16 0.055(4) 0.126(5) 0.045(3) -0.006(3) -0.003(3) -0.047(3)
C17 0.025(3) 0.125(5) 0.100(5) -0.082(4) 0.009(3) -0.007(3)
C18 0.039(3) 0.036(3) 0.123(5) -0.023(3) -0.024(3) -0.002(2)
C19 0.026(2) 0.048(3) 0.053(3) -0.005(2) 0.007(2) -0.012(2)
C20 0.037(3) 0.051(3) 0.058(3) -0.011(2) -0.018(2) -0.007(2)
C21 0.027(2) 0.028(2) 0.046(3) -0.0079(19) 0.0084(19) 0.0007(17)
F22 0.0369(13) 0.0333(12) 0.0459(13) 0.0056(10) -0.0062(11) -0.0072(10)
C22 0.029(2) 0.033(2) 0.033(2) -0.0087(19) -0.0021(19) 0.0006(18)
F23 0.0537(15) 0.0461(14) 0.0506(14) 0.0121(11) -0.0045(12) -0.0043(11)
C23 0.038(2) 0.031(2) 0.032(2) -0.0005(19) 0.003(2) 0.0017(19)
F24 0.0693(17) 0.0646(16) 0.0480(15) -0.0002(12) -0.0192(13) 0.0025(13)
C24 0.049(3) 0.049(3) 0.029(2) 0.001(2) -0.009(2) 0.008(2)
F25 0.0675(17) 0.0561(15) 0.0726(17) -0.0131(13) -0.0255(14) -0.0073(13)
C25 0.042(3) 0.045(3) 0.049(3) -0.016(2) -0.011(2) 0.001(2)
F26 0.0562(15) 0.0412(13) 0.0687(17) -0.0031(12) -0.0080(13) -0.0146(12)
C26 0.040(3) 0.031(2) 0.044(3) -0.005(2) 0.000(2) -0.0026(19)
C27 0.035(2) 0.0198(19) 0.045(3) -0.0039(17) 0.004(2) 0.0008(17)
F28 0.0427(14) 0.0382(13) 0.0657(16) 0.0039(12) 0.0080(12) 0.0040(10)
C28 0.051(3) 0.023(2) 0.038(3) 0.0066(18) 0.007(2) 0.0041(19)
F29 0.0430(15) 0.0484(14) 0.101(2) 0.0146(13) 0.0260(14) 0.0122(12)
C29 0.040(3) 0.030(2) 0.061(3) 0.002(2) 0.015(2) 0.0013(19)
F30 0.0791(18) 0.0502(15) 0.0740(18) -0.0007(12) 0.0445(15) -0.0041(13)
C30 0.052(3) 0.033(2) 0.054(3) -0.006(2) 0.028(3) -0.008(2)
F31 0.0738(18) 0.0594(15) 0.0479(16) 0.0035(12) 0.0133(13) -0.0078(13)
C31 0.057(3) 0.038(2) 0.033(3) -0.0018(19) 0.007(2) -0.004(2)
F32 0.0449(15) 0.0521(14) 0.0507(15) 0.0090(11) 0.0016(12) -0.0031(12)
C32 0.030(2) 0.032(2) 0.045(3) -0.0009(19) 0.002(2) -0.0036(18)
C33 0.034(2) 0.026(2) 0.043(2) 0.0026(17) 0.012(2) -0.0025(17)
F34 0.0503(14) 0.0328(12) 0.0541(14) 0.0019(10) 0.0173(11) -0.0027(10)
C34 0.047(3) 0.025(2) 0.042(2) 0.0053(18) 0.014(2) -0.0019(19)
F35 0.0641(17) 0.0460(14) 0.0656(16) 0.0041(11) 0.0313(14) 0.0108(12)
C35 0.053(3) 0.037(2) 0.046(3) -0.003(2) 0.022(2) 0.000(2)
F36 0.100(2) 0.0339(14) 0.0904(19) -0.0063(13) 0.0443(16) 0.0057(13)
C36 0.062(3) 0.024(2) 0.058(3) -0.006(2) 0.024(2) 0.001(2)
F37 0.111(2) 0.0324(14) 0.117(2) -0.0126(13) 0.0648(18) -0.0174(14)
C37 0.070(3) 0.026(2) 0.072(3) -0.002(2) 0.036(3) -0.011(2)
F38 0.0565(16) 0.0386(13) 0.0927(19) -0.0142(12) 0.0371(14) -0.0115(11)
C38 0.049(3) 0.035(2) 0.054(3) -0.005(2) 0.022(2) 0.003(2)
C39 0.023(2) 0.028(2) 0.037(2) -0.0089(17) -0.0008(18) -0.0013(17)
F40 0.0200(11) 0.0456(12) 0.0463(13) 0.0028(10) 0.0045(10) 0.0013(9)
C40 0.020(2) 0.029(2) 0.041(2) -0.0080(18) 0.0028(19) -0.0009(17)
F41 0.0340(13) 0.0554(14) 0.0474(14) 0.0074(11) -0.0005(11) 0.0082(11)
C41 0.025(2) 0.035(2) 0.037(2) -0.0018(18) 0.0000(19) 0.0048(18)
F42 0.0421(14) 0.0493(13) 0.0521(15) 0.0151(11) 0.0082(11) 0.0034(11)
C42 0.034(2) 0.031(2) 0.040(2) 0.0085(18) 0.005(2) -0.0020(18)
F43 0.0313(13) 0.0542(14) 0.0649(16) 0.0139(11) 0.0065(12) -0.0042(11)
C43 0.021(2) 0.039(2) 0.043(3) 0.0033(19) -0.0019(19) -0.0003(18)
F44 0.0269(12) 0.0416(12) 0.0489(14) 0.0091(10) -0.0016(10) -0.0009(10)
C44 0.026(2) 0.033(2) 0.039(2) 0.0019(18) -0.004(2) 0.0038(18)
C45 0.022(2) 0.026(2) 0.037(2) 0.0024(17) 0.0002(18) -0.0024(16)
F46 0.0261(12) 0.0462(13) 0.0547(14) -0.0128(11) -0.0032(11) 0.0030(10)
C46 0.021(2) 0.032(2) 0.051(3) -0.0059(19) 0.004(2) 0.0024(17)
F47 0.0409(14) 0.0514(14) 0.0690(17) -0.0267(12) -0.0007(13) -0.0033(11)
C47 0.030(2) 0.039(2) 0.050(3) -0.019(2) -0.001(2) -0.0111(19)
C48 0.030(2) 0.026(2) 0.058(3) -0.018(2) 0.012(2) 0.0003(18)
F49 0.0341(14) 0.0399(13) 0.0715(16) -0.0062(11) 0.0045(12) 0.0093(10)
C49 0.024(2) 0.029(2) 0.052(3) -0.006(2) 0.004(2) -0.0004(18)
F50 0.0304(12) 0.0370(12) 0.0489(14) -0.0038(10) -0.0014(11) 0.0041(10)
C50 0.030(2) 0.030(2) 0.038(2) -0.0054(18) 0.001(2) -0.0066(18)
C51 0.019(2) 0.024(2) 0.040(2) 0.0015(17) 0.0042(18) 0.0018(15)
F52 0.0389(13) 0.0294(12) 0.0516(14) 0.0020(10) 0.0052(11) -0.0032(10)
C52 0.026(2) 0.029(2) 0.049(3) -0.0009(19) 0.009(2) -0.0039(17)
F53 0.0469(14) 0.0460(13) 0.0452(14) 0.0090(11) 0.0007(11) -0.0018(11)
C53 0.027(2) 0.034(2) 0.031(2) 0.0089(19) 0.0025(19) 0.0028(17)
F54 0.0650(16) 0.0506(14) 0.0422(14) -0.0058(11) -0.0085(12) -0.0019(12)
C54 0.026(2) 0.042(2) 0.027(2) -0.0064(19) 0.0001(18) 0.0011(18)
F55 0.0522(14) 0.0313(12) 0.0507(14) -0.0077(10) -0.0043(11) -0.0039(10)
C55 0.032(2) 0.030(2) 0.041(3) -0.0056(19) 0.006(2) -0.0041(18)
F56 0.0555(15) 0.0283(11) 0.0454(14) 0.0010(10) -0.0073(11) 0.0028(10)
C56 0.029(2) 0.035(2) 0.036(2) 0.0093(19) -0.0009(19) 0.0054(18)
F68 0.0387(14) 0.0398(13) 0.0844(18) -0.0251(12) 0.0136(12) 0.0030(10)
Ti1' 0.0305(4) 0.0307(4) 0.0509(5) 0.0011(3) 0.0086(4) 0.0025(3)
O1' 0.0226(14) 0.0347(14) 0.0505(16) -0.0016(12) 0.0049(12) 0.0009(11)
B1' 0.034(3) 0.025(2) 0.033(3) 0.0005(19) 0.003(2) 0.0042(19)
C1' 0.033(2) 0.027(2) 0.037(2) 0.0075(17) 0.0055(19) 0.0030(17)
Ti2' 0.0273(4) 0.0329(4) 0.0584(5) -0.0040(3) 0.0090(4) -0.0008(3)
C2' 0.028(2) 0.036(2) 0.042(2) 0.0036(18) 0.006(2) -0.0030(18)
B2' 0.031(3) 0.026(2) 0.050(3) 0.002(2) 0.013(2) 0.005(2)
C3' 0.038(3) 0.043(2) 0.043(3) 0.0023(19) 0.002(2) -0.006(2)
C4' 0.024(2) 0.036(2) 0.061(3) 0.009(2) -0.002(2) -0.0023(19)
C5' 0.036(3) 0.027(2) 0.051(3) 0.0131(19) 0.005(2) -0.0016(18)
C6' 0.064(3) 0.049(3) 0.057(3) -0.015(2) 0.035(3) -0.005(2)
C7' 0.041(3) 0.041(3) 0.078(4) 0.011(3) 0.038(3) 0.011(2)
C8' 0.027(2) 0.054(3) 0.084(4) 0.019(3) 0.018(2) 0.006(2)
C9' 0.038(3) 0.037(2) 0.070(3) 0.004(2) 0.021(2) 0.000(2)
C10' 0.056(3) 0.044(3) 0.056(3) 0.006(2) 0.029(3) 0.002(2)
C11' 0.030(2) 0.026(2) 0.050(3) 0.0017(18) 0.005(2) 0.0020(18)
C12' 0.037(3) 0.028(2) 0.069(3) 0.000(2) 0.014(2) 0.0041(19)
C13' 0.041(3) 0.034(2) 0.077(3) 0.013(2) 0.026(2) 0.003(2)
C14' 0.040(3) 0.044(3) 0.054(3) 0.004(2) 0.013(2) 0.006(2)
C15' 0.033(2) 0.033(2) 0.045(3) 0.0018(18) 0.006(2) 0.0009(18)
C16' 0.038(3) 0.057(3) 0.061(3) -0.011(2) -0.004(2) -0.012(2)
C17' 0.038(3) 0.052(3) 0.066(3) -0.028(2) 0.000(2) -0.001(2)
C18' 0.033(3) 0.042(3) 0.081(3) -0.016(2) 0.007(2) -0.012(2)
C19' 0.030(3) 0.058(3) 0.086(4) -0.024(3) 0.015(2) -0.014(2)
C20' 0.026(2) 0.055(3) 0.075(3) -0.011(3) -0.002(2) -0.003(2)
C21' 0.036(2) 0.029(2) 0.032(2) 0.0016(18) 0.0052(19) 0.0062(18)
F22' 0.0455(14) 0.0358(12) 0.0502(14) 0.0091(10) -0.0022(11) 0.0004(10)
C22' 0.036(2) 0.035(2) 0.030(2) -0.0027(19) 0.000(2) 0.0019(19)
F23' 0.0680(17) 0.0517(15) 0.0577(16) 0.0222(12) 0.0082(13) 0.0050(12)
C23' 0.046(3) 0.037(2) 0.042(3) 0.013(2) 0.005(2) 0.005(2)
F24' 0.0674(18) 0.0963(19) 0.0469(16) 0.0233(14) -0.0082(14) 0.0057(14)
C24' 0.050(3) 0.057(3) 0.037(3) 0.016(2) 0.000(2) 0.016(2)
F25' 0.0683(18) 0.0810(18) 0.0585(17) 0.0041(14) -0.0157(14) -0.0065(14)
C25' 0.042(3) 0.060(3) 0.036(3) -0.009(2) -0.007(2) 0.002(2)
F26' 0.0494(15) 0.0412(13) 0.0549(15) 0.0016(11) -0.0085(12) -0.0065(11)
C26' 0.041(3) 0.035(2) 0.041(3) 0.008(2) 0.003(2) 0.003(2)
C27' 0.025(2) 0.035(2) 0.032(2) 0.0018(17) 0.0015(18) 0.0008(17)
F28' 0.0586(15) 0.0328(12) 0.0547(15) 0.0034(10) 0.0149(13) -0.0028(11)
C28' 0.038(3) 0.037(2) 0.037(2) 0.0061(19) 0.008(2) 0.0046(19)
F29' 0.0737(18) 0.0305(13) 0.0744(17) 0.0021(11) 0.0136(14) 0.0004(12)
C29' 0.045(3) 0.025(2) 0.050(3) 0.001(2) 0.001(2) 0.0010(19)
F30' 0.0701(17) 0.0417(14) 0.0793(18) -0.0133(12) 0.0121(14) 0.0129(12)
C30' 0.046(3) 0.028(2) 0.056(3) -0.012(2) 0.004(2) 0.009(2)
F31' 0.0662(17) 0.0558(15) 0.0624(16) -0.0110(12) 0.0279(14) 0.0117(12)
C31' 0.037(3) 0.054(3) 0.040(3) -0.008(2) 0.007(2) 0.004(2)
F32' 0.0487(14) 0.0404(13) 0.0557(15) 0.0021(11) 0.0198(12) 0.0021(11)
C32' 0.042(3) 0.030(2) 0.043(3) 0.0043(19) 0.002(2) 0.0021(19)
C33' 0.032(2) 0.0197(19) 0.035(2) -0.0026(16) 0.0005(19) -0.0015(16)
F34' 0.0359(14) 0.0565(14) 0.0423(14) 0.0039(11) -0.0015(11) 0.0038(11)
C34' 0.027(2) 0.035(2) 0.044(3) -0.0036(19) 0.004(2) -0.0041(18)
F35' 0.0538(15) 0.0646(15) 0.0415(15) -0.0020(12) 0.0080(12) -0.0185(12)
C35' 0.046(3) 0.039(2) 0.031(3) 0.0022(19) 0.004(2) -0.010(2)
F36' 0.0557(15) 0.0555(15) 0.0637(16) -0.0129(12) 0.0293(13) -0.0181(12)
C36' 0.041(3) 0.036(2) 0.052(3) -0.007(2) 0.026(2) -0.009(2)
F37' 0.0354(14) 0.0460(14) 0.0907(19) 0.0019(12) 0.0183(13) 0.0050(11)
C37' 0.029(2) 0.025(2) 0.060(3) -0.002(2) 0.012(2) -0.0007(18)
F38' 0.0336(13) 0.0395(12) 0.0579(15) 0.0089(11) 0.0024(11) 0.0051(10)
C38' 0.039(3) 0.025(2) 0.043(3) 0.0037(18) 0.005(2) -0.0017(18)
C39' 0.028(2) 0.024(2) 0.042(2) -0.0024(17) 0.004(2) 0.0020(17)
F40' 0.0278(13) 0.0463(13) 0.0542(14) 0.0080(10) 0.0063(11) 0.0025(10)
C40' 0.022(2) 0.035(2) 0.044(3) -0.0032(19) 0.010(2) -0.0049(18)
F41' 0.0468(15) 0.0542(14) 0.0533(15) 0.0090(11) -0.0006(12) 0.0044(12)
C41' 0.040(3) 0.035(2) 0.038(3) -0.0017(19) 0.000(2) 0.005(2)
F42' 0.0642(16) 0.0505(14) 0.0477(15) 0.0093(12) 0.0112(12) -0.0083(12)
C42' 0.047(3) 0.030(2) 0.040(3) 0.0028(19) 0.007(2) -0.006(2)
F43' 0.0392(14) 0.0510(14) 0.0596(15) 0.0008(11) 0.0121(12) -0.0154(11)
C43' 0.033(3) 0.033(2) 0.050(3) -0.005(2) 0.009(2) -0.0045(19)
F44' 0.0265(13) 0.0462(13) 0.0601(15) 0.0045(11) 0.0059(11) -0.0017(10)
C44' 0.027(2) 0.029(2) 0.044(3) -0.0004(18) 0.003(2) 0.0030(18)
C45' 0.027(2) 0.028(2) 0.045(3) -0.0029(19) 0.0075(19) 0.0037(17)
F46' 0.0408(13) 0.0318(12) 0.0536(14) 0.0033(10) 0.0073(11) 0.0005(10)
C46' 0.027(2) 0.025(2) 0.045(3) -0.0029(19) 0.012(2) -0.0040(17)
F47' 0.0442(14) 0.0426(13) 0.0509(14) 0.0036(11) -0.0003(11) -0.0001(11)
C47' 0.030(2) 0.031(2) 0.045(3) 0.007(2) 0.004(2) 0.0034(18)
F48' 0.0522(15) 0.0464(14) 0.0574(16) -0.0079(12) -0.0091(13) -0.0019(11)
C48' 0.033(2) 0.034(2) 0.042(3) -0.011(2) -0.001(2) -0.0011(19)
F49' 0.0501(15) 0.0340(13) 0.0648(16) -0.0068(11) 0.0034(12) -0.0041(11)
C49' 0.034(3) 0.031(2) 0.056(3) -0.009(2) 0.007(2) 0.0000(19)
F50' 0.0576(15) 0.0253(11) 0.0531(15) 0.0018(10) 0.0041(12) -0.0004(10)
C50' 0.032(2) 0.031(2) 0.044(3) 0.007(2) 0.006(2) 0.0054(18)
C51' 0.026(2) 0.029(2) 0.041(2) -0.0009(18) 0.0041(19) 0.0023(17)
F52' 0.0274(12) 0.0404(12) 0.0589(15) -0.0069(10) -0.0010(11) 0.0033(10)
C52' 0.019(2) 0.037(2) 0.043(3) 0.0015(19) 0.0058(19) 0.0012(18)
F53' 0.0377(13) 0.0445(13) 0.0512(15) -0.0093(11) 0.0025(11) -0.0007(10)
C53' 0.030(2) 0.034(2) 0.043(3) -0.0063(19) 0.002(2) -0.0067(19)
F54' 0.0395(13) 0.0318(12) 0.0487(14) -0.0072(10) 0.0038(11) 0.0062(10)
C54' 0.029(2) 0.027(2) 0.035(2) -0.0036(17) 0.0097(19) 0.0068(17)
F55' 0.0322(13) 0.0383(12) 0.0510(14) -0.0015(10) 0.0023(11) 0.0091(10)
C55' 0.025(2) 0.031(2) 0.041(2) 0.0014(18) 0.0063(19) 0.0012(18)
F56' 0.0303(12) 0.0370(12) 0.0516(14) -0.0075(10) 0.0014(11) 0.0033(10)
C56' 0.030(2) 0.024(2) 0.038(2) -0.0031(17) 0.006(2) -0.0016(17)
C1S 0.098(5) 0.068(4) 0.131(6) 0.037(4) 0.071(4) 0.008(4)
C2S 0.051(4) 0.080(4) 0.078(4) 0.007(3) 0.014(3) 0.009(3)
C3S 0.060(4) 0.087(5) 0.105(5) -0.025(4) -0.006(4) 0.006(3)
C4S 0.068(5) 0.101(6) 0.365(14) -0.039(7) 0.118(7) -0.014(4)
C5S 0.156(8) 0.131(7) 0.112(6) 0.036(5) 0.045(5) -0.019(5)
C6S 0.075(4) 0.119(5) 0.133(6) 0.038(4) -0.060(4) -0.027(4)
C7S 0.152(7) 0.105(5) 0.160(7) -0.016(5) 0.027(5) 0.045(5)
C8S 0.059(4) 0.135(6) 0.078(4) 0.014(4) 0.017(3) 0.007(4)
C9S 0.100(5) 0.077(4) 0.092(5) -0.009(3) 0.009(4) -0.022(4)
C10S 0.104(7) 0.235(10) 0.077(5) -0.049(6) -0.001(5) -0.065(7)
C11S 0.097(7) 0.42(2) 0.085(6) 0.063(9) 0.020(5) 0.151(10)
C12S 0.161(10) 0.241(12) 0.231(11) 0.109(8) 0.098(10) 0.092(10)
C13S 0.191(9) 0.088(5) 0.160(7) 0.061(5) 0.055(7) -0.004(6)
C14S 0.081(5) 0.362(12) 0.119(6) -0.003(6) 0.013(5) 0.061(6)
C22S 0.063(9) 0.044(10) 0.049(6) -0.016(9) 0.014(6) -0.013(9)
C23S 0.020(6) 0.073(12) 0.037(7) -0.008(9) 0.002(5) -0.010(9)
C24S 0.045(6) 0.064(7) 0.053(6) -0.006(5) 0.017(5) -0.008(6)
C25S 0.043(14) 0.101(16) 0.097(15) -0.019(11) 0.019(10) 0.034(11)
C26S 0.038(7) 0.092(10) 0.041(6) -0.005(6) -0.014(5) 0.012(6)
C27S 0.052(8) 0.080(15) 0.051(10) -0.012(11) 0.022(8) -0.033(13)
C28S 0.10(2) 0.11(2) 0.045(12) -0.060(13) -0.003(13) -0.009(17)
C29S 0.110(17) 0.049(9) 0.061(14) 0.023(8) 0.061(17) 0.015(12)
C30S 0.17(4) 0.11(3) 0.051(18) 0.037(18) -0.03(3) -0.06(3)
C31S 0.19(3) 0.103(17) 0.068(13) 0.004(11) -0.053(15) -0.10(2)
C32S 0.076(13) 0.047(12) 0.085(16) 0.036(12) -0.015(12) -0.031(10)
C33S 0.066(8) 0.046(6) 0.050(7) 0.018(5) 0.005(7) -0.012(6)
C34S 0.049(11) 0.037(7) 0.047(11) 0.021(7) 0.019(10) 0.002(9)
C35S 0.09(2) 0.054(14) 0.082(17) 0.004(9) 0.027(13) -0.016(11)
C16S 0.106(7) 0.061(4) 0.106(6) 0.008(5) -0.024(4) 0.000(5)
C15A 0.074(12) 0.074(13) 0.058(8) 0.007(8) 0.006(7) -0.029(11)
C16A 0.055(12) 0.045(9) 0.057(16) -0.007(10) 0.029(8) 0.001(8)
C17A 0.094(15) 0.089(15) 0.055(14) -0.031(12) 0.036(8) 0.007(12)
C18A 0.12(3) 0.18(3) 0.016(10) -0.024(12) 0.032(12) -0.06(2)
C19A 0.095(11) 0.058(8) 0.057(9) -0.008(8) -0.027(9) -0.029(7)
C21A 0.106(11) 0.068(11) 0.088(11) 0.026(9) 0.035(9) 0.031(9)
C15S 0.14(2) 0.12(2) 0.067(14) -0.015(15) -0.035(13) -0.005(16)
C17S 0.065(15) 0.30(4) 0.23(4) -0.05(3) -0.014(16) 0.05(2)
C18S 0.18(3) 0.14(2) 0.21(3) -0.09(3) -0.14(3) 0.12(3)
C19S 0.14(2) 0.15(2) 0.122(16) 0.050(13) -0.013(14) -0.034(16)
C20S 0.08(2) 0.060(10) 0.05(2) -0.019(17) -0.007(13) -0.003(17)
C21S 0.11(2) 0.14(2) 0.094(19) -0.027(16) 0.011(13) 0.014(15)

loop_
_atom_type_symbol
_atom_type_description
_atom_type_scat_dispersion_real
_atom_type_scat_dispersion_imag
_atom_type_scat_source
C C 0.0033 0.0016 'International Tables Vol C Tables 4.2.6.8 and 6.1.1.4'
H H 0.0000 0.0000 'International Tables Vol C Tables 4.2.6.8 and 6.1.1.4'
B B 0.0013 0.0007 'International Tables Vol C Tables 4.2.6.8 and 6.1.1.4'
F F 0.0171 0.0103 'International Tables Vol C Tables 4.2.6.8 and 6.1.1.4'
Ti Ti 0.2776 0.4457 'International Tables Vol C Tables 4.2.6.8 and 6.1.1.4'
O O 0.0106 0.0060 'International Tables Vol C Tables 4.2.6.8 and 6.1.1.4'

loop_
_geom_angle_atom_site_label_1
_geom_angle_atom_site_label_2
_geom_angle_atom_site_label_3
_geom_angle
_geom_angle_site_symmetry_1
_geom_angle_site_symmetry_3
O1 Ti1 F22 88.05(8) . .
O1 Ti1 C4 111.22(12) . .
F22 Ti1 C4 132.43(11) . .
O1 Ti1 C3 81.23(12) . .
F22 Ti1 C3 116.04(11) . .
C4 Ti1 C3 35.11(11) . .
O1 Ti1 C2 85.92(11) . .
F22 Ti1 C2 81.63(11) . .
C4 Ti1 C2 58.23(13) . .
C3 Ti1 C2 35.06(11) . .
O1 Ti1 C9 106.22(11) . .
F22 Ti1 C9 134.98(11) . .
C4 Ti1 C9 82.47(13) . .
C3 Ti1 C9 108.35(14) . .
C2 Ti1 C9 140.44(13) . .
O1 Ti1 C7 89.58(11) . .
F22 Ti1 C7 81.16(11) . .
C4 Ti1 C7 138.78(13) . .
C3 Ti1 C7 159.94(13) . .
C2 Ti1 C7 162.35(13) . .
C9 Ti1 C7 57.13(13) . .
O1 Ti1 C5 137.80(12) . .
F22 Ti1 C5 103.00(11) . .
C4 Ti1 C5 34.82(11) . .
C3 Ti1 C5 57.18(12) . .
C2 Ti1 C5 56.51(12) . .
C9 Ti1 C5 94.40(13) . .
C7 Ti1 C5 132.05(12) . .
O1 Ti1 C6 123.89(11) . .
F22 Ti1 C6 79.15(11) . .
C4 Ti1 C6 117.55(14) . .
C3 Ti1 C6 152.46(13) . .
C2 Ti1 C6 143.46(12) . .
C9 Ti1 C6 57.22(13) . .
C7 Ti1 C6 34.72(11) . .
C5 Ti1 C6 98.27(13) . .
O1 Ti1 C8 80.04(10) . .
F22 Ti1 C8 112.76(11) . .
C4 Ti1 C8 113.21(13) . .
C3 Ti1 C8 126.59(13) . .
C2 Ti1 C8 159.30(13) . .
C9 Ti1 C8 34.75(11) . .
C7 Ti1 C8 33.56(11) . .
C5 Ti1 C8 128.96(12) . .
C6 Ti1 C8 56.77(12) . .
O1 Ti1 C10 136.81(11) . .
F22 Ti1 C10 109.72(11) . .
C4 Ti1 C10 85.86(14) . .
C3 Ti1 C10 120.62(14) . .
C2 Ti1 C10 134.22(12) . .
C9 Ti1 C10 34.57(11) . .
C7 Ti1 C10 56.77(12) . .
C5 Ti1 C10 77.74(13) . .
C6 Ti1 C10 33.80(11) . .
C8 Ti1 C10 56.87(12) . .
O1 Ti1 C1 118.78(11) . .
F22 Ti1 C1 73.89(10) . .
C4 Ti1 C1 58.63(12) . .
C3 Ti1 C1 58.35(12) . .
C2 Ti1 C1 34.63(10) . .
C9 Ti1 C1 127.98(12) . .
C7 Ti1 C1 140.74(12) . .
C5 Ti1 C1 34.17(10) . .
C6 Ti1 C1 109.52(12) . .
C8 Ti1 C1 160.82(12) . .
C10 Ti1 C1 104.09(12) . .
Ti2 O1 Ti1 176.60(13) . .
C5 C1 C2 103.5(3) . .
C5 C1 B1 132.1(3) . .
C2 C1 B1 123.5(3) . .
C5 C1 Ti1 70.37(19) . .
C2 C1 Ti1 68.75(18) . .
B1 C1 Ti1 132.2(2) . .
C1 B1 C21 113.7(3) . .
C1 B1 C33 111.4(3) . .
C21 B1 C33 106.7(3) . .
C1 B1 C27 102.0(3) . .
C21 B1 C27 112.0(3) . .
C33 B1 C27 111.1(3) . .
O1 Ti2 F40 88.66(8) . .
O1 Ti2 C14 84.72(11) . .
F40 Ti2 C14 124.33(11) . .
O1 Ti2 C13 117.07(12) . .
F40 Ti2 C13 132.27(11) . .
C14 Ti2 C13 34.83(11) . .
O1 Ti2 C15 83.38(11) . .
F40 Ti2 C15 89.20(10) . .
C14 Ti2 C15 35.14(11) . .
C13 Ti2 C15 57.89(12) . .
O1 Ti2 C19 95.28(12) . .
F40 Ti2 C19 129.47(11) . .
C14 Ti2 C19 106.18(14) . .
C13 Ti2 C19 89.76(14) . .
C15 Ti2 C19 141.32(13) . .
O1 Ti2 C17 132.49(17) . .
F40 Ti2 C17 84.19(16) . .
C14 Ti2 C17 136.4(2) . .
C13 Ti2 C17 101.8(2) . .
C15 Ti2 C17 143.10(16) . .
C19 Ti2 C17 56.82(14) . .
O1 Ti2 C18 129.46(13) . .
F40 Ti2 C18 118.49(15) . .
C14 Ti2 C18 107.65(16) . .
C13 Ti2 C18 76.89(16) . .
C15 Ti2 C18 133.85(14) . .
C19 Ti2 C18 34.27(12) . .
C17 Ti2 C18 34.37(15) . .
O1 Ti2 C12 139.11(12) . .
F40 Ti2 C12 99.18(10) . .
C14 Ti2 C12 57.71(12) . .
C13 Ti2 C12 35.07(11) . .
C15 Ti2 C12 56.90(12) . .
C19 Ti2 C12 109.35(13) . .
C17 Ti2 C12 88.36(18) . .
C18 Ti2 C12 81.33(14) . .
O1 Ti2 C16 99.03(17) . .
F40 Ti2 C16 73.86(12) . .
C14 Ti2 C16 161.68(15) . .
C13 Ti2 C16 132.75(17) . .
C15 Ti2 C16 162.76(15) . .
C19 Ti2 C16 55.74(14) . .
C17 Ti2 C16 34.08(15) . .
C18 Ti2 C16 56.29(17) . .
C12 Ti2 C16 121.75(18) . .
O1 Ti2 C20 79.36(12) . .
F40 Ti2 C20 99.31(13) . .
C14 Ti2 C20 133.02(15) . .
C13 Ti2 C20 123.42(15) . .
C15 Ti2 C20 160.51(14) . .
C19 Ti2 C20 33.66(12) . .
C17 Ti2 C20 55.87(15) . .
C18 Ti2 C20 56.05(14) . .
C12 Ti2 C20 137.31(13) . .
C16 Ti2 C20 32.75(14) . .
O1 Ti2 C11 114.13(11) . .
F40 Ti2 C11 75.01(10) . .
C14 Ti2 C11 58.34(12) . .
C13 Ti2 C11 58.14(12) . .
C15 Ti2 C11 34.68(10) . .
C19 Ti2 C11 143.36(13) . .
C17 Ti2 C11 109.12(15) . .
C18 Ti2 C11 113.81(13) . .
C12 Ti2 C11 34.06(10) . .
C16 Ti2 C11 133.30(17) . .
C20 Ti2 C11 164.80(14) . .
C3 C2 C1 110.7(3) . .
C3 C2 Ti1 72.4(2) . .
C1 C2 Ti1 76.63(19) . .
C11 B2 C51 102.0(3) . .
C11 B2 C39 114.9(3) . .
C51 B2 C39 110.6(3) . .
C11 B2 C45 112.7(3) . .
C51 B2 C45 115.6(3) . .
C39 B2 C45 101.6(3) . .
C4 C3 C2 107.4(3) . .
C4 C3 Ti1 71.8(2) . .
C2 C3 Ti1 72.5(2) . .
C3 C4 C5 106.7(3) . .
C3 C4 Ti1 73.1(2) . .
C5 C4 Ti1 74.7(2) . .
C4 C5 C1 111.6(3) . .
C4 C5 Ti1 70.5(2) . .
C1 C5 Ti1 75.46(19) . .
C10 C6 C7 107.7(3) . .
C10 C6 Ti1 73.5(2) . .
C7 C6 Ti1 72.5(2) . .
C8 C7 C6 108.5(3) . .
C8 C7 Ti1 73.8(2) . .
C6 C7 Ti1 72.8(2) . .
C7 C8 C9 108.1(3) . .
C7 C8 Ti1 72.6(2) . .
C9 C8 Ti1 71.18(19) . .
C10 C9 C8 107.3(3) . .
C10 C9 Ti1 74.1(2) . .
C8 C9 Ti1 74.07(19) . .
C6 C10 C9 108.3(3) . .
C6 C10 Ti1 72.7(2) . .
C9 C10 Ti1 71.4(2) . .
C12 C11 C15 105.5(3) . .
C12 C11 B2 130.9(3) . .
C15 C11 B2 122.5(3) . .
C12 C11 Ti2 71.5(2) . .
C15 C11 Ti2 69.73(19) . .
B2 C11 Ti2 132.2(2) . .
C11 C12 C13 109.7(3) . .
C11 C12 Ti2 74.5(2) . .
C13 C12 Ti2 70.8(2) . .
C14 C13 C12 107.6(3) . .
C14 C13 Ti2 72.5(2) . .
C12 C13 Ti2 74.1(2) . .
C13 C14 C15 107.4(3) . .
C13 C14 Ti2 72.7(2) . .
C15 C14 Ti2 72.7(2) . .
C14 C15 C11 109.8(3) . .
C14 C15 Ti2 72.1(2) . .
C11 C15 Ti2 75.6(2) . .
C20 C16 C17 108.8(5) . .
C20 C16 Ti2 74.0(3) . .
C17 C16 Ti2 71.8(3) . .
C18 C17 C16 107.2(4) . .
C18 C17 Ti2 73.2(3) . .
C16 C17 Ti2 74.1(3) . .
C19 C18 C17 106.9(4) . .
C19 C18 Ti2 71.9(2) . .
C17 C18 Ti2 72.4(2) . .
C20 C19 C18 108.3(4) . .
C20 C19 Ti2 75.3(2) . .
C18 C19 Ti2 73.8(2) . .
C16 C20 C19 108.7(4) . .
C16 C20 Ti2 73.3(3) . .
C19 C20 Ti2 71.1(2) . .
C22 C21 C26 110.7(3) . .
C22 C21 B1 127.7(3) . .
C26 C21 B1 121.6(3) . .
C22 F22 Ti1 147.09(19) . .
C23 C22 C21 127.1(3) . .
C23 C22 F22 112.4(3) . .
C21 C22 F22 120.6(3) . .
F23 C23 C22 121.5(3) . .
F23 C23 C24 119.9(3) . .
C22 C23 C24 118.6(4) . .
F24 C24 C25 120.8(4) . .
F24 C24 C23 120.7(4) . .
C25 C24 C23 118.6(4) . .
F25 C25 C24 119.4(4) . .
F25 C25 C26 120.4(4) . .
C24 C25 C26 120.1(4) . .
F26 C26 C25 116.8(3) . .
F26 C26 C21 118.1(3) . .
C25 C26 C21 125.0(4) . .
C28 C27 C32 112.5(3) . .
C28 C27 B1 129.0(3) . .
C32 C27 B1 118.5(3) . .
F28 C28 C27 121.2(3) . .
F28 C28 C29 114.1(4) . .
C27 C28 C29 124.7(4) . .
F29 C29 C30 119.6(4) . .
F29 C29 C28 120.6(4) . .
C30 C29 C28 119.9(4) . .
F30 C30 C29 121.3(4) . .
F30 C30 C31 119.9(4) . .
C29 C30 C31 118.8(4) . .
F31 C31 C32 121.1(4) . .
F31 C31 C30 119.6(4) . .
C32 C31 C30 119.2(4) . .
F32 C32 C31 116.1(4) . .
F32 C32 C27 119.0(3) . .
C31 C32 C27 124.9(4) . .
C34 C33 C38 111.9(3) . .
C34 C33 B1 121.6(3) . .
C38 C33 B1 126.5(3) . .
F34 C34 C35 115.9(3) . .
F34 C34 C33 118.6(3) . .
C35 C34 C33 125.6(3) . .
F35 C35 C36 119.7(3) . .
F35 C35 C34 121.0(3) . .
C36 C35 C34 119.3(4) . .
F36 C36 C37 120.6(3) . .
F36 C36 C35 120.7(4) . .
C37 C36 C35 118.7(4) . .
F37 C37 C36 119.5(3) . .
F37 C37 C38 119.8(4) . .
C36 C37 C38 120.7(4) . .
F38 C38 C37 115.5(3) . .
F38 C38 C33 120.7(3) . .
C37 C38 C33 123.8(4) . .
C40 C39 C44 112.1(3) . .
C40 C39 B2 127.9(3) . .
C44 C39 B2 119.8(3) . .
C40 F40 Ti2 147.85(19) . .
C39 C40 C41 125.7(3) . .
C39 C40 F40 120.2(3) . .
C41 C40 F40 114.1(3) . .
F41 C41 C42 121.1(3) . .
F41 C41 C40 120.8(3) . .
C42 C41 C40 118.1(3) . .
F42 C42 C43 120.4(3) . .
F42 C42 C41 120.1(3) . .
C43 C42 C41 119.4(3) . .
F43 C43 C44 121.0(3) . .
F43 C43 C42 119.6(3) . .
C44 C43 C42 119.3(3) . .
F44 C44 C43 116.3(3) . .
F44 C44 C39 118.4(3) . .
C43 C44 C39 125.2(3) . .
C46 C45 C50 113.0(3) . .
C46 C45 B2 119.7(3) . .
C50 C45 B2 126.6(3) . .
F46 C46 C47 115.1(3) . .
F46 C46 C45 119.5(3) . .
C47 C46 C45 125.3(3) . .
F47 C47 C48 121.9(3) . .
F47 C47 C46 120.1(3) . .
C48 C47 C46 118.0(4) . .
F68 C48 C49 121.5(3) . .
F68 C48 C47 118.9(3) . .
C49 C48 C47 119.5(3) . .
F49 C49 C48 120.0(3) . .
F49 C49 C50 119.6(3) . .
C48 C49 C50 120.4(4) . .
F50 C50 C49 115.4(3) . .
F50 C50 C45 120.8(3) . .
C49 C50 C45 123.7(3) . .
C52 C51 C56 111.2(3) . .
C52 C51 B2 122.0(3) . .
C56 C51 B2 126.2(3) . .
F52 C52 C53 115.4(3) . .
F52 C52 C51 118.3(3) . .
C53 C52 C51 126.3(3) . .
F53 C53 C52 121.3(3) . .
F53 C53 C54 119.9(3) . .
C52 C53 C54 118.7(3) . .
F54 C54 C55 121.3(3) . .
F54 C54 C53 120.5(3) . .
C55 C54 C53 118.1(3) . .
F55 C55 C56 121.1(3) . .
F55 C55 C54 118.3(3) . .
C56 C55 C54 120.6(3) . .
F56 C56 C55 115.5(3) . .
F56 C56 C51 119.6(3) . .
C55 C56 C51 124.9(3) . .
O1' Ti1' F22' 86.55(9) . .
O1' Ti1' C4' 113.07(12) . .
F22' Ti1' C4' 132.12(11) . .
O1' Ti1' C3' 82.16(12) . .
F22' Ti1' C3' 116.97(11) . .
C4' Ti1' C3' 35.08(11) . .
O1' Ti1' C2' 85.07(11) . .
F22' Ti1' C2' 82.83(11) . .
C4' Ti1' C2' 57.71(13) . .
C3' Ti1' C2' 34.63(11) . .
O1' Ti1' C8' 104.05(13) . .
F22' Ti1' C8' 136.18(13) . .
C4' Ti1' C8' 83.02(14) . .
C3' Ti1' C8' 106.64(15) . .
C2' Ti1' C8' 139.59(14) . .
O1' Ti1' C5' 138.69(12) . .
F22' Ti1' C5' 101.82(11) . .
C4' Ti1' C5' 35.30(11) . .
C3' Ti1' C5' 57.81(13) . .
C2' Ti1' C5' 56.65(12) . .
C8' Ti1' C5' 97.41(13) . .
O1' Ti1' C9' 80.33(12) . .
F22' Ti1' C9' 110.86(12) . .
C4' Ti1' C9' 115.17(14) . .
C3' Ti1' C9' 127.52(15) . .
C2' Ti1' C9' 159.15(14) . .
C8' Ti1' C9' 34.35(12) . .
C5' Ti1' C9' 130.81(13) . .
O1' Ti1' C6' 126.90(13) . .
F22' Ti1' C6' 82.08(14) . .
C4' Ti1' C6' 112.77(15) . .
C3' Ti1' C6' 147.80(15) . .
C2' Ti1' C6' 143.39(13) . .
C8' Ti1' C6' 57.33(16) . .
C5' Ti1' C6' 94.40(14) . .
C9' Ti1' C6' 56.68(14) . .
O1' Ti1' C10' 92.35(12) . .
F22' Ti1' C10' 80.39(13) . .
C4' Ti1' C10' 137.46(14) . .
C3' Ti1' C10' 161.21(15) . .
C2' Ti1' C10' 163.15(15) . .
C8' Ti1' C10' 57.15(15) . .
C5' Ti1' C10' 128.83(13) . .
C9' Ti1' C10' 33.72(12) . .
C6' Ti1' C10' 34.65(12) . .
O1' Ti1' C7' 136.21(12) . .
F22' Ti1' C7' 113.91(14) . .
C4' Ti1' C7' 82.35(15) . .
C3' Ti1' C7' 116.56(15) . .
C2' Ti1' C7' 133.51(13) . .
C8' Ti1' C7' 34.63(13) . .
C5' Ti1' C7' 77.14(13) . .
C9' Ti1' C7' 56.55(13) . .
C6' Ti1' C7' 33.87(13) . .
C10' Ti1' C7' 56.74(14) . .
O1' Ti1' C1' 117.61(11) . .
F22' Ti1' C1' 73.73(10) . .
C4' Ti1' C1' 58.41(12) . .
C3' Ti1' C1' 58.55(12) . .
C2' Ti1' C1' 35.05(10) . .
C8' Ti1' C1' 131.05(13) . .
C5' Ti1' C1' 33.82(11) . .
C9' Ti1' C1' 162.00(13) . .
C6' Ti1' C1' 108.43(13) . .
C10' Ti1' C1' 138.29(14) . .
C7' Ti1' C1' 105.48(13) . .
Ti2' O1' Ti1' 178.50(15) . .
C1' B1' C27' 111.1(3) . .
C1' B1' C33' 102.7(3) . .
C27' B1' C33' 113.4(3) . .
C1' B1' C21' 113.7(3) . .
C27' B1' C21' 104.5(3) . .
C33' B1' C21' 111.7(3) . .
C5' C1' C2' 104.0(3) . .
C5' C1' B1' 130.1(3) . .
C2' C1' B1' 124.9(3) . .
C5' C1' Ti1' 70.52(19) . .
C2' C1' Ti1' 69.22(18) . .
B1' C1' Ti1' 132.5(2) . .
O1' Ti2' F40' 91.39(9) . .
O1' Ti2' C14' 84.71(12) . .
F40' Ti2' C14' 125.46(11) . .
O1' Ti2' C13' 117.14(12) . .
F40' Ti2' C13' 130.77(11) . .
C14' Ti2' C13' 34.71(12) . .
O1' Ti2' C19' 98.06(13) . .
F40' Ti2' C19' 129.88(13) . .
C14' Ti2' C19' 104.44(15) . .
C13' Ti2' C19' 87.28(16) . .
O1' Ti2' C15' 82.93(11) . .
F40' Ti2' C15' 90.74(10) . .
C14' Ti2' C15' 34.75(11) . .
C13' Ti2' C15' 57.45(13) . .
C19' Ti2' C15' 139.16(15) . .
O1' Ti2' C18' 132.20(12) . .
F40' Ti2' C18' 113.12(12) . .
C14' Ti2' C18' 109.04(15) . .
C13' Ti2' C18' 77.73(15) . .
C19' Ti2' C18' 34.71(12) . .
C15' Ti2' C18' 133.75(14) . .
O1' Ti2' C17' 130.92(13) . .
F40' Ti2' C17' 79.62(12) . .
C14' Ti2' C17' 138.88(15) . .
C13' Ti2' C17' 104.30(15) . .
C19' Ti2' C17' 57.31(14) . .
C15' Ti2' C17' 144.50(13) . .
C18' Ti2' C17' 34.08(12) . .
O1' Ti2' C12' 138.76(12) . .
F40' Ti2' C12' 97.25(10) . .
C14' Ti2' C12' 57.62(13) . .
C13' Ti2' C12' 34.93(11) . .
C19' Ti2' C12' 106.54(15) . .
C15' Ti2' C12' 56.83(12) . .
C18' Ti2' C12' 80.39(14) . .
C17' Ti2' C12' 90.32(14) . .
O1' Ti2' C20' 79.45(12) . .
F40' Ti2' C20' 101.91(13) . .
C14' Ti2' C20' 130.27(15) . .
C13' Ti2' C20' 121.27(15) . .
C19' Ti2' C20' 34.16(12) . .
C15' Ti2' C20' 158.47(14) . .
C18' Ti2' C20' 56.37(14) . .
C17' Ti2' C20' 56.19(14) . .
C12' Ti2' C20' 136.66(14) . .
O1' Ti2' C16' 96.39(12) . .
F40' Ti2' C16' 73.23(11) . .
C14' Ti2' C16' 161.30(14) . .
C13' Ti2' C16' 134.65(14) . .
C19' Ti2' C16' 56.88(15) . .
C15' Ti2' C16' 163.95(14) . .
C18' Ti2' C16' 56.93(14) . .
C17' Ti2' C16' 34.73(12) . .
C12' Ti2' C16' 124.74(14) . .
C20' Ti2' C16' 33.11(12) . .
O1' Ti2' C11' 113.41(11) . .
F40' Ti2' C11' 74.64(10) . .
C14' Ti2' C11' 57.97(13) . .
C13' Ti2' C11' 57.75(13) . .
C19' Ti2' C11' 140.46(14) . .
C15' Ti2' C11' 34.58(11) . .
C18' Ti2' C11' 112.46(13) . .
C17' Ti2' C11' 110.36(13) . .
C12' Ti2' C11' 34.03(11) . .
C20' Ti2' C11' 166.51(13) . .
C16' Ti2' C11' 136.20(14) . .
C3' C2' C1' 110.9(3) . .
C3' C2' Ti1' 72.7(2) . .
C1' C2' Ti1' 75.73(19) . .
C45' B2' C11' 102.8(3) . .
C45' B2' C39' 112.0(3) . .
C11' B2' C39' 113.9(3) . .
C45' B2' C51' 114.0(3) . .
C11' B2' C51' 112.2(3) . .
C39' B2' C51' 102.4(3) . .
C2' C3' C4' 106.9(3) . .
C2' C3' Ti1' 72.6(2) . .
C4' C3' Ti1' 71.6(2) . .
C3' C4' C5' 107.2(3) . .
C3' C4' Ti1' 73.3(2) . .
C5' C4' Ti1' 73.9(2) . .
C1' C5' C4' 110.9(3) . .
C1' C5' Ti1' 75.66(19) . .
C4' C5' Ti1' 70.8(2) . .
C7' C6' C10' 107.8(4) . .
C7' C6' Ti1' 73.4(2) . .
C10' C6' Ti1' 73.0(2) . .
C6' C7' C8' 108.4(4) . .
C6' C7' Ti1' 72.7(2) . .
C8' C7' Ti1' 71.5(2) . .
C7' C8' C9' 106.9(4) . .
C7' C8' Ti1' 73.8(2) . .
C9' C8' Ti1' 73.7(2) . .
C10' C9' C8' 109.3(4) . .
C10' C9' Ti1' 73.4(2) . .
C8' C9' Ti1' 72.0(2) . .
C9' C10' C6' 107.5(4) . .
C9' C10' Ti1' 72.9(2) . .
C6' C10' Ti1' 72.4(2) . .
C12' C11' C15' 105.7(3) . .
C12' C11' B2' 132.3(3) . .
C15' C11' B2' 120.7(3) . .
C12' C11' Ti2' 71.4(2) . .
C15' C11' Ti2' 70.1(2) . .
B2' C11' Ti2' 132.3(2) . .
C11' C12' C13' 109.0(3) . .
C11' C12' Ti2' 74.5(2) . .
C13' C12' Ti2' 70.6(2) . .
C14' C13' C12' 108.1(3) . .
C14' C13' Ti2' 72.8(2) . .
C12' C13' Ti2' 74.5(2) . .
C13' C14' C15' 107.5(3) . .
C13' C14' Ti2' 72.5(2) . .
C15' C14' Ti2' 73.4(2) . .
C14' C15' C11' 109.6(3) . .
C14' C15' Ti2' 71.8(2) . .
C11' C15' Ti2' 75.3(2) . .
C20' C16' C17' 107.2(4) . .
C20' C16' Ti2' 73.4(2) . .
C17' C16' Ti2' 71.8(2) . .
C18' C17' C16' 107.7(4) . .
C18' C17' Ti2' 73.0(2) . .
C16' C17' Ti2' 73.5(2) . .
C17' C18' C19' 107.8(4) . .
C17' C18' Ti2' 73.0(2) . .
C19' C18' Ti2' 71.2(2) . .
C20' C19' C18' 107.3(4) . .
C20' C19' Ti2' 75.1(2) . .
C18' C19' Ti2' 74.1(2) . .
C16' C20' C19' 109.8(4) . .
C16' C20' Ti2' 73.5(2) . .
C19' C20' Ti2' 70.7(2) . .
C22' C21' C26' 111.6(3) . .
C22' C21' B1' 127.3(3) . .
C26' C21' B1' 120.9(3) . .
C22' F22' Ti1' 145.75(19) . .
C21' C22' C23' 125.9(4) . .
C21' C22' F22' 120.7(3) . .
C23' C22' F22' 113.4(3) . .
F23' C23' C24' 119.9(4) . .
F23' C23' C22' 120.9(4) . .
C24' C23' C22' 119.2(4) . .
F24' C24' C23' 120.8(4) . .
F24' C24' C25' 121.1(4) . .
C23' C24' C25' 118.0(4) . .
F25' C25' C26' 120.4(4) . .
F25' C25' C24' 119.2(4) . .
C26' C25' C24' 120.4(4) . .
F26' C26' C25' 116.7(4) . .
F26' C26' C21' 118.4(3) . .
C25' C26' C21' 124.9(4) . .
C32' C27' C28' 112.0(3) . .
C32' C27' B1' 120.1(3) . .
C28' C27' B1' 127.6(3) . .
F28' C28' C29' 115.2(3) . .
F28' C28' C27' 120.2(3) . .
C29' C28' C27' 124.5(3) . .
F29' C29' C30' 120.0(3) . .
F29' C29' C28' 120.1(4) . .
C30' C29' C28' 119.9(4) . .
F30' C30' C29' 120.3(4) . .
F30' C30' C31' 120.7(4) . .
C29' C30' C31' 118.9(3) . .
F31' C31' C30' 120.0(4) . .
F31' C31' C32' 121.1(4) . .
C30' C31' C32' 118.8(4) . .
F32' C32' C27' 119.6(3) . .
F32' C32' C31' 114.8(3) . .
C27' C32' C31' 125.6(4) . .
C34' C33' C38' 111.4(3) . .
C34' C33' B1' 119.5(3) . .
C38' C33' B1' 128.9(3) . .
F34' C34' C35' 115.6(3) . .
F34' C34' C33' 118.9(3) . .
C35' C34' C33' 125.6(4) . .
F35' C35' C34' 120.3(4) . .
F35' C35' C36' 120.3(4) . .
C34' C35' C36' 119.4(4) . .
F36' C36' C37' 121.5(4) . .
F36' C36' C35' 120.5(4) . .
C37' C36' C35' 118.0(4) . .
C36' C37' F37' 119.6(4) . .
C36' C37' C38' 121.3(4) . .
F37' C37' C38' 119.1(4) . .
F38' C38' C37' 115.3(3) . .
F38' C38' C33' 120.4(3) . .
C37' C38' C33' 124.3(4) . .
C40' C39' C44' 111.5(3) . .
C40' C39' B2' 127.6(3) . .
C44' C39' B2' 120.7(3) . .
C40' F40' Ti2' 148.5(2) . .
C39' C40' C41' 127.0(3) . .
C39' C40' F40' 120.1(3) . .
C41' C40' F40' 112.9(3) . .
F41' C41' C42' 121.0(3) . .
F41' C41' C40' 120.9(3) . .
C42' C41' C40' 118.1(4) . .
F42' C42' C41' 120.1(4) . .
F42' C42' C43' 121.1(4) . .
C41' C42' C43' 118.8(4) . .
F43' C43' C44' 120.9(4) . .
F43' C43' C42' 119.5(3) . .
C44' C43' C42' 119.6(4) . .
F44' C44' C43' 116.2(3) . .
F44' C44' C39' 118.8(3) . .
C43' C44' C39' 124.9(4) . .
C46' C45' C50' 111.8(3) . .
C46' C45' B2' 121.4(3) . .
C50' C45' B2' 126.5(3) . .
F46' C46' C47' 116.4(3) . .
F46' C46' C45' 118.6(3) . .
C47' C46' C45' 125.0(3) . .
F47' C47' C46' 120.3(3) . .
F47' C47' C48' 119.5(4) . .
C46' C47' C48' 120.2(3) . .
F48' C48' C49' 120.8(3) . .
F48' C48' C47' 120.9(4) . .
C49' C48' C47' 118.3(4) . .
F49' C49' C48' 120.0(4) . .
F49' C49' C50' 119.8(4) . .
C48' C49' C50' 120.2(4) . .
F50' C50' C49' 116.2(3) . .
F50' C50' C45' 119.3(3) . .
C49' C50' C45' 124.5(3) . .
C52' C51' C56' 113.8(3) . .
C52' C51' B2' 121.1(3) . .
C56' C51' B2' 124.7(3) . .
F52' C52' C51' 120.2(3) . .
F52' C52' C53' 115.1(3) . .
C51' C52' C53' 124.7(3) . .
F53' C53' C54' 120.9(3) . .
F53' C53' C52' 120.4(3) . .
C54' C53' C52' 118.7(3) . .
F54' C54' C55' 119.8(3) . .
F54' C54' C53' 121.2(3) . .
C55' C54' C53' 119.0(3) . .
F55' C55' C54' 118.4(3) . .
F55' C55' C56' 121.4(3) . .
C54' C55' C56' 120.3(3) . .
F56' C56' C55' 115.4(3) . .
F56' C56' C51' 121.2(3) . .
C55' C56' C51' 123.4(3) . .
C7S C1S C6S 126.5(7) . .
C7S C1S C2S 117.7(7) . .
C6S C1S C2S 115.8(5) . .
C3S C2S C1S 114.9(5) . .
C2S C3S C4S 128.3(6) . .
C5S C4S C3S 108.2(9) . .
C4S C5S C6S 135.6(9) . .
C5S C6S C1S 117.0(6) . .
C13S C8S C9S 120.9(7) . .
C13S C8S C14S 117.9(8) . .
C9S C8S C14S 121.2(8) . .
C8S C9S C10S 119.7(7) . .
C9S C10S C11S 119.7(8) . .
C12S C11S C10S 113.8(9) . .
C11S C12S C13S 126.1(12) . .
C12S C13S C8S 119.7(9) . .
C22S C22S C27S 91(2) 3_576 3_576
C22S C22S C27S 50(2) 3_576 .
C27S C22S C27S 141.0(14) 3_576 .
C22S C22S C23S 79(3) 3_576 3_576
C27S C22S C23S 169.1(19) 3_576 3_576
C27S C22S C23S 28.5(10) . 3_576
C22S C22S C23S 66(3) 3_576 .
C27S C22S C23S 24.5(16) 3_576 .
C27S C22S C23S 116.6(13) . .
C23S C22S C23S 145.0(9) 3_576 .
C22S C22S C28S 170(3) 3_576 .
C27S C22S C28S 96(2) 3_576 .
C27S C22S C28S 122(2) . .
C23S C22S C28S 94.0(16) 3_576 .
C23S C22S C28S 120.7(17) . .
C22S C22S C26S 145(3) 3_576 3_576
C27S C22S C26S 55.3(16) 3_576 3_576
C27S C22S C26S 163.1(16) . 3_576
C23S C22S C26S 134.9(12) 3_576 3_576
C23S C22S C26S 79.8(10) . 3_576
C28S C22S C26S 41.0(13) . 3_576
C22S C22S C24S 127(3) 3_576 3_576
C27S C22S C24S 141.5(17) 3_576 3_576
C27S C22S C24S 77.1(12) . 3_576
C23S C22S C24S 48.6(7) 3_576 3_576
C23S C22S C24S 165.8(12) . 3_576
C28S C22S C24S 45.4(13) . 3_576
C26S C22S C24S 86.3(9) 3_576 3_576
C22S C22S C25S 171(3) 3_576 3_576
C27S C22S C25S 97.2(19) 3_576 3_576
C27S C22S C25S 121.7(17) . 3_576
C23S C22S C25S 93.2(13) 3_576 3_576
C23S C22S C25S 121.6(14) . 3_576
C28S C22S C25S 2.9(19) . 3_576
C26S C22S C25S 41.9(11) 3_576 3_576
C24S C22S C25S 44.7(11) 3_576 3_576
C27S C23S C24S 158(4) 3_576 .
C27S C23S C22S 75(3) 3_576 3_576
C24S C23S C22S 82.6(13) . 3_576
C27S C23S C22S 40(3) 3_576 .
C24S C23S C22S 117.3(15) . .
C22S C23S C22S 35.0(9) 3_576 .
C27S C23S C26S 15(3) 3_576 3_576
C24S C23S C26S 172.7(15) . 3_576
C22S C23S C26S 90.2(9) 3_576 3_576
C22S C23S C26S 55.4(7) . 3_576
C28S C24S C23S 105.6(17) 3_576 .
C28S C24S C25S 15(3) 3_576 .
C23S C24S C25S 120.6(19) . .
C28S C24S C22S 56.8(15) 3_576 3_576
C23S C24S C22S 48.8(10) . 3_576
C25S C24S C22S 71.8(18) . 3_576
C28S C24S C27S 98.3(17) 3_576 3_576
C23S C24S C27S 7.3(13) . 3_576
C25S C24S C27S 113.4(19) . 3_576
C22S C24S C27S 41.6(7) 3_576 3_576
C28S C25S C26S 57(10) 3_576 .
C28S C25S C24S 67(9) 3_576 .
C26S C25S C24S 124(3) . .
C28S C25S C22S 12(8) 3_576 3_576
C26S C25S C22S 60.8(19) . 3_576
C24S C25S C22S 63.5(18) . 3_576
C28S C26S C25S 16(3) 3_576 .
C28S C26S C27S 99.3(19) 3_576 .
C25S C26S C27S 115.0(18) . .
C28S C26S C22S 61.5(17) 3_576 3_576
C25S C26S C22S 77.3(17) . 3_576
C27S C26S C22S 37.8(10) . 3_576
C28S C26S C23S 106.4(18) 3_576 3_576
C25S C26S C23S 122.1(17) . 3_576
C27S C26S C23S 7.1(13) . 3_576
C22S C26S C23S 44.9(7) 3_576 3_576
C23S C27S C22S 115(5) 3_576 3_576
C23S C27S C22S 76(4) 3_576 .
C22S C27S C22S 39.0(14) 3_576 .
C23S C27S C26S 158(4) 3_576 .
C22S C27S C26S 86.9(11) 3_576 .
C22S C27S C26S 125.7(15) . .
C23S C27S C28S 167(4) 3_576 3_576
C22S C27S C28S 51.5(12) 3_576 3_576
C22S C27S C28S 90.3(14) . 3_576
C26S C27S C28S 35.4(11) . 3_576
C23S C27S C24S 15(3) 3_576 3_576
C22S C27S C24S 100.1(18) 3_576 3_576
C22S C27S C24S 61.4(11) . 3_576
C26S C27S C24S 172.9(15) . 3_576
C28S C27S C24S 151.6(17) 3_576 3_576
C25S C28S C26S 107(10) 3_576 3_576
C25S C28S C24S 98(10) 3_576 3_576
C26S C28S C24S 155(3) 3_576 3_576
C25S C28S C22S 165(10) 3_576 .
C26S C28S C22S 77.5(19) 3_576 .
C24S C28S C22S 77.8(16) 3_576 .
C25S C28S C27S 149(10) 3_576 3_576
C26S C28S C27S 45.2(14) 3_576 3_576
C24S C28S C27S 110.0(18) 3_576 3_576
C22S C28S C27S 32.2(13) . 3_576
C31S C29S C30S 77(4) 3_566 3_566
C31S C29S C32S 88(4) 3_566 3_566
C30S C29S C32S 164(4) 3_566 3_566
C31S C29S C34S 62(3) 3_566 .
C30S C29S C34S 16(3) 3_566 .
C32S C29S C34S 150(3) 3_566 .
C31S C29S C35S 63(3) 3_566 .
C30S C29S C35S 140(3) 3_566 .
C32S C29S C35S 25.0(16) 3_566 .
C34S C29S C35S 125(3) . .
C31S C29S C30S 171(5) 3_566 .
C30S C29S C30S 95(3) 3_566 .
C32S C29S C30S 101(3) 3_566 .
C34S C29S C30S 109(4) . .
C35S C29S C30S 126(3) . .
C31S C29S C29S 131(4) 3_566 3_566
C30S C29S C29S 54(2) 3_566 3_566
C32S C29S C29S 141(3) 3_566 3_566
C34S C29S C29S 69(2) . 3_566
C35S C29S C29S 166(3) . 3_566
C30S C29S C29S 41(2) . 3_566
C31S C29S C34S 174(3) 3_566 3_566
C30S C29S C34S 98(3) 3_566 3_566
C32S C29S C34S 96.9(16) 3_566 3_566
C34S C29S C34S 114(2) . 3_566
C35S C29S C34S 121.8(18) . 3_566
C30S C29S C34S 5(2) . 3_566
C29S C29S C34S 44.6(15) 3_566 3_566
C31S C29S C33S 136(4) 3_566 3_566
C30S C29S C33S 146(3) 3_566 3_566
C32S C29S C33S 48.9(12) 3_566 3_566
C34S C29S C33S 162(3) . 3_566
C35S C29S C33S 73.8(14) . 3_566
C30S C29S C33S 52(2) . 3_566
C29S C29S C33S 92.6(19) 3_566 3_566
C34S C29S C33S 48.0(10) 3_566 3_566
C34S C30S C29S 112(10) 3_566 3_566
C34S C30S C33S 86(10) 3_566 3_566
C29S C30S C33S 158(4) 3_566 3_566
C34S C30S C31S 70(9) 3_566 .
C29S C30S C31S 44(3) 3_566 .
C33S C30S C31S 156(4) 3_566 .
C34S C30S C29S 154(10) 3_566 .
C29S C30S C29S 85(3) 3_566 .
C33S C30S C29S 74(3) 3_566 .
C31S C30S C29S 130(5) . .
C29S C31S C34S 75(3) 3_566 3_566
C29S C31S C35S 76(3) 3_566 3_566
C34S C31S C35S 151(3) 3_566 3_566
C29S C31S C30S 59(2) 3_566 .
C34S C31S C30S 17(3) 3_566 .
C35S C31S C30S 135(3) 3_566 .
C29S C31S C32S 56(3) 3_566 .
C34S C31S C32S 131(3) 3_566 .
C35S C31S C32S 20.6(18) 3_566 .
C30S C31S C32S 115(3) . .
C35S C32S C29S 86(6) 3_566 3_566
C35S C32S C33S 166(7) 3_566 .
C29S C32S C33S 82(2) 3_566 .
C35S C32S C31S 50(5) 3_566 .
C29S C32S C31S 36.6(16) 3_566 .
C33S C32S C31S 118(3) . .
C30S C33S C32S 103(2) 3_566 .
C30S C33S C34S 16(3) 3_566 .
C32S C33S C34S 119(2) . .
C30S C33S C29S 54.0(18) 3_566 3_566
C32S C33S C29S 49.4(16) . 3_566
C34S C33S C29S 69.4(15) . 3_566
C30S C33S C35S 99(2) 3_566 3_566
C32S C33S C35S 5(2) . 3_566
C34S C33S C35S 114.9(17) . 3_566
C29S C33S C35S 45.5(13) 3_566 3_566
C30S C34S C29S 52(10) 3_566 .
C30S C34S C31S 93(10) 3_566 3_566
C29S C34S C31S 42.4(12) . 3_566
C30S C34S C33S 78(10) 3_566 .
C29S C34S C33S 129(3) . .
C31S C34S C33S 170(3) 3_566 .
C30S C34S C29S 20(9) 3_566 3_566
C29S C34S C29S 66(2) . 3_566
C31S C34S C29S 109(2) 3_566 3_566
C33S C34S C29S 62.5(16) . 3_566
C32S C35S C31S 110(7) 3_566 3_566
C32S C35S C29S 69(6) 3_566 .
C31S C35S C29S 41.0(14) 3_566 .
C32S C35S C33S 10(5) 3_566 3_566
C31S C35S C33S 101.5(19) 3_566 3_566
C29S C35S C33S 60.7(14) . 3_566
C17S C16S C19A 170.4(15) . .
C17S C16S C15A 41.6(14) . .
C19A C16S C15A 132.9(15) . .
C17S C16S C15S 124.3(18) . .
C19A C16S C15S 50.1(11) . .
C15A C16S C15S 83.0(16) . .
C16S C15A C16A 117.1(17) . .
C16S C15A C21A 128(2) . .
C16A C15A C21A 115.2(18) . .
C15A C16A C17A 115(3) . .
C18A C17A C16A 115(3) . .
C17A C18A C19A 125(2) . .
C16S C19A C18A 115(2) . .
C20S C15S C21S 115(3) . .
C20S C15S C16S 112(2) . .
C21S C15S C16S 133(3) . .
C16S C17S C18S 118(5) . .
C17S C18S C19S 125(7) . .
C18S C19S C20S 122(3) . .
C15S C20S C19S 119(2) . .

loop_
_geom_bond_atom_site_label_1
_geom_bond_atom_site_label_2
_geom_bond_distance
_geom_bond_site_symmetry_2
Ti1 O1 1.846(2) .
Ti1 F22 2.184(2) .
Ti1 C4 2.315(4) .
Ti1 C3 2.330(4) .
Ti1 C2 2.332(3) .
Ti1 C9 2.346(3) .
Ti1 C7 2.368(3) .
Ti1 C5 2.369(3) .
Ti1 C6 2.372(3) .
Ti1 C8 2.383(3) .
Ti1 C10 2.381(3) .
Ti1 C1 2.434(3) .
O1 Ti2 1.831(2) .
C1 C5 1.412(4) .
C1 C2 1.422(4) .
C1 B1 1.645(5) .
B1 C21 1.649(5) .
B1 C33 1.647(5) .
B1 C27 1.660(5) .
Ti2 F40 2.241(2) .
Ti2 C14 2.330(4) .
Ti2 C13 2.333(4) .
Ti2 C15 2.338(3) .
Ti2 C19 2.338(4) .
Ti2 C17 2.352(4) .
Ti2 C18 2.362(4) .
Ti2 C12 2.376(3) .
Ti2 C16 2.382(4) .
Ti2 C20 2.391(4) .
Ti2 C11 2.414(3) .
C2 C3 1.404(4) .
B2 C11 1.642(5) .
B2 C51 1.623(5) .
B2 C39 1.647(5) .
B2 C45 1.647(5) .
C3 C4 1.401(5) .
C4 C5 1.402(4) .
C6 C10 1.382(5) .
C6 C7 1.414(4) .
C7 C8 1.372(4) .
C8 C9 1.413(4) .
C9 C10 1.405(4) .
C11 C12 1.403(4) .
C11 C15 1.418(4) .
C12 C13 1.419(5) .
C13 C14 1.396(5) .
C14 C15 1.409(4) .
C16 C20 1.346(6) .
C16 C17 1.388(6) .
C17 C18 1.393(6) .
C18 C19 1.385(5) .
C19 C20 1.370(5) .
C21 C22 1.381(4) .
C21 C26 1.394(5) .
F22 C22 1.398(4) .
C22 C23 1.361(4) .
F23 C23 1.355(4) .
C23 C24 1.370(5) .
F24 C24 1.342(4) .
C24 C25 1.361(5) .
F25 C25 1.353(4) .
C25 C26 1.368(5) .
F26 C26 1.358(4) .
C27 C28 1.378(5) .
C27 C32 1.400(5) .
F28 C28 1.358(4) .
C28 C29 1.387(5) .
F29 C29 1.350(4) .
C29 C30 1.358(5) .
F30 C30 1.338(4) .
C30 C31 1.383(5) .
F31 C31 1.348(4) .
C31 C32 1.371(5) .
F32 C32 1.352(4) .
C33 C34 1.386(4) .
C33 C38 1.395(4) .
F34 C34 1.360(3) .
C34 C35 1.375(4) .
F35 C35 1.352(4) .
C35 C36 1.359(5) .
F36 C36 1.348(4) .
C36 C37 1.358(5) .
F37 C37 1.358(4) .
C37 C38 1.376(5) .
F38 C38 1.349(4) .
C39 C40 1.377(4) .
C39 C44 1.390(4) .
F40 C40 1.386(3) .
C40 C41 1.379(4) .
F41 C41 1.341(4) .
C41 C42 1.377(4) .
F42 C42 1.346(3) .
C42 C43 1.369(4) .
F43 C43 1.347(4) .
C43 C44 1.359(4) .
F44 C44 1.360(4) .
C45 C46 1.381(4) .
C45 C50 1.386(4) .
F46 C46 1.360(4) .
C46 C47 1.393(4) .
F47 C47 1.337(4) .
C47 C48 1.378(5) .
C48 F68 1.353(3) .
C48 C49 1.349(5) .
F49 C49 1.356(4) .
C49 C50 1.386(4) .
F50 C50 1.354(4) .
C51 C52 1.390(4) .
C51 C56 1.408(4) .
F52 C52 1.375(3) .
C52 C53 1.375(5) .
F53 C53 1.342(3) .
C53 C54 1.387(4) .
F54 C54 1.328(4) .
C54 C55 1.374(4) .
F55 C55 1.353(3) .
C55 C56 1.362(4) .
F56 C56 1.348(3) .
Ti1' O1' 1.851(2) .
Ti1' F22' 2.181(2) .
Ti1' C4' 2.314(4) .
Ti1' C3' 2.336(4) .
Ti1' C2' 2.334(3) .
Ti1' C8' 2.352(4) .
Ti1' C5' 2.354(3) .
Ti1' C9' 2.374(4) .
Ti1' C6' 2.372(4) .
Ti1' C10' 2.380(4) .
Ti1' C7' 2.382(4) .
Ti1' C1' 2.419(3) .
O1' Ti2' 1.833(2) .
B1' C1' 1.638(5) .
B1' C27' 1.646(5) .
B1' C33' 1.650(5) .
B1' C21' 1.648(5) .
C1' C5' 1.390(4) .
C1' C2' 1.434(4) .
Ti2' F40' 2.185(2) .
Ti2' C14' 2.335(4) .
Ti2' C13' 2.332(4) .
Ti2' C19' 2.336(4) .
Ti2' C15' 2.356(4) .
Ti2' C18' 2.372(4) .
Ti2' C17' 2.372(4) .
Ti2' C12' 2.383(4) .
Ti2' C20' 2.392(4) .
Ti2' C16' 2.394(4) .
Ti2' C11' 2.423(4) .
C2' C3' 1.390(4) .
B2' C45' 1.628(5) .
B2' C11' 1.642(5) .
B2' C39' 1.657(5) .
B2' C51' 1.665(5) .
C3' C4' 1.401(4) .
C4' C5' 1.416(5) .
C6' C7' 1.385(5) .
C6' C10' 1.415(5) .
C7' C8' 1.409(5) .
C8' C9' 1.396(5) .
C9' C10' 1.379(5) .
C11' C12' 1.407(4) .
C11' C15' 1.422(4) .
C12' C13' 1.416(5) .
C13' C14' 1.392(5) .
C14' C15' 1.401(5) .
C16' C20' 1.364(5) .
C16' C17' 1.423(5) .
C17' C18' 1.390(5) .
C18' C19' 1.405(5) .
C19' C20' 1.390(5) .
C21' C22' 1.373(4) .
C21' C26' 1.392(5) .
F22' C22' 1.394(4) .
C22' C23' 1.374(5) .
F23' C23' 1.354(4) .
C23' C24' 1.367(5) .
F24' C24' 1.340(4) .
C24' C25' 1.367(5) .
F25' C25' 1.351(4) .
C25' C26' 1.358(5) .
F26' C26' 1.355(4) .
C27' C32' 1.373(4) .
C27' C28' 1.395(4) .
F28' C28' 1.352(4) .
C28' C29' 1.377(5) .
F29' C29' 1.346(4) .
C29' C30' 1.362(5) .
F30' C30' 1.341(4) .
C30' C31' 1.367(5) .
F31' C31' 1.341(4) .
C31' C32' 1.387(5) .
F32' C32' 1.363(4) .
C33' C34' 1.391(4) .
C33' C38' 1.391(4) .
F34' C34' 1.367(4) .
C34' C35' 1.374(5) .
F35' C35' 1.351(4) .
C35' C36' 1.369(5) .
F36' C36' 1.337(4) .
C36' C37' 1.346(5) .
F37' C37' 1.363(4) .
C37' C38' 1.373(5) .
F38' C38' 1.357(4) .
C39' C40' 1.366(4) .
C39' C44' 1.400(4) .
F40' C40' 1.395(4) .
C40' C41' 1.378(5) .
F41' C41' 1.349(4) .
C41' C42' 1.373(5) .
F42' C42' 1.339(4) .
C42' C43' 1.379(5) .
F43' C43' 1.348(4) .
C43' C44' 1.367(5) .
F44' C44' 1.355(4) .
C45' C46' 1.393(4) .
C45' C50' 1.405(4) .
F46' C46' 1.365(3) .
C46' C47' 1.362(5) .
F47' C47' 1.359(4) .
C47' C48' 1.374(4) .
F48' C48' 1.341(4) .
C48' C49' 1.361(5) .
F49' C49' 1.349(4) .
C49' C50' 1.371(5) .
F50' C50' 1.353(4) .
C51' C52' 1.370(4) .
C51' C56' 1.394(4) .
F52' C52' 1.359(4) .
C52' C53' 1.392(4) .
F53' C53' 1.342(4) .
C53' C54' 1.380(4) .
F54' C54' 1.347(3) .
C54' C55' 1.365(4) .
F55' C55' 1.350(4) .
C55' C56' 1.379(4) .
F56' C56' 1.349(4) .
C1S C7S 1.378(6) .
C1S C6S 1.423(7) .
C1S C2S 1.442(7) .
C2S C3S 1.353(6) .
C3S C4S 1.469(10) .
C4S C5S 1.162(7) .
C5S C6S 1.359(7) .
C8S C13S 1.318(7) .
C8S C9S 1.329(7) .
C8S C14S 1.451(7) .
C9S C10S 1.342(8) .
C10S C11S 1.458(11) .
C11S C12S 1.303(14) .
C12S C13S 1.303(10) .
C22S C22S 0.85(2) 3_576
C22S C27S 1.04(3) 3_576
C22S C27S 1.35(3) .
C22S C23S 1.35(3) 3_576
C22S C23S 1.45(2) .
C22S C28S 1.52(3) .
C22S C26S 1.692(18) 3_576
C22S C24S 1.781(19) 3_576
C22S C25S 1.89(4) 3_576
C23S C27S 0.66(2) 3_576
C23S C24S 1.347(18) .
C23S C22S 1.35(3) 3_576
C23S C26S 2.023(16) 3_576
C24S C28S 1.30(3) 3_576
C24S C25S 1.40(3) .
C24S C22S 1.781(19) 3_576
C24S C27S 1.978(18) 3_576
C25S C28S 0.38(7) 3_576
C25S C26S 1.30(4) .
C25S C22S 1.89(4) 3_576
C26S C28S 1.14(4) 3_576
C26S C27S 1.39(2) .
C26S C22S 1.692(19) 3_576
C26S C23S 2.023(16) 3_576
C27S C23S 0.66(2) 3_576
C27S C22S 1.04(3) 3_576
C27S C28S 1.94(3) 3_576
C27S C24S 1.978(18) 3_576
C28S C25S 0.38(7) 3_576
C28S C26S 1.14(4) 3_576
C28S C24S 1.30(3) 3_576
C28S C27S 1.94(3) 3_576
C29S C31S 0.94(3) 3_566
C29S C30S 1.15(5) 3_566
C29S C32S 1.30(4) 3_566
C29S C34S 1.34(3) .
C29S C35S 1.38(4) .
C29S C30S 1.42(4) .
C29S C29S 1.75(5) 3_566
C29S C34S 1.78(4) 3_566
C29S C33S 1.69(2) 3_566
C30S C34S 0.39(7) 3_566
C30S C29S 1.15(5) 3_566
C30S C33S 1.39(5) 3_566
C30S C31S 1.30(6) .
C31S C29S 0.94(3) 3_566
C31S C34S 1.23(4) 3_566
C31S C35S 1.27(4) 3_566
C31S C32S 1.57(5) .
C32S C35S 0.59(4) 3_566
C32S C29S 1.30(4) 3_566
C32S C33S 1.29(2) .
C33S C30S 1.39(5) 3_566
C33S C34S 1.42(3) .
C33S C29S 1.69(2) 3_566
C33S C35S 1.86(2) 3_566
C34S C30S 0.39(7) 3_566
C34S C31S 1.23(4) 3_566
C34S C29S 1.78(4) 3_566
C35S C32S 0.59(4) 3_566
C35S C31S 1.27(4) 3_566
C35S C33S 1.86(2) 3_566
C16S C17S 1.38(4) .
C16S C19A 1.278(19) .
C16S C15A 1.286(19) .
C16S C15S 1.52(3) .
C15A C16A 1.44(3) .
C15A C21A 1.55(3) .
C16A C17A 1.49(2) .
C17A C18A 1.46(5) .
C18A C19A 1.28(4) .
C15S C20S 1.42(3) .
C15S C21S 1.39(3) .
C17S C18S 1.31(5) .
C18S C19S 1.30(4) .
C19S C20S 1.47(2) .

loop_
_geom_torsion_atom_site_label_1
_geom_torsion_atom_site_label_2
_geom_torsion_atom_site_label_3
_geom_torsion_atom_site_label_4
_geom_torsion
_geom_torsion_site_symmetry_1
_geom_torsion_site_symmetry_4
F22 Ti1 O1 Ti2 -94(2) . .
C4 Ti1 O1 Ti2 41(2) . .
C3 Ti1 O1 Ti2 23(2) . .
C2 Ti1 O1 Ti2 -12(2) . .
C9 Ti1 O1 Ti2 129(2) . .
C7 Ti1 O1 Ti2 -175(2) . .
C5 Ti1 O1 Ti2 13(2) . .
C6 Ti1 O1 Ti2 -169(2) . .
C8 Ti1 O1 Ti2 153(2) . .
C10 Ti1 O1 Ti2 149(2) . .
C1 Ti1 O1 Ti2 -24(2) . .
O1 Ti1 C1 C5 134.1(2) . .
F22 Ti1 C1 C5 -147.4(2) . .
C4 Ti1 C1 C5 35.5(2) . .
C3 Ti1 C1 C5 77.0(2) . .
C2 Ti1 C1 C5 113.9(3) . .
C9 Ti1 C1 C5 -12.3(3) . .
C7 Ti1 C1 C5 -94.7(3) . .
C6 Ti1 C1 C5 -75.5(2) . .
C8 Ti1 C1 C5 -34.1(5) . .
C10 Ti1 C1 C5 -40.6(2) . .
O1 Ti1 C1 C2 20.2(2) . .
F22 Ti1 C1 C2 98.7(2) . .
C4 Ti1 C1 C2 -78.3(2) . .
C3 Ti1 C1 C2 -36.9(2) . .
C9 Ti1 C1 C2 -126.2(2) . .
C7 Ti1 C1 C2 151.4(2) . .
C5 Ti1 C1 C2 -113.9(3) . .
C6 Ti1 C1 C2 170.7(2) . .
C8 Ti1 C1 C2 -148.0(4) . .
C10 Ti1 C1 C2 -154.4(2) . .
O1 Ti1 C1 B1 -96.3(3) . .
F22 Ti1 C1 B1 -17.8(3) . .
C4 Ti1 C1 B1 165.2(4) . .
C3 Ti1 C1 B1 -153.4(4) . .
C2 Ti1 C1 B1 -116.5(4) . .
C9 Ti1 C1 B1 117.3(3) . .
C7 Ti1 C1 B1 34.9(4) . .
C5 Ti1 C1 B1 129.6(4) . .
C6 Ti1 C1 B1 54.2(3) . .
C8 Ti1 C1 B1 95.5(5) . .
C10 Ti1 C1 B1 89.1(3) . .
C5 C1 B1 C21 113.5(4) . .
C2 C1 B1 C21 -79.3(4) . .
Ti1 C1 B1 C21 11.5(5) . .
C5 C1 B1 C33 -7.1(5) . .
C2 C1 B1 C33 160.1(3) . .
Ti1 C1 B1 C33 -109.1(3) . .
C5 C1 B1 C27 -125.7(4) . .
C2 C1 B1 C27 41.5(4) . .
Ti1 C1 B1 C27 132.3(3) . .
Ti1 O1 Ti2 F40 12(2) . .
Ti1 O1 Ti2 C14 137(2) . .
Ti1 O1 Ti2 C13 150(2) . .
Ti1 O1 Ti2 C15 102(2) . .
Ti1 O1 Ti2 C19 -117(2) . .
Ti1 O1 Ti2 C17 -69(2) . .
Ti1 O1 Ti2 C18 -115(2) . .
Ti1 O1 Ti2 C12 115(2) . .
Ti1 O1 Ti2 C16 -61(2) . .
Ti1 O1 Ti2 C20 -88(2) . .
Ti1 O1 Ti2 C11 85(2) . .
C5 C1 C2 C3 2.7(4) . .
B1 C1 C2 C3 -167.6(3) . .
Ti1 C1 C2 C3 65.0(2) . .
C5 C1 C2 Ti1 -62.4(2) . .
B1 C1 C2 Ti1 127.4(3) . .
O1 Ti1 C2 C3 80.5(2) . .
F22 Ti1 C2 C3 169.2(2) . .
C4 Ti1 C2 C3 -37.6(2) . .
C9 Ti1 C2 C3 -30.2(3) . .
C7 Ti1 C2 C3 156.1(4) . .
C5 Ti1 C2 C3 -79.1(2) . .
C6 Ti1 C2 C3 -132.0(3) . .
C8 Ti1 C2 C3 33.3(4) . .
C10 Ti1 C2 C3 -81.4(3) . .
C1 Ti1 C2 C3 -117.1(3) . .
O1 Ti1 C2 C1 -162.3(2) . .
F22 Ti1 C2 C1 -73.7(2) . .
C4 Ti1 C2 C1 79.6(2) . .
C3 Ti1 C2 C1 117.1(3) . .
C9 Ti1 C2 C1 87.0(3) . .
C7 Ti1 C2 C1 -86.7(4) . .
C5 Ti1 C2 C1 38.01(19) . .
C6 Ti1 C2 C1 -14.9(3) . .
C8 Ti1 C2 C1 150.5(3) . .
C10 Ti1 C2 C1 35.7(3) . .
C1 C2 C3 C4 -3.9(4) . .
Ti1 C2 C3 C4 63.8(2) . .
C1 C2 C3 Ti1 -67.7(2) . .
O1 Ti1 C3 C4 148.9(2) . .
F22 Ti1 C3 C4 -127.6(2) . .
C2 Ti1 C3 C4 -115.7(3) . .
C9 Ti1 C3 C4 44.6(2) . .
C7 Ti1 C3 C4 85.3(4) . .
C5 Ti1 C3 C4 -38.6(2) . .
C6 Ti1 C3 C4 -8.7(4) . .
C8 Ti1 C3 C4 78.3(3) . .
C10 Ti1 C3 C4 8.9(3) . .
C1 Ti1 C3 C4 -79.2(2) . .
O1 Ti1 C3 C2 -95.4(2) . .
F22 Ti1 C3 C2 -12.0(2) . .
C4 Ti1 C3 C2 115.7(3) . .
C9 Ti1 C3 C2 160.3(2) . .
C7 Ti1 C3 C2 -159.1(3) . .
C5 Ti1 C3 C2 77.1(2) . .
C6 Ti1 C3 C2 107.0(3) . .
C8 Ti1 C3 C2 -166.00(19) . .
C10 Ti1 C3 C2 124.6(2) . .
C1 Ti1 C3 C2 36.44(19) . .
C2 C3 C4 C5 3.4(4) . .
Ti1 C3 C4 C5 67.7(2) . .
C2 C3 C4 Ti1 -64.3(2) . .
O1 Ti1 C4 C3 -33.2(2) . .
F22 Ti1 C4 C3 74.6(3) . .
C2 Ti1 C4 C3 37.5(2) . .
C9 Ti1 C4 C3 -137.7(2) . .
C7 Ti1 C4 C3 -148.8(2) . .
C5 Ti1 C4 C3 113.3(3) . .
C6 Ti1 C4 C3 175.5(2) . .
C8 Ti1 C4 C3 -121.2(2) . .
C10 Ti1 C4 C3 -172.3(2) . .
C1 Ti1 C4 C3 78.4(2) . .
O1 Ti1 C4 C5 -146.5(2) . .
F22 Ti1 C4 C5 -38.7(3) . .
C3 Ti1 C4 C5 -113.3(3) . .
C2 Ti1 C4 C5 -75.7(2) . .
C9 Ti1 C4 C5 109.0(2) . .
C7 Ti1 C4 C5 98.0(3) . .
C6 Ti1 C4 C5 62.2(3) . .
C8 Ti1 C4 C5 125.6(2) . .
C10 Ti1 C4 C5 74.4(2) . .
C1 Ti1 C4 C5 -34.9(2) . .
C3 C4 C5 C1 -1.8(4) . .
Ti1 C4 C5 C1 64.8(3) . .
C3 C4 C5 Ti1 -66.6(2) . .
C2 C1 C5 C4 -0.5(4) . .
B1 C1 C5 C4 168.5(3) . .
Ti1 C1 C5 C4 -61.7(3) . .
C2 C1 C5 Ti1 61.2(2) . .
B1 C1 C5 Ti1 -129.7(4) . .
O1 Ti1 C5 C4 50.0(3) . .
F22 Ti1 C5 C4 151.7(2) . .
C3 Ti1 C5 C4 39.0(2) . .
C2 Ti1 C5 C4 81.1(2) . .
C9 Ti1 C5 C4 -70.1(2) . .
C7 Ti1 C5 C4 -118.5(2) . .
C6 Ti1 C5 C4 -127.6(2) . .
C8 Ti1 C5 C4 -74.0(3) . .
C10 Ti1 C5 C4 -100.5(2) . .
C1 Ti1 C5 C4 119.7(3) . .
O1 Ti1 C5 C1 -69.6(3) . .
F22 Ti1 C5 C1 32.1(2) . .
C4 Ti1 C5 C1 -119.7(3) . .
C3 Ti1 C5 C1 -80.7(2) . .
C2 Ti1 C5 C1 -38.5(2) . .
C9 Ti1 C5 C1 170.3(2) . .
C7 Ti1 C5 C1 121.8(2) . .
C6 Ti1 C5 C1 112.8(2) . .
C8 Ti1 C5 C1 166.3(2) . .
C10 Ti1 C5 C1 139.8(2) . .
O1 Ti1 C6 C10 -125.1(2) . .
F22 Ti1 C6 C10 154.7(2) . .
C4 Ti1 C6 C10 22.2(3) . .
C3 Ti1 C6 C10 27.9(4) . .
C2 Ti1 C6 C10 95.2(3) . .
C9 Ti1 C6 C10 -37.0(2) . .
C7 Ti1 C6 C10 -115.2(3) . .
C5 Ti1 C6 C10 52.9(2) . .
C8 Ti1 C6 C10 -78.7(2) . .
C1 Ti1 C6 C10 86.3(2) . .
O1 Ti1 C6 C7 -9.9(3) . .
F22 Ti1 C6 C7 -90.1(2) . .
C4 Ti1 C6 C7 137.4(2) . .
C3 Ti1 C6 C7 143.1(3) . .
C2 Ti1 C6 C7 -149.6(2) . .
C9 Ti1 C6 C7 78.2(2) . .
C5 Ti1 C6 C7 168.1(2) . .
C8 Ti1 C6 C7 36.5(2) . .
C10 Ti1 C6 C7 115.2(3) . .
C1 Ti1 C6 C7 -158.5(2) . .
C10 C6 C7 C8 -0.2(4) . .
Ti1 C6 C7 C8 -65.8(2) . .
C10 C6 C7 Ti1 65.5(2) . .
O1 Ti1 C7 C8 -72.4(2) . .
F22 Ti1 C7 C8 -160.5(2) . .
C4 Ti1 C7 C8 50.3(3) . .
C3 Ti1 C7 C8 -10.1(5) . .
C2 Ti1 C7 C8 -147.5(4) . .
C9 Ti1 C7 C8 37.3(2) . .
C5 Ti1 C7 C8 99.9(2) . .
C6 Ti1 C7 C8 115.8(3) . .
C10 Ti1 C7 C8 78.8(2) . .
C1 Ti1 C7 C8 148.8(2) . .
O1 Ti1 C7 C6 171.8(2) . .
F22 Ti1 C7 C6 83.7(2) . .
C4 Ti1 C7 C6 -65.5(3) . .
C3 Ti1 C7 C6 -125.9(4) . .
C2 Ti1 C7 C6 96.7(4) . .
C9 Ti1 C7 C6 -78.5(2) . .
C5 Ti1 C7 C6 -15.9(3) . .
C8 Ti1 C7 C6 -115.8(3) . .
C10 Ti1 C7 C6 -37.0(2) . .
C1 Ti1 C7 C6 33.0(3) . .
C6 C7 C8 C9 2.3(4) . .
Ti1 C7 C8 C9 -62.7(2) . .
C6 C7 C8 Ti1 65.1(2) . .
O1 Ti1 C8 C7 104.6(2) . .
F22 Ti1 C8 C7 20.9(2) . .
C4 Ti1 C8 C7 -146.5(2) . .
C3 Ti1 C8 C7 175.7(2) . .
C2 Ti1 C8 C7 152.5(3) . .
C9 Ti1 C8 C7 -116.8(3) . .
C5 Ti1 C8 C7 -109.8(2) . .
C6 Ti1 C8 C7 -37.8(2) . .
C10 Ti1 C8 C7 -78.5(2) . .
C1 Ti1 C8 C7 -85.9(4) . .
O1 Ti1 C8 C9 -138.7(2) . .
F22 Ti1 C8 C9 137.7(2) . .
C4 Ti1 C8 C9 -29.7(3) . .
C3 Ti1 C8 C9 -67.5(3) . .
C2 Ti1 C8 C9 -90.7(4) . .
C7 Ti1 C8 C9 116.8(3) . .
C5 Ti1 C8 C9 7.0(3) . .
C6 Ti1 C8 C9 79.0(2) . .
C10 Ti1 C8 C9 38.3(2) . .
C1 Ti1 C8 C9 30.9(5) . .
C7 C8 C9 C10 -3.5(4) . .
Ti1 C8 C9 C10 -67.2(2) . .
C7 C8 C9 Ti1 63.7(2) . .
O1 Ti1 C9 C10 156.4(2) . .
F22 Ti1 C9 C10 52.5(3) . .
C4 Ti1 C9 C10 -93.6(2) . .
C3 Ti1 C9 C10 -117.7(2) . .
C2 Ti1 C9 C10 -100.0(3) . .
C7 Ti1 C9 C10 77.8(2) . .
C5 Ti1 C9 C10 -60.8(2) . .
C6 Ti1 C9 C10 36.2(2) . .
C8 Ti1 C9 C10 113.7(3) . .
C1 Ti1 C9 C10 -53.9(3) . .
O1 Ti1 C9 C8 42.7(2) . .
F22 Ti1 C9 C8 -61.3(3) . .
C4 Ti1 C9 C8 152.6(2) . .
C3 Ti1 C9 C8 128.6(2) . .
C2 Ti1 C9 C8 146.3(2) . .
C7 Ti1 C9 C8 -35.98(19) . .
C5 Ti1 C9 C8 -174.6(2) . .
C6 Ti1 C9 C8 -77.6(2) . .
C10 Ti1 C9 C8 -113.7(3) . .
C1 Ti1 C9 C8 -167.7(2) . .
C7 C6 C10 C9 -2.0(4) . .
Ti1 C6 C10 C9 62.9(2) . .
C7 C6 C10 Ti1 -64.9(2) . .
C8 C9 C10 C6 3.4(4) . .
Ti1 C9 C10 C6 -63.8(2) . .
C8 C9 C10 Ti1 67.2(2) . .
O1 Ti1 C10 C6 82.7(3) . .
F22 Ti1 C10 C6 -26.5(2) . .
C4 Ti1 C10 C6 -160.3(2) . .
C3 Ti1 C10 C6 -165.5(2) . .
C2 Ti1 C10 C6 -124.2(2) . .
C9 Ti1 C10 C6 116.9(3) . .
C7 Ti1 C10 C6 38.0(2) . .
C5 Ti1 C10 C6 -126.1(2) . .
C8 Ti1 C10 C6 78.4(2) . .
C1 Ti1 C10 C6 -104.1(2) . .
O1 Ti1 C10 C9 -34.2(3) . .
F22 Ti1 C10 C9 -143.4(2) . .
C4 Ti1 C10 C9 82.7(2) . .
C3 Ti1 C10 C9 77.6(2) . .
C2 Ti1 C10 C9 118.9(2) . .
C7 Ti1 C10 C9 -78.9(2) . .
C5 Ti1 C10 C9 117.0(2) . .
C6 Ti1 C10 C9 -116.9(3) . .
C8 Ti1 C10 C9 -38.5(2) . .
C1 Ti1 C10 C9 138.9(2) . .
C51 B2 C11 C12 -124.2(4) . .
C39 B2 C11 C12 116.2(4) . .
C45 B2 C11 C12 0.4(5) . .
C51 B2 C11 C15 42.0(4) . .
C39 B2 C11 C15 -77.7(4) . .
C45 B2 C11 C15 166.5(3) . .
C51 B2 C11 Ti2 133.2(3) . .
C39 B2 C11 Ti2 13.6(5) . .
C45 B2 C11 Ti2 -102.2(3) . .
O1 Ti2 C11 C12 144.7(2) . .
F40 Ti2 C11 C12 -133.7(2) . .
C14 Ti2 C11 C12 78.0(2) . .
C13 Ti2 C11 C12 36.7(2) . .
C15 Ti2 C11 C12 115.1(3) . .
C19 Ti2 C11 C12 4.2(3) . .
C17 Ti2 C11 C12 -55.5(3) . .
C18 Ti2 C11 C12 -18.8(3) . .
C16 Ti2 C11 C12 -84.1(3) . .
C20 Ti2 C11 C12 -64.0(6) . .
O1 Ti2 C11 C15 29.6(2) . .
F40 Ti2 C11 C15 111.2(2) . .
C14 Ti2 C11 C15 -37.13(19) . .
C13 Ti2 C11 C15 -78.4(2) . .
C19 Ti2 C11 C15 -110.9(3) . .
C17 Ti2 C11 C15 -170.6(2) . .
C18 Ti2 C11 C15 -133.9(2) . .
C12 Ti2 C11 C15 -115.1(3) . .
C16 Ti2 C11 C15 160.8(2) . .
C20 Ti2 C11 C15 -179(19) . .
O1 Ti2 C11 B2 -86.3(3) . .
F40 Ti2 C11 B2 -4.7(3) . .
C14 Ti2 C11 B2 -153.1(4) . .
C13 Ti2 C11 B2 165.7(4) . .
C15 Ti2 C11 B2 -115.9(4) . .
C19 Ti2 C11 B2 133.2(3) . .
C17 Ti2 C11 B2 73.5(4) . .
C18 Ti2 C11 B2 110.2(3) . .
C12 Ti2 C11 B2 129.0(4) . .
C16 Ti2 C11 B2 44.9(4) . .
C20 Ti2 C11 B2 65.0(6) . .
C15 C11 C12 C13 -0.7(4) . .
B2 C11 C12 C13 167.2(3) . .
Ti2 C11 C12 C13 -62.5(3) . .
C15 C11 C12 Ti2 61.8(2) . .
B2 C11 C12 Ti2 -130.3(4) . .
O1 Ti2 C12 C11 -53.6(3) . .
F40 Ti2 C12 C11 45.0(2) . .
C14 Ti2 C12 C11 -80.0(2) . .
C13 Ti2 C12 C11 -117.8(3) . .
C15 Ti2 C12 C11 -38.0(2) . .
C19 Ti2 C12 C11 -177.3(2) . .
C17 Ti2 C12 C11 128.9(2) . .
C18 Ti2 C12 C11 162.7(3) . .
C16 Ti2 C12 C11 121.6(2) . .
C20 Ti2 C12 C11 159.7(2) . .
O1 Ti2 C12 C13 64.2(3) . .
F40 Ti2 C12 C13 162.8(2) . .
C14 Ti2 C12 C13 37.8(2) . .
C15 Ti2 C12 C13 79.9(2) . .
C19 Ti2 C12 C13 -59.5(3) . .
C17 Ti2 C12 C13 -113.3(3) . .
C18 Ti2 C12 C13 -79.5(3) . .
C16 Ti2 C12 C13 -120.5(2) . .
C20 Ti2 C12 C13 -82.5(3) . .
C11 Ti2 C12 C13 117.8(3) . .
C11 C12 C13 C14 -0.4(4) . .
Ti2 C12 C13 C14 -65.3(3) . .
C11 C12 C13 Ti2 64.8(3) . .
O1 Ti2 C13 C14 -23.8(3) . .
F40 Ti2 C13 C14 91.6(2) . .
C15 Ti2 C13 C14 38.0(2) . .
C19 Ti2 C13 C14 -119.6(2) . .
C17 Ti2 C13 C14 -175.6(2) . .
C18 Ti2 C13 C14 -151.6(3) . .
C12 Ti2 C13 C14 114.8(3) . .
C16 Ti2 C13 C14 -159.2(3) . .
C20 Ti2 C13 C14 -118.9(2) . .
C11 Ti2 C13 C14 79.1(2) . .
O1 Ti2 C13 C12 -138.6(2) . .
F40 Ti2 C13 C12 -23.2(3) . .
C14 Ti2 C13 C12 -114.8(3) . .
C15 Ti2 C13 C12 -76.8(2) . .
C19 Ti2 C13 C12 125.6(2) . .
C17 Ti2 C13 C12 69.7(2) . .
C18 Ti2 C13 C12 93.6(2) . .
C16 Ti2 C13 C12 86.0(3) . .
C20 Ti2 C13 C12 126.4(2) . .
C11 Ti2 C13 C12 -35.7(2) . .
C12 C13 C14 C15 1.4(4) . .
Ti2 C13 C14 C15 -65.0(2) . .
C12 C13 C14 Ti2 66.4(3) . .
O1 Ti2 C14 C13 158.9(2) . .
F40 Ti2 C14 C13 -116.4(2) . .
C15 Ti2 C14 C13 -115.1(3) . .
C19 Ti2 C14 C13 64.9(2) . .
C17 Ti2 C14 C13 6.3(3) . .
C18 Ti2 C14 C13 29.0(3) . .
C12 Ti2 C14 C13 -38.1(2) . .
C16 Ti2 C14 C13 56.0(6) . .
C20 Ti2 C14 C13 88.7(3) . .
C11 Ti2 C14 C13 -78.5(2) . .
O1 Ti2 C14 C15 -86.0(2) . .
F40 Ti2 C14 C15 -1.3(2) . .
C13 Ti2 C14 C15 115.1(3) . .
C19 Ti2 C14 C15 -180.0(2) . .
C17 Ti2 C14 C15 121.5(2) . .
C18 Ti2 C14 C15 144.2(2) . .
C12 Ti2 C14 C15 77.0(2) . .
C16 Ti2 C14 C15 171.1(6) . .
C20 Ti2 C14 C15 -156.1(2) . .
C11 Ti2 C14 C15 36.64(19) . .
C13 C14 C15 C11 -1.9(4) . .
Ti2 C14 C15 C11 -66.8(2) . .
C13 C14 C15 Ti2 64.9(3) . .
C12 C11 C15 C14 1.6(4) . .
B2 C11 C15 C14 -167.6(3) . .
Ti2 C11 C15 C14 64.6(2) . .
C12 C11 C15 Ti2 -63.0(2) . .
B2 C11 C15 Ti2 127.8(3) . .
O1 Ti2 C15 C14 90.2(2) . .
F40 Ti2 C15 C14 179.0(2) . .
C13 Ti2 C15 C14 -37.62(19) . .
C19 Ti2 C15 C14 0.0(3) . .
C17 Ti2 C15 C14 -101.8(3) . .
C18 Ti2 C15 C14 -50.6(3) . .
C12 Ti2 C15 C14 -79.5(2) . .
C16 Ti2 C15 C14 -170.6(6) . .
C20 Ti2 C15 C14 62.5(5) . .
C11 Ti2 C15 C14 -116.8(3) . .
O1 Ti2 C15 C11 -153.0(2) . .
F40 Ti2 C15 C11 -64.25(19) . .
C14 Ti2 C15 C11 116.8(3) . .
C13 Ti2 C15 C11 79.2(2) . .
C19 Ti2 C15 C11 116.8(2) . .
C17 Ti2 C15 C11 15.0(4) . .
C18 Ti2 C15 C11 66.1(3) . .
C12 Ti2 C15 C11 37.26(19) . .
C16 Ti2 C15 C11 -53.8(6) . .
C20 Ti2 C15 C11 179(19) . .
O1 Ti2 C16 C20 -53.6(3) . .
F40 Ti2 C16 C20 -139.6(3) . .
C14 Ti2 C16 C20 47.0(8) . .
C13 Ti2 C16 C20 87.1(4) . .
C15 Ti2 C16 C20 -150.5(4) . .
C19 Ti2 C16 C20 36.6(2) . .
C17 Ti2 C16 C20 116.5(4) . .
C18 Ti2 C16 C20 78.2(3) . .
C12 Ti2 C16 C20 129.5(3) . .
C11 Ti2 C16 C20 170.4(2) . .
O1 Ti2 C16 C17 -170.2(3) . .
F40 Ti2 C16 C17 103.9(3) . .
C14 Ti2 C16 C17 -69.6(7) . .
C13 Ti2 C16 C17 -29.4(4) . .
C15 Ti2 C16 C17 93.0(6) . .
C19 Ti2 C16 C17 -79.9(3) . .
C18 Ti2 C16 C17 -38.3(3) . .
C12 Ti2 C16 C17 12.9(4) . .
C20 Ti2 C16 C17 -116.5(4) . .
C11 Ti2 C16 C17 53.9(4) . .
C20 C16 C17 C18 1.0(5) . .
Ti2 C16 C17 C18 66.3(3) . .
C20 C16 C17 Ti2 -65.3(3) . .
O1 Ti2 C17 C18 -100.8(4) . .
F40 Ti2 C17 C18 176.4(3) . .
C14 Ti2 C17 C18 40.7(4) . .
C13 Ti2 C17 C18 44.4(3) . .
C15 Ti2 C17 C18 95.5(3) . .
C19 Ti2 C17 C18 -37.5(2) . .
C12 Ti2 C17 C18 77.0(3) . .
C16 Ti2 C17 C18 -114.0(4) . .
C20 Ti2 C17 C18 -78.2(3) . .
C11 Ti2 C17 C18 104.5(3) . .
O1 Ti2 C17 C16 13.2(4) . .
F40 Ti2 C17 C16 -69.6(3) . .
C14 Ti2 C17 C16 154.7(3) . .
C13 Ti2 C17 C16 158.4(3) . .
C15 Ti2 C17 C16 -150.5(3) . .
C19 Ti2 C17 C16 76.5(3) . .
C18 Ti2 C17 C16 114.0(4) . .
C12 Ti2 C17 C16 -169.0(3) . .
C20 Ti2 C17 C16 35.8(3) . .
C11 Ti2 C17 C16 -141.5(3) . .
C16 C17 C18 C19 -2.8(5) . .
Ti2 C17 C18 C19 64.1(3) . .
C16 C17 C18 Ti2 -66.9(3) . .
O1 Ti2 C18 C19 -4.9(4) . .
F40 Ti2 C18 C19 -119.2(3) . .
C14 Ti2 C18 C19 93.0(3) . .
C13 Ti2 C18 C19 109.5(3) . .
C15 Ti2 C18 C19 120.8(3) . .
C17 Ti2 C18 C19 -115.1(4) . .
C12 Ti2 C18 C19 145.0(3) . .
C16 Ti2 C18 C19 -77.1(3) . .
C20 Ti2 C18 C19 -37.5(2) . .
C11 Ti2 C18 C19 155.5(2) . .
O1 Ti2 C18 C17 110.2(3) . .
F40 Ti2 C18 C17 -4.1(4) . .
C14 Ti2 C18 C17 -151.9(3) . .
C13 Ti2 C18 C17 -135.3(3) . .
C15 Ti2 C18 C17 -124.0(3) . .
C19 Ti2 C18 C17 115.1(4) . .
C12 Ti2 C18 C17 -99.9(3) . .
C16 Ti2 C18 C17 38.0(3) . .
C20 Ti2 C18 C17 77.7(3) . .
C11 Ti2 C18 C17 -89.4(3) . .
C17 C18 C19 C20 3.5(5) . .
Ti2 C18 C19 C20 68.0(3) . .
C17 C18 C19 Ti2 -64.5(3) . .
O1 Ti2 C19 C20 61.7(3) . .
F40 Ti2 C19 C20 -30.9(3) . .
C14 Ti2 C19 C20 147.8(2) . .
C13 Ti2 C19 C20 178.9(3) . .
C15 Ti2 C19 C20 147.7(2) . .
C17 Ti2 C19 C20 -76.8(3) . .
C18 Ti2 C19 C20 -114.5(4) . .
C12 Ti2 C19 C20 -151.4(2) . .
C16 Ti2 C19 C20 -35.6(3) . .
C11 Ti2 C19 C20 -153.9(3) . .
O1 Ti2 C19 C18 176.2(3) . .
F40 Ti2 C19 C18 83.6(3) . .
C14 Ti2 C19 C18 -97.8(3) . .
C13 Ti2 C19 C18 -66.6(3) . .
C15 Ti2 C19 C18 -97.8(3) . .
C17 Ti2 C19 C18 37.6(3) . .
C12 Ti2 C19 C18 -36.9(3) . .
C16 Ti2 C19 C18 78.9(3) . .
C20 Ti2 C19 C18 114.5(4) . .
C11 Ti2 C19 C18 -39.5(4) . .
C17 C16 C20 C19 1.2(5) . .
Ti2 C16 C20 C19 -62.6(3) . .
C17 C16 C20 Ti2 63.8(3) . .
C18 C19 C20 C16 -3.0(5) . .
Ti2 C19 C20 C16 64.1(3) . .
C18 C19 C20 Ti2 -67.0(3) . .
O1 Ti2 C20 C16 126.0(3) . .
F40 Ti2 C20 C16 39.1(3) . .
C14 Ti2 C20 C16 -161.7(3) . .
C13 Ti2 C20 C16 -118.5(3) . .
C15 Ti2 C20 C16 154.0(4) . .
C19 Ti2 C20 C16 -117.2(4) . .
C17 Ti2 C20 C16 -37.3(3) . .
C18 Ti2 C20 C16 -79.1(3) . .
C12 Ti2 C20 C16 -75.5(4) . .
C11 Ti2 C20 C16 -27.5(7) . .
O1 Ti2 C20 C19 -116.8(3) . .
F40 Ti2 C20 C19 156.3(2) . .
C14 Ti2 C20 C19 -44.5(3) . .
C13 Ti2 C20 C19 -1.3(3) . .
C15 Ti2 C20 C19 -88.8(4) . .
C17 Ti2 C20 C19 79.9(3) . .
C18 Ti2 C20 C19 38.2(2) . .
C12 Ti2 C20 C19 41.7(4) . .
C16 Ti2 C20 C19 117.2(4) . .
C11 Ti2 C20 C19 89.7(6) . .
C1 B1 C21 C22 2.1(5) . .
C33 B1 C21 C22 125.3(4) . .
C27 B1 C21 C22 -112.9(4) . .
C1 B1 C21 C26 -178.3(3) . .
C33 B1 C21 C26 -55.0(4) . .
C27 B1 C21 C26 66.7(4) . .
O1 Ti1 F22 C22 149.5(4) . .
C4 Ti1 F22 C22 32.1(4) . .
C3 Ti1 F22 C22 70.2(4) . .
C2 Ti1 F22 C22 63.3(4) . .
C9 Ti1 F22 C22 -99.3(4) . .
C7 Ti1 F22 C22 -120.6(4) . .
C5 Ti1 F22 C22 10.7(4) . .
C6 Ti1 F22 C22 -85.4(4) . .
C8 Ti1 F22 C22 -132.2(3) . .
C10 Ti1 F22 C22 -70.8(4) . .
C1 Ti1 F22 C22 28.7(3) . .
C26 C21 C22 C23 -1.0(5) . .
B1 C21 C22 C23 178.7(3) . .
C26 C21 C22 F22 -179.4(3) . .
B1 C21 C22 F22 0.2(5) . .
Ti1 F22 C22 C23 156.1(3) . .
Ti1 F22 C22 C21 -25.2(5) . .
C21 C22 C23 F23 -179.0(3) . .
F22 C22 C23 F23 -0.4(5) . .
C21 C22 C23 C24 -0.2(6) . .
F22 C22 C23 C24 178.4(3) . .
F23 C23 C24 F24 0.6(5) . .
C22 C23 C24 F24 -178.3(3) . .
F23 C23 C24 C25 179.3(3) . .
C22 C23 C24 C25 0.4(5) . .
F24 C24 C25 F25 1.0(6) . .
C23 C24 C25 F25 -177.7(3) . .
F24 C24 C25 C26 179.2(3) . .
C23 C24 C25 C26 0.5(6) . .
F25 C25 C26 F26 0.0(5) . .
C24 C25 C26 F26 -178.1(3) . .
F25 C25 C26 C21 176.3(3) . .
C24 C25 C26 C21 -1.9(6) . .
C22 C21 C26 F26 178.2(3) . .
B1 C21 C26 F26 -1.5(5) . .
C22 C21 C26 C25 2.0(5) . .
B1 C21 C26 C25 -177.8(3) . .
C1 B1 C27 C28 -123.1(4) . .
C21 B1 C27 C28 -1.1(5) . .
C33 B1 C27 C28 118.1(4) . .
C1 B1 C27 C32 55.4(4) . .
C21 B1 C27 C32 177.4(3) . .
C33 B1 C27 C32 -63.5(4) . .
C32 C27 C28 F28 179.4(3) . .
B1 C27 C28 F28 -2.1(5) . .
C32 C27 C28 C29 -0.5(5) . .
B1 C27 C28 C29 178.0(3) . .
F28 C28 C29 F29 -0.3(5) . .
C27 C28 C29 F29 179.6(3) . .
F28 C28 C29 C30 -179.0(3) . .
C27 C28 C29 C30 0.9(6) . .
F29 C29 C30 F30 0.1(5) . .
C28 C29 C30 F30 178.8(3) . .
F29 C29 C30 C31 179.8(3) . .
C28 C29 C30 C31 -1.4(6) . .
F30 C30 C31 F31 -0.7(5) . .
C29 C30 C31 F31 179.6(3) . .
F30 C30 C31 C32 -178.5(3) . .
C29 C30 C31 C32 1.7(6) . .
F31 C31 C32 F32 -0.5(5) . .
C30 C31 C32 F32 177.3(3) . .
F31 C31 C32 C27 -179.3(3) . .
C30 C31 C32 C27 -1.5(6) . .
C28 C27 C32 F32 -177.9(3) . .
B1 C27 C32 F32 3.3(5) . .
C28 C27 C32 C31 0.9(5) . .
B1 C27 C32 C31 -177.8(3) . .
C1 B1 C33 C34 55.7(4) . .
C21 B1 C33 C34 -68.9(4) . .
C27 B1 C33 C34 168.8(3) . .
C1 B1 C33 C38 -126.8(4) . .
C21 B1 C33 C38 108.6(4) . .
C27 B1 C33 C38 -13.7(5) . .
C38 C33 C34 F34 -176.9(3) . .
B1 C33 C34 F34 0.9(5) . .
C38 C33 C34 C35 2.8(6) . .
B1 C33 C34 C35 -179.4(4) . .
F34 C34 C35 F35 -2.0(5) . .
C33 C34 C35 F35 178.3(3) . .
F34 C34 C35 C36 178.4(3) . .
C33 C34 C35 C36 -1.4(6) . .
F35 C35 C36 F36 0.3(6) . .
C34 C35 C36 F36 179.9(3) . .
F35 C35 C36 C37 179.6(4) . .
C34 C35 C36 C37 -0.8(6) . .
F36 C36 C37 F37 2.0(6) . .
C35 C36 C37 F37 -177.3(4) . .
F36 C36 C37 C38 -179.5(4) . .
C35 C36 C37 C38 1.2(7) . .
F37 C37 C38 F38 -0.3(6) . .
C36 C37 C38 F38 -178.8(4) . .
F37 C37 C38 C33 179.0(4) . .
C36 C37 C38 C33 0.5(7) . .
C34 C33 C38 F38 177.0(3) . .
B1 C33 C38 F38 -0.7(6) . .
C34 C33 C38 C37 -2.3(6) . .
B1 C33 C38 C37 180.0(4) . .
C11 B2 C39 C40 -13.4(5) . .
C51 B2 C39 C40 -128.1(3) . .
C45 B2 C39 C40 108.6(4) . .
C11 B2 C39 C44 171.4(3) . .
C51 B2 C39 C44 56.6(4) . .
C45 B2 C39 C44 -66.6(4) . .
O1 Ti2 F40 C40 105.0(3) . .
C14 Ti2 F40 C40 22.3(4) . .
C13 Ti2 F40 C40 -21.5(4) . .
C15 Ti2 F40 C40 21.6(3) . .
C19 Ti2 F40 C40 -159.3(3) . .
C17 Ti2 F40 C40 -122.1(4) . .
C18 Ti2 F40 C40 -119.8(3) . .
C12 Ti2 F40 C40 -34.7(3) . .
C16 Ti2 F40 C40 -155.2(4) . .
C20 Ti2 F40 C40 -176.1(3) . .
C11 Ti2 F40 C40 -10.5(3) . .
C44 C39 C40 C41 -1.7(5) . .
B2 C39 C40 C41 -177.2(3) . .
C44 C39 C40 F40 178.7(3) . .
B2 C39 C40 F40 3.1(5) . .
Ti2 F40 C40 C39 12.6(5) . .
Ti2 F40 C40 C41 -167.1(2) . .
C39 C40 C41 F41 -179.3(3) . .
F40 C40 C41 F41 0.3(4) . .
C39 C40 C41 C42 0.5(5) . .
F40 C40 C41 C42 -179.8(3) . .
F41 C41 C42 F42 -0.2(5) . .
C40 C41 C42 F42 180.0(3) . .
F41 C41 C42 C43 179.9(3) . .
C40 C41 C42 C43 0.1(5) . .
F42 C42 C43 F43 0.8(5) . .
C41 C42 C43 F43 -179.3(3) . .
F42 C42 C43 C44 -179.2(3) . .
C41 C42 C43 C44 0.7(5) . .
F43 C43 C44 F44 -1.0(5) . .
C42 C43 C44 F44 179.0(3) . .
F43 C43 C44 C39 177.8(3) . .
C42 C43 C44 C39 -2.1(6) . .
C40 C39 C44 F44 -178.7(3) . .
B2 C39 C44 F44 -2.7(5) . .
C40 C39 C44 C43 2.5(5) . .
B2 C39 C44 C43 178.5(3) . .
C11 B2 C45 C46 60.9(4) . .
C51 B2 C45 C46 177.6(3) . .
C39 B2 C45 C46 -62.6(4) . .
C11 B2 C45 C50 -129.5(4) . .
C51 B2 C45 C50 -12.8(5) . .
C39 B2 C45 C50 107.0(4) . .
C50 C45 C46 F46 -174.6(3) . .
B2 C45 C46 F46 -3.7(5) . .
C50 C45 C46 C47 1.7(5) . .
B2 C45 C46 C47 172.7(3) . .
F46 C46 C47 F47 -1.0(5) . .
C45 C46 C47 F47 -177.5(3) . .
F46 C46 C47 C48 177.5(3) . .
C45 C46 C47 C48 1.0(6) . .
F47 C47 C48 F68 -2.4(5) . .
C46 C47 C48 F68 179.2(3) . .
F47 C47 C48 C49 175.8(3) . .
C46 C47 C48 C49 -2.6(5) . .
F68 C48 C49 F49 0.5(5) . .
C47 C48 C49 F49 -177.7(3) . .
F68 C48 C49 C50 179.5(3) . .
C47 C48 C49 C50 1.3(5) . .
F49 C49 C50 F50 1.9(5) . .
C48 C49 C50 F50 -177.1(3) . .
F49 C49 C50 C45 -179.2(3) . .
C48 C49 C50 C45 1.7(5) . .
C46 C45 C50 F50 175.7(3) . .
B2 C45 C50 F50 5.5(5) . .
C46 C45 C50 C49 -3.1(5) . .
B2 C45 C50 C49 -173.3(3) . .
C11 B2 C51 C52 68.5(4) . .
C39 B2 C51 C52 -168.9(3) . .
C45 B2 C51 C52 -54.1(4) . .
C11 B2 C51 C56 -101.9(4) . .
C39 B2 C51 C56 20.7(5) . .
C45 B2 C51 C56 135.5(3) . .
C56 C51 C52 F52 175.7(3) . .
B2 C51 C52 F52 4.0(5) . .
C56 C51 C52 C53 -5.3(5) . .
B2 C51 C52 C53 -177.0(3) . .
F52 C52 C53 F53 0.9(5) . .
C51 C52 C53 F53 -178.1(3) . .
F52 C52 C53 C54 -176.6(3) . .
C51 C52 C53 C54 4.4(5) . .
F53 C53 C54 F54 0.6(5) . .
C52 C53 C54 F54 178.1(3) . .
F53 C53 C54 C55 -178.4(3) . .
C52 C53 C54 C55 -0.9(5) . .
F54 C54 C55 F55 0.6(5) . .
C53 C54 C55 F55 179.6(3) . .
F54 C54 C55 C56 -179.8(3) . .
C53 C54 C55 C56 -0.9(5) . .
F55 C55 C56 F56 -3.2(5) . .
C54 C55 C56 F56 177.3(3) . .
F55 C55 C56 C51 179.0(3) . .
C54 C55 C56 C51 -0.5(6) . .
C52 C51 C56 F56 -174.4(3) . .
B2 C51 C56 F56 -3.1(5) . .
C52 C51 C56 C55 3.3(5) . .
B2 C51 C56 C55 174.5(3) . .
F22' Ti1' O1' Ti2' 3(6) . .
C4' Ti1' O1' Ti2' 137(6) . .
C3' Ti1' O1' Ti2' 120(6) . .
C2' Ti1' O1' Ti2' 86(6) . .
C8' Ti1' O1' Ti2' -134(6) . .
C5' Ti1' O1' Ti2' 107(6) . .
C9' Ti1' O1' Ti2' -109(6) . .
C6' Ti1' O1' Ti2' -75(6) . .
C10' Ti1' O1' Ti2' -78(6) . .
C7' Ti1' O1' Ti2' -119(6) . .
C1' Ti1' O1' Ti2' 72(6) . .
C27' B1' C1' C5' -6.5(5) . .
C33' B1' C1' C5' -128.1(4) . .
C21' B1' C1' C5' 111.0(4) . .
C27' B1' C1' C2' 160.1(3) . .
C33' B1' C1' C2' 38.5(4) . .
C21' B1' C1' C2' -82.4(4) . .
C27' B1' C1' Ti1' -106.9(3) . .
C33' B1' C1' Ti1' 131.5(3) . .
C21' B1' C1' Ti1' 10.6(4) . .
O1' Ti1' C1' C5' 137.9(2) . .
F22' Ti1' C1' C5' -145.0(2) . .
C4' Ti1' C1' C5' 36.5(2) . .
C3' Ti1' C1' C5' 77.9(2) . .
C2' Ti1' C1' C5' 114.1(3) . .
C8' Ti1' C1' C5' -7.0(3) . .
C9' Ti1' C1' C5' -37.4(6) . .
C6' Ti1' C1' C5' -69.4(3) . .
C10' Ti1' C1' C5' -91.1(3) . .
C7' Ti1' C1' C5' -34.0(3) . .
O1' Ti1' C1' C2' 23.8(2) . .
F22' Ti1' C1' C2' 100.9(2) . .
C4' Ti1' C1' C2' -77.5(2) . .
C3' Ti1' C1' C2' -36.1(2) . .
C8' Ti1' C1' C2' -121.1(2) . .
C5' Ti1' C1' C2' -114.1(3) . .
C9' Ti1' C1' C2' -151.5(4) . .
C6' Ti1' C1' C2' 176.5(2) . .
C10' Ti1' C1' C2' 154.9(2) . .
C7' Ti1' C1' C2' -148.1(2) . .
O1' Ti1' C1' B1' -95.0(3) . .
F22' Ti1' C1' B1' -17.9(3) . .
C4' Ti1' C1' B1' 163.6(4) . .
C3' Ti1' C1' B1' -155.0(4) . .
C2' Ti1' C1' B1' -118.9(4) . .
C8' Ti1' C1' B1' 120.0(3) . .
C5' Ti1' C1' B1' 127.0(4) . .
C9' Ti1' C1' B1' 89.7(5) . .
C6' Ti1' C1' B1' 57.7(3) . .
C10' Ti1' C1' B1' 36.0(4) . .
C7' Ti1' C1' B1' 93.0(3) . .
Ti1' O1' Ti2' F40' -84(6) . .
Ti1' O1' Ti2' C14' 42(6) . .
Ti1' O1' Ti2' C13' 55(6) . .
Ti1' O1' Ti2' C19' 146(6) . .
Ti1' O1' Ti2' C15' 7(6) . .
Ti1' O1' Ti2' C18' 153(6) . .
Ti1' O1' Ti2' C17' -161(6) . .
Ti1' O1' Ti2' C12' 19(6) . .
Ti1' O1' Ti2' C20' 174(100) . .
Ti1' O1' Ti2' C16' -157(6) . .
Ti1' O1' Ti2' C11' -10(6) . .
C5' C1' C2' C3' 2.3(4) . .
B1' C1' C2' C3' -167.1(3) . .
Ti1' C1' C2' C3' 64.8(2) . .
C5' C1' C2' Ti1' -62.5(2) . .
B1' C1' C2' Ti1' 128.0(3) . .
O1' Ti1' C2' C3' 83.3(2) . .
F22' Ti1' C2' C3' 170.5(2) . .
C4' Ti1' C2' C3' -38.0(2) . .
C8' Ti1' C2' C3' -22.6(3) . .
C5' Ti1' C2' C3' -80.3(2) . .
C9' Ti1' C2' C3' 37.8(5) . .
C6' Ti1' C2' C3' -123.2(3) . .
C10' Ti1' C2' C3' 165.1(4) . .
C7' Ti1' C2' C3' -73.2(3) . .
C1' Ti1' C2' C3' -117.7(3) . .
O1' Ti1' C2' C1' -158.9(2) . .
F22' Ti1' C2' C1' -71.8(2) . .
C4' Ti1' C2' C1' 79.8(2) . .
C3' Ti1' C2' C1' 117.7(3) . .
C8' Ti1' C2' C1' 95.1(3) . .
C5' Ti1' C2' C1' 37.47(19) . .
C9' Ti1' C2' C1' 155.5(3) . .
C6' Ti1' C2' C1' -5.5(4) . .
C10' Ti1' C2' C1' -77.2(5) . .
C7' Ti1' C2' C1' 44.6(3) . .
C1' C2' C3' C4' -2.9(4) . .
Ti1' C2' C3' C4' 63.8(2) . .
C1' C2' C3' Ti1' -66.7(2) . .
O1' Ti1' C3' C2' -92.7(2) . .
F22' Ti1' C3' C2' -10.6(2) . .
C4' Ti1' C3' C2' 115.2(3) . .
C8' Ti1' C3' C2' 164.9(2) . .
C5' Ti1' C3' C2' 76.6(2) . .
C9' Ti1' C3' C2' -164.0(2) . .
C6' Ti1' C3' C2' 110.6(3) . .
C10' Ti1' C3' C2' -166.6(4) . .
C7' Ti1' C3' C2' 129.1(2) . .
C1' Ti1' C3' C2' 36.57(19) . .
O1' Ti1' C3' C4' 152.1(2) . .
F22' Ti1' C3' C4' -125.8(2) . .
C2' Ti1' C3' C4' -115.2(3) . .
C8' Ti1' C3' C4' 49.8(2) . .
C5' Ti1' C3' C4' -38.6(2) . .
C9' Ti1' C3' C4' 80.8(3) . .
C6' Ti1' C3' C4' -4.6(4) . .
C10' Ti1' C3' C4' 78.2(5) . .
C7' Ti1' C3' C4' 13.9(3) . .
C1' Ti1' C3' C4' -78.6(2) . .
C2' C3' C4' C5' 2.2(4) . .
Ti1' C3' C4' C5' 66.7(2) . .
C2' C3' C4' Ti1' -64.5(2) . .
O1' Ti1' C4' C3' -30.2(2) . .
F22' Ti1' C4' C3' 77.1(3) . .
C2' Ti1' C4' C3' 37.5(2) . .
C8' Ti1' C4' C3' -132.5(2) . .
C5' Ti1' C4' C3' 114.0(3) . .
C9' Ti1' C4' C3' -120.1(2) . .
C6' Ti1' C4' C3' 177.3(2) . .
C10' Ti1' C4' C3' -152.2(2) . .
C7' Ti1' C4' C3' -167.5(2) . .
C1' Ti1' C4' C3' 79.0(2) . .
O1' Ti1' C4' C5' -144.2(2) . .
F22' Ti1' C4' C5' -36.9(3) . .
C3' Ti1' C4' C5' -114.0(3) . .
C2' Ti1' C4' C5' -76.5(2) . .
C8' Ti1' C4' C5' 113.4(2) . .
C9' Ti1' C4' C5' 125.9(2) . .
C6' Ti1' C4' C5' 63.3(2) . .
C10' Ti1' C4' C5' 93.8(3) . .
C7' Ti1' C4' C5' 78.5(2) . .
C1' Ti1' C4' C5' -35.0(2) . .
C2' C1' C5' C4' -0.9(4) . .
B1' C1' C5' C4' 167.8(3) . .
Ti1' C1' C5' C4' -62.5(2) . .
C2' C1' C5' Ti1' 61.6(2) . .
B1' C1' C5' Ti1' -129.7(4) . .
C3' C4' C5' C1' -0.8(4) . .
Ti1' C4' C5' C1' 65.5(3) . .
C3' C4' C5' Ti1' -66.3(2) . .
O1' Ti1' C5' C1' -64.1(3) . .
F22' Ti1' C5' C1' 34.2(2) . .
C4' Ti1' C5' C1' -118.7(3) . .
C3' Ti1' C5' C1' -80.3(2) . .
C2' Ti1' C5' C1' -38.9(2) . .
C8' Ti1' C5' C1' 174.7(2) . .
C9' Ti1' C5' C1' 165.6(2) . .
C6' Ti1' C5' C1' 117.1(2) . .
C10' Ti1' C5' C1' 121.4(2) . .
C7' Ti1' C5' C1' 146.4(3) . .
O1' Ti1' C5' C4' 54.6(3) . .
F22' Ti1' C5' C4' 152.9(2) . .
C3' Ti1' C5' C4' 38.3(2) . .
C2' Ti1' C5' C4' 79.8(2) . .
C8' Ti1' C5' C4' -66.7(2) . .
C9' Ti1' C5' C4' -75.7(3) . .
C6' Ti1' C5' C4' -124.3(2) . .
C10' Ti1' C5' C4' -120.0(2) . .
C7' Ti1' C5' C4' -94.9(2) . .
C1' Ti1' C5' C4' 118.7(3) . .
O1' Ti1' C6' C7' -120.1(3) . .
F22' Ti1' C6' C7' 160.3(3) . .
C4' Ti1' C6' C7' 27.8(3) . .
C3' Ti1' C6' C7' 30.7(4) . .
C2' Ti1' C6' C7' 93.8(3) . .
C8' Ti1' C6' C7' -37.0(2) . .
C5' Ti1' C6' C7' 59.0(3) . .
C9' Ti1' C6' C7' -78.2(3) . .
C10' Ti1' C6' C7' -115.1(4) . .
C1' Ti1' C6' C7' 90.5(3) . .
O1' Ti1' C6' C10' -4.9(3) . .
F22' Ti1' C6' C10' -84.5(3) . .
C4' Ti1' C6' C10' 142.9(3) . .
C3' Ti1' C6' C10' 145.8(3) . .
C2' Ti1' C6' C10' -151.1(3) . .
C8' Ti1' C6' C10' 78.1(3) . .
C5' Ti1' C6' C10' 174.1(3) . .
C9' Ti1' C6' C10' 36.9(2) . .
C7' Ti1' C6' C10' 115.1(4) . .
C1' Ti1' C6' C10' -154.4(3) . .
C10' C6' C7' C8' -2.4(4) . .
Ti1' C6' C7' C8' 63.0(3) . .
C10' C6' C7' Ti1' -65.4(3) . .
O1' Ti1' C7' C6' 90.2(3) . .
F22' Ti1' C7' C6' -21.4(3) . .
C4' Ti1' C7' C6' -154.3(3) . .
C3' Ti1' C7' C6' -162.3(2) . .
C2' Ti1' C7' C6' -124.9(3) . .
C8' Ti1' C7' C6' 116.9(4) . .
C5' Ti1' C7' C6' -118.8(3) . .
C9' Ti1' C7' C6' 78.6(3) . .
C10' Ti1' C7' C6' 38.0(2) . .
C1' Ti1' C7' C6' -100.1(3) . .
O1' Ti1' C7' C8' -26.8(4) . .
F22' Ti1' C7' C8' -138.3(2) . .
C4' Ti1' C7' C8' 88.8(3) . .
C3' Ti1' C7' C8' 80.8(3) . .
C2' Ti1' C7' C8' 118.2(3) . .
C5' Ti1' C7' C8' 124.3(3) . .
C9' Ti1' C7' C8' -38.3(2) . .
C6' Ti1' C7' C8' -116.9(4) . .
C10' Ti1' C7' C8' -78.9(3) . .
C1' Ti1' C7' C8' 142.9(2) . .
C6' C7' C8' C9' 3.0(4) . .
Ti1' C7' C8' C9' 66.8(3) . .
C6' C7' C8' Ti1' -63.8(3) . .
O1' Ti1' C8' C7' 161.3(2) . .
F22' Ti1' C8' C7' 61.4(3) . .
C4' Ti1' C8' C7' -86.6(3) . .
C3' Ti1' C8' C7' -112.9(3) . .
C2' Ti1' C8' C7' -99.7(3) . .
C5' Ti1' C8' C7' -54.3(3) . .
C9' Ti1' C8' C7' 113.6(4) . .
C6' Ti1' C8' C7' 36.2(2) . .
C10' Ti1' C8' C7' 77.7(3) . .
C1' Ti1' C8' C7' -50.4(3) . .
O1' Ti1' C8' C9' 47.7(3) . .
F22' Ti1' C8' C9' -52.2(3) . .
C4' Ti1' C8' C9' 159.8(3) . .
C3' Ti1' C8' C9' 133.6(3) . .
C2' Ti1' C8' C9' 146.7(2) . .
C5' Ti1' C8' C9' -167.9(3) . .
C6' Ti1' C8' C9' -77.4(3) . .
C10' Ti1' C8' C9' -35.9(2) . .
C7' Ti1' C8' C9' -113.6(4) . .
C1' Ti1' C8' C9' -163.9(2) . .
C7' C8' C9' C10' -2.6(4) . .
Ti1' C8' C9' C10' 64.3(3) . .
C7' C8' C9' Ti1' -66.9(3) . .
O1' Ti1' C9' C10' 109.3(2) . .
F22' Ti1' C9' C10' 26.8(3) . .
C4' Ti1' C9' C10' -139.7(2) . .
C3' Ti1' C9' C10' -178.5(2) . .
C2' Ti1' C9' C10' 155.5(3) . .
C8' Ti1' C9' C10' -117.4(4) . .
C5' Ti1' C9' C10' -101.5(3) . .
C6' Ti1' C9' C10' -38.0(2) . .
C7' Ti1' C9' C10' -78.8(3) . .
C1' Ti1' C9' C10' -74.9(5) . .
O1' Ti1' C9' C8' -133.3(3) . .
F22' Ti1' C9' C8' 144.2(3) . .
C4' Ti1' C9' C8' -22.2(3) . .
C3' Ti1' C9' C8' -61.1(3) . .
C2' Ti1' C9' C8' -87.1(4) . .
C5' Ti1' C9' C8' 16.0(4) . .
C6' Ti1' C9' C8' 79.5(3) . .
C10' Ti1' C9' C8' 117.4(4) . .
C7' Ti1' C9' C8' 38.6(3) . .
C1' Ti1' C9' C8' 42.5(6) . .
C8' C9' C10' C6' 1.2(4) . .
Ti1' C9' C10' C6' 64.6(3) . .
C8' C9' C10' Ti1' -63.4(3) . .
C7' C6' C10' C9' 0.8(4) . .
Ti1' C6' C10' C9' -64.9(3) . .
C7' C6' C10' Ti1' 65.7(3) . .
O1' Ti1' C10' C9' -68.6(2) . .
F22' Ti1' C10' C9' -154.7(2) . .
C4' Ti1' C10' C9' 60.0(3) . .
C3' Ti1' C10' C9' 3.7(5) . .
C2' Ti1' C10' C9' -149.3(4) . .
C8' Ti1' C10' C9' 36.6(2) . .
C5' Ti1' C10' C9' 107.8(3) . .
C6' Ti1' C10' C9' 115.3(4) . .
C7' Ti1' C10' C9' 78.2(3) . .
C1' Ti1' C10' C9' 153.4(2) . .
O1' Ti1' C10' C6' 176.1(3) . .
F22' Ti1' C10' C6' 90.0(3) . .
C4' Ti1' C10' C6' -55.3(4) . .
C3' Ti1' C10' C6' -111.6(5) . .
C2' Ti1' C10' C6' 95.4(5) . .
C8' Ti1' C10' C6' -78.7(3) . .
C5' Ti1' C10' C6' -7.5(4) . .
C9' Ti1' C10' C6' -115.3(4) . .
C7' Ti1' C10' C6' -37.1(2) . .
C1' Ti1' C10' C6' 38.1(4) . .
C45' B2' C11' C12' -125.1(4) . .
C39' B2' C11' C12' 113.6(4) . .
C51' B2' C11' C12' -2.2(6) . .
C45' B2' C11' C15' 40.4(4) . .
C39' B2' C11' C15' -80.9(4) . .
C51' B2' C11' C15' 163.3(3) . .
C45' B2' C11' Ti2' 130.7(3) . .
C39' B2' C11' Ti2' 9.4(5) . .
C51' B2' C11' Ti2' -106.4(3) . .
O1' Ti2' C11' C12' 145.4(2) . .
F40' Ti2' C11' C12' -129.8(2) . .
C14' Ti2' C11' C12' 78.3(2) . .
C13' Ti2' C11' C12' 37.1(2) . .
C19' Ti2' C11' C12' 5.5(3) . .
C15' Ti2' C11' C12' 115.2(3) . .
C18' Ti2' C11' C12' -20.8(3) . .
C17' Ti2' C11' C12' -57.4(3) . .
C20' Ti2' C11' C12' -53.0(7) . .
C16' Ti2' C11' C12' -85.8(3) . .
O1' Ti2' C11' C15' 30.2(2) . .
F40' Ti2' C11' C15' 115.0(2) . .
C14' Ti2' C11' C15' -36.87(19) . .
C13' Ti2' C11' C15' -78.1(2) . .
C19' Ti2' C11' C15' -109.7(3) . .
C18' Ti2' C11' C15' -135.9(2) . .
C17' Ti2' C11' C15' -172.6(2) . .
C12' Ti2' C11' C15' -115.2(3) . .
C20' Ti2' C11' C15' -168.2(6) . .
C16' Ti2' C11' C15' 159.0(2) . .
O1' Ti2' C11' B2' -83.7(3) . .
F40' Ti2' C11' B2' 1.1(3) . .
C14' Ti2' C11' B2' -150.8(4) . .
C13' Ti2' C11' B2' 168.0(4) . .
C19' Ti2' C11' B2' 136.4(3) . .
C15' Ti2' C11' B2' -113.9(4) . .
C18' Ti2' C11' B2' 110.2(3) . .
C17' Ti2' C11' B2' 73.5(3) . .
C12' Ti2' C11' B2' 130.9(4) . .
C20' Ti2' C11' B2' 77.9(7) . .
C16' Ti2' C11' B2' 45.1(4) . .
C15' C11' C12' C13' -0.5(4) . .
B2' C11' C12' C13' 166.6(4) . .
Ti2' C11' C12' C13' -62.6(3) . .
C15' C11' C12' Ti2' 62.1(2) . .
B2' C11' C12' Ti2' -130.8(4) . .
O1' Ti2' C12' C11' -52.2(3) . .
F40' Ti2' C12' C11' 48.3(2) . .
C14' Ti2' C12' C11' -79.4(2) . .
C13' Ti2' C12' C11' -117.1(3) . .
C19' Ti2' C12' C11' -176.3(2) . .
C15' Ti2' C12' C11' -37.9(2) . .
C18' Ti2' C12' C11' 160.6(2) . .
C17' Ti2' C12' C11' 127.9(2) . .
C20' Ti2' C12' C11' 164.2(2) . .
C16' Ti2' C12' C11' 122.9(2) . .
O1' Ti2' C12' C13' 64.9(3) . .
F40' Ti2' C12' C13' 165.4(2) . .
C14' Ti2' C12' C13' 37.6(2) . .
C19' Ti2' C12' C13' -59.2(3) . .
C15' Ti2' C12' C13' 79.2(2) . .
C18' Ti2' C12' C13' -82.3(3) . .
C17' Ti2' C12' C13' -115.1(3) . .
C20' Ti2' C12' C13' -78.7(3) . .
C16' Ti2' C12' C13' -120.0(2) . .
C11' Ti2' C12' C13' 117.1(3) . .
C11' C12' C13' C14' -0.4(5) . .
Ti2' C12' C13' C14' -65.5(3) . .
C11' C12' C13' Ti2' 65.2(3) . .
O1' Ti2' C13' C14' -22.8(3) . .
F40' Ti2' C13' C14' 95.8(2) . .
C19' Ti2' C13' C14' -120.5(2) . .
C15' Ti2' C13' C14' 37.8(2) . .
C18' Ti2' C13' C14' -154.2(2) . .
C17' Ti2' C13' C14' -175.7(2) . .
C12' Ti2' C13' C14' 115.1(3) . .
C20' Ti2' C13' C14' -116.8(2) . .
C16' Ti2' C13' C14' -155.8(2) . .
C11' Ti2' C13' C14' 79.0(2) . .
O1' Ti2' C13' C12' -137.9(2) . .
F40' Ti2' C13' C12' -19.3(3) . .
C14' Ti2' C13' C12' -115.1(3) . .
C19' Ti2' C13' C12' 124.4(2) . .
C15' Ti2' C13' C12' -77.3(2) . .
C18' Ti2' C13' C12' 90.7(2) . .
C17' Ti2' C13' C12' 69.2(3) . .
C20' Ti2' C13' C12' 128.1(2) . .
C16' Ti2' C13' C12' 89.1(3) . .
C11' Ti2' C13' C12' -36.1(2) . .
C12' C13' C14' C15' 1.1(4) . .
Ti2' C13' C14' C15' -65.6(3) . .
C12' C13' C14' Ti2' 66.7(3) . .
O1' Ti2' C14' C13' 159.7(2) . .
F40' Ti2' C14' C13' -112.3(2) . .
C19' Ti2' C14' C13' 62.8(2) . .
C15' Ti2' C14' C13' -115.0(3) . .
C18' Ti2' C14' C13' 26.8(3) . .
C17' Ti2' C14' C13' 6.3(3) . .
C12' Ti2' C14' C13' -37.9(2) . .
C20' Ti2' C14' C13' 88.4(3) . .
C16' Ti2' C14' C13' 65.5(5) . .
C11' Ti2' C14' C13' -78.3(2) . .
O1' Ti2' C14' C15' -85.2(2) . .
F40' Ti2' C14' C15' 2.7(3) . .
C13' Ti2' C14' C15' 115.0(3) . .
C19' Ti2' C14' C15' 177.8(2) . .
C18' Ti2' C14' C15' 141.8(2) . .
C17' Ti2' C14' C15' 121.4(2) . .
C12' Ti2' C14' C15' 77.1(2) . .
C20' Ti2' C14' C15' -156.6(2) . .
C16' Ti2' C14' C15' -180(20) . .
C11' Ti2' C14' C15' 36.69(19) . .
C13' C14' C15' C11' -1.4(4) . .
Ti2' C14' C15' C11' -66.4(3) . .
C13' C14' C15' Ti2' 65.0(3) . .
C12' C11' C15' C14' 1.2(4) . .
B2' C11' C15' C14' -167.7(3) . .
Ti2' C11' C15' C14' 64.2(3) . .
C12' C11' C15' Ti2' -63.0(3) . .
B2' C11' C15' Ti2' 128.1(3) . .
O1' Ti2' C15' C14' 90.9(2) . .
F40' Ti2' C15' C14' -177.8(2) . .
C13' Ti2' C15' C14' -37.7(2) . .
C19' Ti2' C15' C14' -3.3(3) . .
C18' Ti2' C15' C14' -54.0(3) . .
C17' Ti2' C15' C14' -104.8(3) . .
C12' Ti2' C15' C14' -79.6(2) . .
C20' Ti2' C15' C14' 55.7(5) . .
C16' Ti2' C15' C14' 179(20) . .
C11' Ti2' C15' C14' -116.8(3) . .
O1' Ti2' C15' C11' -152.3(2) . .
F40' Ti2' C15' C11' -61.0(2) . .
C14' Ti2' C15' C11' 116.8(3) . .
C13' Ti2' C15' C11' 79.1(2) . .
C19' Ti2' C15' C11' 113.6(3) . .
C18' Ti2' C15' C11' 62.8(3) . .
C17' Ti2' C15' C11' 12.1(3) . .
C12' Ti2' C15' C11' 37.22(19) . .
C20' Ti2' C15' C11' 172.5(3) . .
C16' Ti2' C15' C11' -63.7(5) . .
O1' Ti2' C16' C20' -59.4(3) . .
F40' Ti2' C16' C20' -148.9(3) . .
C14' Ti2' C16' C20' 33.0(6) . .
C13' Ti2' C16' C20' 79.7(3) . .
C19' Ti2' C16' C20' 36.1(2) . .
C15' Ti2' C16' C20' -146.0(4) . .
C18' Ti2' C16' C20' 77.8(3) . .
C17' Ti2' C16' C20' 115.1(4) . .
C12' Ti2' C16' C20' 123.9(3) . .
C11' Ti2' C16' C20' 166.6(2) . .
O1' Ti2' C16' C17' -174.5(2) . .
F40' Ti2' C16' C17' 96.0(3) . .
C14' Ti2' C16' C17' -82.1(5) . .
C13' Ti2' C16' C17' -35.4(3) . .
C19' Ti2' C16' C17' -79.0(3) . .
C15' Ti2' C16' C17' 98.9(5) . .
C18' Ti2' C16' C17' -37.3(2) . .
C12' Ti2' C16' C17' 8.8(3) . .
C20' Ti2' C16' C17' -115.1(4) . .
C11' Ti2' C16' C17' 51.5(3) . .
C20' C16' C17' C18' 0.1(4) . .
Ti2' C16' C17' C18' 65.4(3) . .
C20' C16' C17' Ti2' -65.3(3) . .
O1' Ti2' C17' C18' -107.8(3) . .
F40' Ti2' C17' C18' 169.5(3) . .
C14' Ti2' C17' C18' 36.1(3) . .
C13' Ti2' C17' C18' 39.8(3) . .
C19' Ti2' C17' C18' -37.4(2) . .
C15' Ti2' C17' C18' 93.0(3) . .
C12' Ti2' C17' C18' 72.2(3) . .
C20' Ti2' C17' C18' -78.5(3) . .
C16' Ti2' C17' C18' -115.0(4) . .
C11' Ti2' C17' C18' 100.3(3) . .
O1' Ti2' C17' C16' 7.3(3) . .
F40' Ti2' C17' C16' -75.5(2) . .
C14' Ti2' C17' C16' 151.1(2) . .
C13' Ti2' C17' C16' 154.8(2) . .
C19' Ti2' C17' C16' 77.7(3) . .
C15' Ti2' C17' C16' -151.9(2) . .
C18' Ti2' C17' C16' 115.0(4) . .
C12' Ti2' C17' C16' -172.8(3) . .
C20' Ti2' C17' C16' 36.5(2) . .
C11' Ti2' C17' C16' -144.7(2) . .
C16' C17' C18' C19' -2.6(4) . .
Ti2' C17' C18' C19' 63.2(3) . .
C16' C17' C18' Ti2' -65.8(3) . .
O1' Ti2' C18' C17' 103.7(3) . .
F40' Ti2' C18' C17' -11.3(3) . .
C14' Ti2' C18' C17' -155.8(2) . .
C13' Ti2' C18' C17' -140.6(3) . .
C19' Ti2' C18' C17' 116.2(4) . .
C15' Ti2' C18' C17' -126.6(3) . .
C12' Ti2' C18' C17' -105.1(3) . .
C20' Ti2' C18' C17' 77.9(3) . .
C16' Ti2' C18' C17' 38.0(2) . .
C11' Ti2' C18' C17' -93.5(3) . .
O1' Ti2' C18' C19' -12.4(4) . .
F40' Ti2' C18' C19' -127.4(3) . .
C14' Ti2' C18' C19' 88.0(3) . .
C13' Ti2' C18' C19' 103.2(3) . .
C15' Ti2' C18' C19' 117.2(3) . .
C17' Ti2' C18' C19' -116.2(4) . .
C12' Ti2' C18' C19' 138.7(3) . .
C20' Ti2' C18' C19' -38.3(2) . .
C16' Ti2' C18' C19' -78.2(3) . .
C11' Ti2' C18' C19' 150.3(3) . .
C17' C18' C19' C20' 4.1(4) . .
Ti2' C18' C19' C20' 68.4(3) . .
C17' C18' C19' Ti2' -64.3(3) . .
O1' Ti2' C19' C20' 57.4(3) . .
F40' Ti2' C19' C20' -41.2(3) . .
C14' Ti2' C19' C20' 144.0(2) . .
C13' Ti2' C19' C20' 174.5(3) . .
C15' Ti2' C19' C20' 145.9(2) . .
C18' Ti2' C19' C20' -113.3(4) . .
C17' Ti2' C19' C20' -76.6(3) . .
C12' Ti2' C19' C20' -156.0(2) . .
C16' Ti2' C19' C20' -35.0(2) . .
C11' Ti2' C19' C20' -159.2(2) . .
O1' Ti2' C19' C18' 170.7(3) . .
F40' Ti2' C19' C18' 72.1(3) . .
C14' Ti2' C19' C18' -102.7(3) . .
C13' Ti2' C19' C18' -72.2(3) . .
C15' Ti2' C19' C18' -100.8(3) . .
C17' Ti2' C19' C18' 36.7(2) . .
C12' Ti2' C19' C18' -42.7(3) . .
C20' Ti2' C19' C18' 113.3(4) . .
C16' Ti2' C19' C18' 78.3(3) . .
C11' Ti2' C19' C18' -46.0(4) . .
C17' C16' C20' C19' 2.5(5) . .
Ti2' C16' C20' C19' -61.8(3) . .
C17' C16' C20' Ti2' 64.3(3) . .
C18' C19' C20' C16' -4.1(5) . .
Ti2' C19' C20' C16' 63.5(3) . .
C18' C19' C20' Ti2' -67.6(3) . .
O1' Ti2' C20' C16' 119.5(3) . .
F40' Ti2' C20' C16' 30.3(3) . .
C14' Ti2' C20' C16' -166.8(2) . .
C13' Ti2' C20' C16' -125.0(3) . .
C19' Ti2' C20' C16' -118.6(4) . .
C15' Ti2' C20' C16' 155.1(3) . .
C18' Ti2' C20' C16' -79.6(3) . .
C17' Ti2' C20' C16' -38.4(2) . .
C12' Ti2' C20' C16' -84.0(3) . .
C11' Ti2' C20' C16' -43.3(7) . .
O1' Ti2' C20' C19' -121.9(3) . .
F40' Ti2' C20' C19' 148.9(2) . .
C14' Ti2' C20' C19' -48.2(3) . .
C13' Ti2' C20' C19' -6.5(3) . .
C15' Ti2' C20' C19' -86.3(4) . .
C18' Ti2' C20' C19' 38.9(2) . .
C17' Ti2' C20' C19' 80.2(3) . .
C12' Ti2' C20' C19' 34.6(3) . .
C16' Ti2' C20' C19' 118.6(4) . .
C11' Ti2' C20' C19' 75.2(7) . .
C1' B1' C21' C22' 1.1(5) . .
C27' B1' C21' C22' 122.3(4) . .
C33' B1' C21' C22' -114.6(4) . .
C1' B1' C21' C26' -172.7(3) . .
C27' B1' C21' C26' -51.5(4) . .
C33' B1' C21' C26' 71.5(4) . .
O1' Ti1' F22' C22' 153.4(3) . .
C4' Ti1' F22' C22' 35.1(4) . .
C3' Ti1' F22' C22' 74.0(4) . .
C2' Ti1' F22' C22' 68.0(4) . .
C8' Ti1' F22' C22' -99.8(4) . .
C5' Ti1' F22' C22' 14.3(4) . .
C9' Ti1' F22' C22' -128.3(3) . .
C6' Ti1' F22' C22' -78.5(4) . .
C10' Ti1' F22' C22' -113.6(4) . .
C7' Ti1' F22' C22' -66.7(4) . .
C1' Ti1' F22' C22' 33.4(3) . .
C26' C21' C22' C23' -3.0(5) . .
B1' C21' C22' C23' -177.3(3) . .
C26' C21' C22' F22' 178.9(3) . .
B1' C21' C22' F22' 4.6(5) . .
Ti1' F22' C22' C21' -32.7(5) . .
Ti1' F22' C22' C23' 149.0(3) . .
C21' C22' C23' F23' -177.3(3) . .
F22' C22' C23' F23' 1.0(5) . .
C21' C22' C23' C24' 1.8(6) . .
F22' C22' C23' C24' -179.9(3) . .
F23' C23' C24' F24' 1.1(6) . .
C22' C23' C24' F24' -178.0(3) . .
F23' C23' C24' C25' 179.8(3) . .
C22' C23' C24' C25' 0.7(6) . .
F24' C24' C25' F25' -1.3(6) . .
C23' C24' C25' F25' -180.0(3) . .
F24' C24' C25' C26' 176.9(3) . .
C23' C24' C25' C26' -1.7(6) . .
F25' C25' C26' F26' 0.2(5) . .
C24' C25' C26' F26' -178.0(3) . .
F25' C25' C26' C21' 178.6(3) . .
C24' C25' C26' C21' 0.4(6) . .
C22' C21' C26' F26' -179.8(3) . .
B1' C21' C26' F26' -5.1(5) . .
C22' C21' C26' C25' 1.8(5) . .
B1' C21' C26' C25' 176.6(3) . .
C1' B1' C27' C32' 70.5(4) . .
C33' B1' C27' C32' -174.4(3) . .
C21' B1' C27' C32' -52.5(4) . .
C1' B1' C27' C28' -116.1(4) . .
C33' B1' C27' C28' -0.9(5) . .
C21' B1' C27' C28' 121.0(4) . .
C32' C27' C28' F28' 177.8(3) . .
B1' C27' C28' F28' 3.9(5) . .
C32' C27' C28' C29' -0.8(5) . .
B1' C27' C28' C29' -174.7(3) . .
F28' C28' C29' F29' 2.6(5) . .
C27' C28' C29' F29' -178.7(3) . .
F28' C28' C29' C30' -176.4(3) . .
C27' C28' C29' C30' 2.3(6) . .
F29' C29' C30' F30' 1.2(6) . .
C28' C29' C30' F30' -179.8(3) . .
F29' C29' C30' C31' -180.0(3) . .
C28' C29' C30' C31' -1.0(6) . .
F30' C30' C31' F31' -1.8(6) . .
C29' C30' C31' F31' 179.3(3) . .
F30' C30' C31' C32' 177.3(3) . .
C29' C30' C31' C32' -1.6(6) . .
C28' C27' C32' F32' 179.5(3) . .
B1' C27' C32' F32' -6.0(5) . .
C28' C27' C32' C31' -2.0(5) . .
B1' C27' C32' C31' 172.5(3) . .
F31' C31' C32' F32' 0.9(5) . .
C30' C31' C32' F32' -178.2(3) . .
F31' C31' C32' C27' -177.7(3) . .
C30' C31' C32' C27' 3.3(6) . .
C1' B1' C33' C34' 51.6(4) . .
C27' B1' C33' C34' -68.3(4) . .
C21' B1' C33' C34' 173.9(3) . .
C1' B1' C33' C38' -123.4(4) . .
C27' B1' C33' C38' 116.7(4) . .
C21' B1' C33' C38' -1.1(5) . .
C38' C33' C34' F34' -178.2(3) . .
B1' C33' C34' F34' 6.0(5) . .
C38' C33' C34' C35' 2.1(5) . .
B1' C33' C34' C35' -173.7(3) . .
F34' C34' C35' F35' 1.5(5) . .
C33' C34' C35' F35' -178.8(3) . .
F34' C34' C35' C36' 179.7(3) . .
C33' C34' C35' C36' -0.6(6) . .
F35' C35' C36' F36' -2.5(5) . .
C34' C35' C36' F36' 179.4(3) . .
F35' C35' C36' C37' 177.1(3) . .
C34' C35' C36' C37' -1.1(5) . .
F36' C36' C37' F37' 0.5(5) . .
C35' C36' C37' F37' -179.0(3) . .
F36' C36' C37' C38' -179.4(3) . .
C35' C36' C37' C38' 1.1(6) . .
C36' C37' C38' F38' -178.3(3) . .
F37' C37' C38' F38' 1.8(5) . .
C36' C37' C38' C33' 0.6(6) . .
F37' C37' C38' C33' -179.3(3) . .
C34' C33' C38' F38' 176.8(3) . .
B1' C33' C38' F38' -7.9(5) . .
C34' C33' C38' C37' -2.1(5) . .
B1' C33' C38' C37' 173.3(3) . .
C45' B2' C39' C40' -129.9(4) . .
C11' B2' C39' C40' -13.8(5) . .
C51' B2' C39' C40' 107.5(4) . .
C45' B2' C39' C44' 55.9(4) . .
C11' B2' C39' C44' 172.0(3) . .
C51' B2' C39' C44' -66.6(4) . .
O1' Ti2' F40' C40' 94.6(4) . .
C14' Ti2' F40' C40' 10.1(4) . .
C13' Ti2' F40' C40' -34.0(4) . .
C19' Ti2' F40' C40' -163.7(3) . .
C15' Ti2' F40' C40' 11.6(4) . .
C18' Ti2' F40' C40' -127.6(4) . .
C17' Ti2' F40' C40' -134.0(4) . .
C12' Ti2' F40' C40' -45.0(4) . .
C20' Ti2' F40' C40' 174.1(4) . .
C16' Ti2' F40' C40' -169.2(4) . .
C11' Ti2' F40' C40' -19.4(4) . .
C44' C39' C40' C41' -1.5(5) . .
B2' C39' C40' C41' -176.1(3) . .
C44' C39' C40' F40' 178.3(3) . .
B2' C39' C40' F40' 3.7(5) . .
Ti2' F40' C40' C39' 19.8(6) . .
Ti2' F40' C40' C41' -160.4(3) . .
C39' C40' C41' F41' 179.9(3) . .
F40' C40' C41' F41' 0.1(5) . .
C39' C40' C41' C42' 0.5(6) . .
F40' C40' C41' C42' -179.3(3) . .
F41' C41' C42' F42' 0.0(5) . .
C40' C41' C42' F42' 179.4(3) . .
F41' C41' C42' C43' -179.2(3) . .
C40' C41' C42' C43' 0.2(5) . .
F42' C42' C43' F43' 2.3(5) . .
C41' C42' C43' F43' -178.5(3) . .
F42' C42' C43' C44' -179.0(3) . .
C41' C42' C43' C44' 0.2(5) . .
F43' C43' C44' F44' -0.9(5) . .
C42' C43' C44' F44' -179.6(3) . .
F43' C43' C44' C39' 177.2(3) . .
C42' C43' C44' C39' -1.5(6) . .
C40' C39' C44' F44' -179.9(3) . .
B2' C39' C44' F44' -4.9(5) . .
C40' C39' C44' C43' 2.0(5) . .
B2' C39' C44' C43' 177.0(3) . .
C11' B2' C45' C46' 68.6(4) . .
C39' B2' C45' C46' -168.8(3) . .
C51' B2' C45' C46' -53.1(4) . .
C11' B2' C45' C50' -104.0(4) . .
C39' B2' C45' C50' 18.7(5) . .
C51' B2' C45' C50' 134.4(3) . .
C50' C45' C46' F46' 177.5(3) . .
B2' C45' C46' F46' 4.0(5) . .
C50' C45' C46' C47' -3.3(5) . .
B2' C45' C46' C47' -176.8(3) . .
F46' C46' C47' F47' 0.8(5) . .
C45' C46' C47' F47' -178.4(3) . .
F46' C46' C47' C48' -177.7(3) . .
C45' C46' C47' C48' 3.0(6) . .
F47' C47' C48' F48' 0.4(5) . .
C46' C47' C48' F48' 178.9(3) . .
F47' C47' C48' C49' 179.8(3) . .
C46' C47' C48' C49' -1.6(5) . .
F48' C48' C49' F49' -0.6(5) . .
C47' C48' C49' F49' 180.0(3) . .
F48' C48' C49' C50' -179.6(3) . .
C47' C48' C49' C50' 0.9(5) . .
F49' C49' C50' F50' -2.7(5) . .
C48' C49' C50' F50' 176.3(3) . .
F49' C49' C50' C45' 179.4(3) . .
C48' C49' C50' C45' -1.5(6) . .
C46' C45' C50' F50' -175.3(3) . .
B2' C45' C50' F50' -2.1(5) . .
C46' C45' C50' C49' 2.5(5) . .
B2' C45' C50' C49' 175.6(3) . .
C45' B2' C51' C52' 169.2(3) . .
C11' B2' C51' C52' 52.9(5) . .
C39' B2' C51' C52' -69.7(4) . .
C45' B2' C51' C56' -17.8(5) . .
C11' B2' C51' C56' -134.1(4) . .
C39' B2' C51' C56' 103.3(4) . .
C56' C51' C52' F52' -173.1(3) . .
B2' C51' C52' F52' 0.6(5) . .
C56' C51' C52' C53' 3.9(5) . .
B2' C51' C52' C53' 177.6(3) . .
F52' C52' C53' F53' -4.9(5) . .
C51' C52' C53' F53' 178.0(3) . .
F52' C52' C53' C54' 173.5(3) . .
C51' C52' C53' C54' -3.6(5) . .
F53' C53' C54' F54' -1.2(5) . .
C52' C53' C54' F54' -179.6(3) . .
F53' C53' C54' C55' 179.1(3) . .
C52' C53' C54' C55' 0.7(5) . .
F54' C54' C55' F55' 0.6(5) . .
C53' C54' C55' F55' -179.7(3) . .
F54' C54' C55' C56' -178.2(3) . .
C53' C54' C55' C56' 1.4(5) . .
F55' C55' C56' F56' 0.5(5) . .
C54' C55' C56' F56' 179.4(3) . .
F55' C55' C56' C51' -179.9(3) . .
C54' C55' C56' C51' -1.0(5) . .
C52' C51' C56' F56' 178.0(3) . .
B2' C51' C56' F56' 4.6(5) . .
C52' C51' C56' C55' -1.5(5) . .
B2' C51' C56' C55' -175.0(3) . .
C7S C1S C2S C3S 177.7(5) . .
C6S C1S C2S C3S 0.9(7) . .
C1S C2S C3S C4S -3.0(9) . .
C2S C3S C4S C5S 0.9(11) . .
C3S C4S C5S C6S 4.2(14) . .
C4S C5S C6S C1S -6.2(14) . .
C7S C1S C6S C5S -173.8(6) . .
C2S C1S C6S C5S 2.7(8) . .
C13S C8S C9S C10S -2.2(10) . .
C14S C8S C9S C10S 179.5(6) . .
C8S C9S C10S C11S 0.9(10) . .
C9S C10S C11S C12S 0.0(13) . .
C10S C11S C12S C13S 0.4(18) . .
C11S C12S C13S C8S -1.6(18) . .
C9S C8S C13S C12S 2.5(12) . .
C14S C8S C13S C12S -179.1(8) . .
C22S C22S C23S C27S 174(6) 3_576 3_576
C27S C22S C23S C27S 176(4) . 3_576
C23S C22S C23S C27S 174(6) 3_576 3_576
C28S C22S C23S C27S 2(5) . 3_576
C26S C22S C23S C27S 1(5) 3_576 3_576
C24S C22S C23S C27S 13(9) 3_576 3_576
C25S C22S C23S C27S -2(5) 3_576 3_576
C22S C22S C23S C24S -7(2) 3_576 .
C27S C22S C23S C24S 179(6) 3_576 .
C27S C22S C23S C24S -5(3) . .
C23S C22S C23S C24S -7(2) 3_576 .
C28S C22S C23S C24S -179.1(17) . .
C26S C22S C23S C24S 179.8(17) 3_576 .
C24S C22S C23S C24S -168(4) 3_576 .
C25S C22S C23S C24S 177.6(14) 3_576 .
C27S C22S C23S C22S -174(6) 3_576 3_576
C27S C22S C23S C22S 2(2) . 3_576
C23S C22S C23S C22S 0.000(4) 3_576 3_576
C28S C22S C23S C22S -172(3) . 3_576
C26S C22S C23S C22S -173(2) 3_576 3_576
C24S C22S C23S C22S -161(7) 3_576 3_576
C25S C22S C23S C22S -175(3) 3_576 3_576
C22S C22S C23S C26S 173(2) 3_576 3_576
C27S C22S C23S C26S -1(5) 3_576 3_576
C27S C22S C23S C26S 175.5(19) . 3_576
C23S C22S C23S C26S 173(2) 3_576 3_576
C28S C22S C23S C26S 1.1(16) . 3_576
C24S C22S C23S C26S 13(5) 3_576 3_576
C25S C22S C23S C26S -2.1(14) 3_576 3_576
C27S C23S C24S C28S 5(12) 3_576 3_576
C22S C23S C24S C28S -0.6(18) 3_576 3_576
C22S C23S C24S C28S 3(2) . 3_576
C26S C23S C24S C28S 5(13) 3_576 3_576
C27S C23S C24S C25S 9(12) 3_576 .
C22S C23S C24S C25S 3.6(19) 3_576 .
C22S C23S C24S C25S 8(2) . .
C26S C23S C24S C25S 9(13) 3_576 .
C27S C23S C24S C22S 5(11) 3_576 3_576
C22S C23S C24S C22S 4.0(14) . 3_576
C26S C23S C24S C22S 5(12) 3_576 3_576
C22S C23S C24S C27S -5(11) 3_576 3_576
C22S C23S C24S C27S -1(10) . 3_576
C26S C23S C24S C27S 0(4) 3_576 3_576
C23S C24S C25S C28S -16(10) . 3_576
C22S C24S C25S C28S -13(9) 3_576 3_576
C27S C24S C25S C28S -14(10) 3_576 3_576
C28S C24S C25S C26S 4(7) 3_576 .
C23S C24S C25S C26S -11(3) . .
C22S C24S C25S C26S -9(2) 3_576 .
C27S C24S C25S C26S -10(3) 3_576 .
C28S C24S C25S C22S 13(9) 3_576 3_576
C23S C24S C25S C22S -2.9(15) . 3_576
C27S C24S C25S C22S -1.6(13) 3_576 3_576
C24S C25S C26S C28S -4(7) . 3_576
C22S C25S C26S C28S -13(9) 3_576 3_576
C28S C25S C26S C27S 15(10) 3_576 .
C24S C25S C26S C27S 11(3) . .
C22S C25S C26S C27S 2.0(14) 3_576 .
C28S C25S C26S C22S 13(9) 3_576 3_576
C24S C25S C26S C22S 9(2) . 3_576
C28S C25S C26S C23S 16(10) 3_576 3_576
C24S C25S C26S C23S 11(3) . 3_576
C22S C25S C26S C23S 2.3(15) 3_576 3_576
C22S C22S C27S C23S -175(5) 3_576 3_576
C27S C22S C27S C23S -175(5) 3_576 3_576
C23S C22S C27S C23S -177(2) . 3_576
C28S C22S C27S C23S -3(4) . 3_576
C26S C22S C27S C23S -13(8) 3_576 3_576
C24S C22S C27S C23S -2(3) 3_576 3_576
C25S C22S C27S C23S 0(4) 3_576 3_576
C27S C22S C27S C22S 0.000(6) 3_576 3_576
C23S C22S C27S C22S 175(5) 3_576 3_576
C23S C22S C27S C22S -3(2) . 3_576
C28S C22S C27S C22S 172(3) . 3_576
C26S C22S C27S C22S 162(6) 3_576 3_576
C24S C22S C27S C22S 173(3) 3_576 3_576
C25S C22S C27S C22S 175(3) 3_576 3_576
C22S C22S C27S C26S 8(3) 3_576 .
C27S C22S C27S C26S 8(3) 3_576 .
C23S C22S C27S C26S -177(5) 3_576 .
C23S C22S C27S C26S 5(3) . .
C28S C22S C27S C26S 179.4(19) . .
C26S C22S C27S C26S 170(4) 3_576 .
C24S C22S C27S C26S -179(2) 3_576 .
C25S C22S C27S C26S -177.2(17) 3_576 .
C22S C22S C27S C28S 6(2) 3_576 3_576
C27S C22S C27S C28S 6(2) 3_576 3_576
C23S C22S C27S C28S -180(4) 3_576 3_576
C23S C22S C27S C28S 3(2) . 3_576
C28S C22S C27S C28S 177.2(11) . 3_576
C26S C22S C27S C28S 167(5) 3_576 3_576
C24S C22S C27S C28S 178.7(13) 3_576 3_576
C25S C22S C27S C28S -179(2) 3_576 3_576
C22S C22S C27S C24S -173(3) 3_576 3_576
C27S C22S C27S C24S -173(3) 3_576 3_576
C23S C22S C27S C24S 2(3) 3_576 3_576
C23S C22S C27S C24S -175.8(18) . 3_576
C28S C22S C27S C24S -1.5(17) . 3_576
C26S C22S C27S C24S -11(5) 3_576 3_576
C25S C22S C27S C24S 1.9(15) 3_576 3_576
C28S C26S C27S C23S -177(12) 3_576 3_576
C25S C26S C27S C23S 178(100) . 3_576
C22S C26S C27S C23S -178(100) 3_576 3_576
C28S C26S C27S C22S 1(2) 3_576 3_576
C25S C26S C27S C22S -3(2) . 3_576
C23S C26S C27S C22S 178(100) 3_576 3_576
C28S C26S C27S C22S -4(3) 3_576 .
C25S C26S C27S C22S -8(3) . .
C22S C26S C27S C22S -4.9(17) 3_576 .
C23S C26S C27S C22S 173(14) 3_576 .
C25S C26S C27S C28S -4(3) . 3_576
C22S C26S C27S C28S -1(2) 3_576 3_576
C23S C26S C27S C28S 177(12) 3_576 3_576
C28S C26S C27S C24S -177(100) 3_576 3_576
C25S C26S C27S C24S 178(100) . 3_576
C22S C26S C27S C24S -178(100) 3_576 3_576
C23S C26S C27S C24S 0(4) 3_576 3_576
C22S C22S C28S C25S 118(43) 3_576 3_576
C27S C22S C28S C25S -108(43) 3_576 3_576
C27S C22S C28S C25S 77(44) . 3_576
C23S C22S C28S C25S 75(43) 3_576 3_576
C23S C22S C28S C25S -109(43) . 3_576
C26S C22S C28S C25S -107(44) 3_576 3_576
C24S C22S C28S C25S 75(43) 3_576 3_576
C22S C22S C28S C26S -135(18) 3_576 3_576
C27S C22S C28S C26S -1(2) 3_576 3_576
C27S C22S C28S C26S -175.7(18) . 3_576
C23S C22S C28S C26S -177.2(17) 3_576 3_576
C23S C22S C28S C26S -2(2) . 3_576
C24S C22S C28S C26S -178(2) 3_576 3_576
C25S C22S C28S C26S 107(44) 3_576 3_576
C22S C22S C28S C24S 43(19) 3_576 3_576
C27S C22S C28S C24S 176.8(19) 3_576 3_576
C27S C22S C28S C24S 2(2) . 3_576
C23S C22S C28S C24S 0.6(16) 3_576 3_576
C23S C22S C28S C24S 176.1(16) . 3_576
C26S C22S C28S C24S 178(2) 3_576 3_576
C25S C22S C28S C24S -75(43) 3_576 3_576
C22S C22S C28S C27S -134(19) 3_576 3_576
C27S C22S C28S C27S -175(2) . 3_576
C23S C22S C28S C27S -176(3) 3_576 3_576
C23S C22S C28S C27S -1(2) . 3_576
C26S C22S C28S C27S 1(2) 3_576 3_576
C24S C22S C28S C27S -176.8(19) 3_576 3_576
C25S C22S C28S C27S 108(43) 3_576 3_576
C31S C29S C30S C34S 135(25) 3_566 3_566
C30S C29S C30S C34S 133(26) 3_566 3_566
C32S C29S C30S C34S -43(25) 3_566 3_566
C34S C29S C30S C34S 139(24) . 3_566
C35S C29S C30S C34S -48(25) . 3_566
C29S C29S C30S C34S 133(26) 3_566 3_566
C33S C29S C30S C34S -41(24) 3_566 3_566
C31S C29S C30S C29S 1(16) 3_566 3_566
C30S C29S C30S C29S 0.000(6) 3_566 3_566
C32S C29S C30S C29S -176(2) 3_566 3_566
C34S C29S C30S C29S 6(3) . 3_566
C35S C29S C30S C29S 179(2) . 3_566
C34S C29S C30S C29S -133(26) 3_566 3_566
C33S C29S C30S C29S -174(3) 3_566 3_566
C31S C29S C30S C33S 175(100) 3_566 3_566
C30S C29S C30S C33S 174(3) 3_566 3_566
C32S C29S C30S C33S -2.4(19) 3_566 3_566
C34S C29S C30S C33S 179.7(10) . 3_566
C35S C29S C30S C33S -7(2) . 3_566
C29S C29S C30S C33S 174(3) 3_566 3_566
C34S C29S C30S C33S 41(24) 3_566 3_566
C31S C29S C30S C31S 1(18) 3_566 .
C30S C29S C30S C31S 0(2) 3_566 .
C32S C29S C30S C31S -176(3) 3_566 .
C34S C29S C30S C31S 6(5) . .
C35S C29S C30S C31S 179(3) . .
C29S C29S C30S C31S 0(2) 3_566 .
C34S C29S C30S C31S -133(26) 3_566 .
C33S C29S C30S C31S -174(4) 3_566 .
C34S C30S C31S C29S -161(9) 3_566 3_566
C33S C30S C31S C29S -166(8) 3_566 3_566
C29S C30S C31S C29S 0(3) . 3_566
C29S C30S C31S C34S 161(9) 3_566 3_566
C33S C30S C31S C34S -5(3) 3_566 3_566
C29S C30S C31S C34S 160(11) . 3_566
C34S C30S C31S C35S -159(7) 3_566 3_566
C29S C30S C31S C35S 2(3) 3_566 3_566
C33S C30S C31S C35S -164(6) 3_566 3_566
C29S C30S C31S C35S 1(6) . 3_566
C34S C30S C31S C32S -164(7) 3_566 .
C29S C30S C31S C32S -3(2) 3_566 .
C33S C30S C31S C32S -169(7) 3_566 .
C29S C30S C31S C32S -3(4) . .
C29S C31S C32S C35S 167(6) 3_566 3_566
C34S C31S C32S C35S 164(5) 3_566 3_566
C30S C31S C32S C35S 170(5) . 3_566
C34S C31S C32S C29S -3(2) 3_566 3_566
C35S C31S C32S C29S -167(6) 3_566 3_566
C30S C31S C32S C29S 3(2) . 3_566
C29S C31S C32S C33S -3(2) 3_566 .
C34S C31S C32S C33S -6(3) 3_566 .
C35S C31S C32S C33S -170(7) 3_566 .
C30S C31S C32S C33S 0(3) . .
C35S C32S C33S C30S -26(26) 3_566 3_566
C29S C32S C33S C30S 3(2) 3_566 3_566
C31S C32S C33S C30S 5(3) . 3_566
C35S C32S C33S C34S -30(26) 3_566 .
C29S C32S C33S C34S -1.8(18) 3_566 .
C31S C32S C33S C34S 0(2) . .
C35S C32S C33S C29S -29(25) 3_566 3_566
C31S C32S C33S C29S 1.9(12) . 3_566
C29S C32S C33S C35S 29(25) 3_566 3_566
C31S C32S C33S C35S 31(24) . 3_566
C31S C29S C34S C30S 158(10) 3_566 3_566
C32S C29S C34S C30S 163(9) 3_566 3_566
C35S C29S C34S C30S 166(9) . 3_566
C30S C29S C34S C30S -21(11) . 3_566
C29S C29S C34S C30S -17(9) 3_566 3_566
C34S C29S C34S C30S -17(9) 3_566 3_566
C33S C29S C34S C30S -20(12) 3_566 3_566
C30S C29S C34S C31S -158(10) 3_566 3_566
C32S C29S C34S C31S 5(3) 3_566 3_566
C35S C29S C34S C31S 7.6(19) . 3_566
C30S C29S C34S C31S -179(2) . 3_566
C29S C29S C34S C31S -175(2) 3_566 3_566
C34S C29S C34S C31S -175(2) 3_566 3_566
C33S C29S C34S C31S -179(100) 3_566 3_566
C31S C29S C34S C33S 174(2) 3_566 .
C30S C29S C34S C33S 16(8) 3_566 .
C32S C29S C34S C33S 179(3) 3_566 .
C35S C29S C34S C33S -178.6(19) . .
C30S C29S C34S C33S -5(3) . .
C29S C29S C34S C33S -1.5(17) 3_566 .
C34S C29S C34S C33S -1.5(17) 3_566 .
C33S C29S C34S C33S -5(5) 3_566 .
C31S C29S C34S C29S 175(2) 3_566 3_566
C30S C29S C34S C29S 17(9) 3_566 3_566
C32S C29S C34S C29S -180(100) 3_566 3_566
C35S C29S C34S C29S -177(2) . 3_566
C30S C29S C34S C29S -4(2) . 3_566
C34S C29S C34S C29S 0.000(4) 3_566 3_566
C33S C29S C34S C29S -3(3) 3_566 3_566
C32S C33S C34S C30S 16(8) . 3_566
C29S C33S C34S C30S 14(8) 3_566 3_566
C35S C33S C34S C30S 13(8) 3_566 3_566
C30S C33S C34S C29S -13(7) 3_566 .
C32S C33S C34S C29S 3(3) . .
C29S C33S C34S C29S 1.6(18) 3_566 .
C35S C33S C34S C29S 1(2) 3_566 .
C30S C33S C34S C31S 13(10) 3_566 3_566
C32S C33S C34S C31S 29(14) . 3_566
C29S C33S C34S C31S 27(14) 3_566 3_566
C35S C33S C34S C31S 26(14) 3_566 3_566
C30S C33S C34S C29S -14(8) 3_566 3_566
C32S C33S C34S C29S 1.4(15) . 3_566
C35S C33S C34S C29S -1.1(12) 3_566 3_566
C31S C29S C35S C32S -169(5) 3_566 3_566
C30S C29S C35S C32S -171(5) 3_566 3_566
C34S C29S C35S C32S -177(4) . 3_566
C30S C29S C35S C32S 11(5) . 3_566
C29S C29S C35S C32S 15(10) 3_566 3_566
C34S C29S C35S C32S 7(5) 3_566 3_566
C33S C29S C35S C32S 5(4) 3_566 3_566
C30S C29S C35S C31S -2(4) 3_566 3_566
C32S C29S C35S C31S 169(5) 3_566 3_566
C34S C29S C35S C31S -7.6(18) . 3_566
C30S C29S C35S C31S -180(100) . 3_566
C29S C29S C35S C31S -176(7) 3_566 3_566
C34S C29S C35S C31S 176(2) 3_566 3_566
C33S C29S C35S C31S 174.4(19) 3_566 3_566
C31S C29S C35S C33S -174.4(19) 3_566 3_566
C30S C29S C35S C33S -176(4) 3_566 3_566
C32S C29S C35S C33S -5(4) 3_566 3_566
C34S C29S C35S C33S 178.0(16) . 3_566
C30S C29S C35S C33S 6(2) . 3_566
C29S C29S C35S C33S 10(7) 3_566 3_566
C34S C29S C35S C33S 1.2(14) 3_566 3_566
C17S C16S C15A C16A -172(3) . .
C19A C16S C15A C16A -3(2) . .
C15S C16S C15A C16A 2.9(16) . .
C17S C16S C15A C21A 6.2(19) . .
C19A C16S C15A C21A 175.1(13) . .
C15S C16S C15A C21A -179.3(16) . .
C16S C15A C16A C17A 0(3) . .
C21A C15A C16A C17A -178(2) . .
C15A C16A C17A C18A 1(4) . .
C16A C17A C18A C19A 0(4) . .
C17S C16S C19A C18A 55(10) . .
C15A C16S C19A C18A 4(2) . .
C15S C16S C19A C18A -3.0(18) . .
C17A C18A C19A C16S -3(3) . .
C17S C16S C15S C20S -2(2) . .
C19A C16S C15S C20S 167.9(17) . .
C15A C16S C15S C20S -6.7(14) . .
C17S C16S C15S C21S -176(3) . .
C19A C16S C15S C21S -6(3) . .
C15A C16S C15S C21S 179(3) . .
C19A C16S C17S C18S -48(10) . .
C15A C16S C17S C18S 11.0(17) . .
C15S C16S C17S C18S 4(3) . .
C16S C17S C18S C19S -3(4) . .
C17S C18S C19S C20S -1(4) . .
C21S C15S C20S C19S 174(2) . .
C16S C15S C20S C19S -1(2) . .
C18S C19S C20S C15S 3(3) . .
